data_4079649
loop_
_publ_author_name
'Savjani, Nicky'
'Wilkinson, Luke A.'
'Hughes, David L.'
'Schormann, Mark'
'Bochmann, Manfred'

_publ_section_title
;
 Synthesis, Structure, and Luminescent Behavior of Anionic Oligomeric and
 Polymeric Ag2Au2Clusters
;
_journal_issue 21
_journal_name_full Organometallics
_journal_page_first 7600
_journal_paper_doi 10.1021/om300911h
_journal_volume 31
_journal_year 2012
_chemical_formula_moiety '(N C16 H36)5, (C72 Ag6 Au6 F60 N6 O18)'
_chemical_formula_structural 'an Au2/Ag2/nitrate ribbon polymer'
_chemical_formula_sum 'C152 H180 Ag6 Au6 F60 N11 O18'
_chemical_formula_weight 5418.09
_chemical_name_common 'Compound 1A2'
_chemical_name_systematic
;
 ?
;
_space_group_IT_number 60
_symmetry_cell_setting orthorhombic
_symmetry_space_group_name_Hall '-P 2b 2ac'
_symmetry_space_group_name_H-M 'P c n b'
_atom_sites_solution_hydrogens geom
_atom_sites_solution_primary direct
_atom_sites_solution_secondary difmap
_audit_creation_method SHELXL-97
_cell_angle_alpha 90.00
_cell_angle_beta 90.00
_cell_angle_gamma 90.00
_cell_formula_units_Z 4
_cell_length_a 18.733(13)
_cell_length_b 27.930(18)
_cell_length_c 35.35(2)
_cell_measurement_temperature 100
_cell_volume 18496(2)
_computing_cell_refinement
;
CrystalClear-SM Expert 2.0 r13 (Rigaku, 2011)
;
_computing_data_collection
;
CrystalClear-SM Expert 2.0 r13 (Rigaku, 2011)
;
_computing_data_reduction
;
CrystalClear-SM Expert 2.0 r13 (Rigaku, 2011)
;
_computing_molecular_graphics 'ORTEP (Johnson, 1971 and Farrugia, 1997)'
_computing_publication_material 'SHELXL-97 (Sheldrick, 2008)'
_computing_structure_refinement 'SHELXL-97 (Sheldrick, 2008)'
_computing_structure_solution 'SHELXS-97 (Sheldrick, 2008)'
_diffrn_ambient_temperature 100
_diffrn_detector CCD
_diffrn_detector_area_resol_mean 28.5714
_diffrn_measured_fraction_theta_full 0.984
_diffrn_measured_fraction_theta_max 0.984
_diffrn_measurement_device 'AFC12 (Right): Kappa 3 circle'
_diffrn_measurement_device_type 'Rigaku Saturn724+ (2x2 bin mode)'
_diffrn_measurement_method 'profile data from \w-scans'
_diffrn_measurement_specimen_support Mitegen
_diffrn_radiation_monochromator Confocal
_diffrn_radiation_type 'Mo K\a'
_diffrn_radiation_wavelength 0.71075
_diffrn_reflns_av_R_equivalents 0.1153
_diffrn_reflns_av_sigmaI/netI 0.0911
_diffrn_reflns_limit_h_max 17
_diffrn_reflns_limit_h_min -18
_diffrn_reflns_limit_k_max 26
_diffrn_reflns_limit_k_min -26
_diffrn_reflns_limit_l_max 34
_diffrn_reflns_limit_l_min -34
_diffrn_reflns_number 48132
_diffrn_reflns_theta_full 20.00
_diffrn_reflns_theta_max 20.00
_diffrn_reflns_theta_min 2.15
_diffrn_source 'Rotating Anode'
_diffrn_source_current 55.0
_diffrn_source_power 2.5
_diffrn_source_voltage 45.0
_exptl_absorpt_coefficient_mu 5.478
_exptl_absorpt_correction_T_max 1.000
_exptl_absorpt_correction_T_min 0.704
_exptl_absorpt_correction_type multi-scan
_exptl_crystal_colour Orange
_exptl_crystal_density_diffrn 1.946
_exptl_crystal_density_method 'not measured'
_exptl_crystal_description needle
_exptl_crystal_F_000 10436
_exptl_crystal_size_max 0.32
_exptl_crystal_size_mid 0.02
_exptl_crystal_size_min 0.01
_refine_diff_density_max 0.745
_refine_diff_density_min -0.645
_refine_diff_density_rms 0.124
_refine_ls_extinction_method none
_refine_ls_goodness_of_fit_ref 1.270
_refine_ls_hydrogen_treatment constr
_refine_ls_matrix_type full
_refine_ls_number_parameters 750
_refine_ls_number_reflns 8496
_refine_ls_number_restraints 2
_refine_ls_restrained_S_all 1.270
_refine_ls_R_factor_all 0.1365
_refine_ls_R_factor_gt 0.1135
_refine_ls_shift/su_max 0.025
_refine_ls_shift/su_mean 0.001
_refine_ls_structure_factor_coef Fsqd
_refine_ls_weighting_details 'calc w=1/[\s^2^(Fo^2^)+(0.0000P)^2^+391.8588P] where P=(Fo^2^+2Fc^2^)/3'
_refine_ls_weighting_scheme calc
_refine_ls_wR_factor_gt 0.1738
_refine_ls_wR_factor_ref 0.1832
_reflns_number_gt 6938
_reflns_number_total 8496
_reflns_threshold_expression I>2\s(I)
_cod_data_source_file om300911h_si_002.cif
_cod_data_source_block 2012ncs0022y
_cod_depositor_comments
;
The following automatic conversions were performed:

'_symmetry_cell_setting' value 'Orthorhombic' changed to
'orthorhombic' according to
/home/saulius/struct/CIF-dictionaries/cif_core.dic dictionary named
'cif_core.dic' version 2.4.2 from
2011-04-26.

'_exptl_absorpt_correction_type' value 'Multi-scan'
changed to 'multi-scan' according to
/home/saulius/struct/CIF-dictionaries/cif_core.dic dictionary named
'cif_core.dic' version 2.4.2 from 2011-04-26.

Automatic conversion script
Id: cif_fix_values 1891 2012-01-12 08:04:46Z andrius 
;
_cod_original_cell_volume 18496(20)
_cod_original_sg_symbol_H-M Pcnb
_cod_database_code 4079649

loop_
_symmetry_equiv_pos_as_xyz
'x, y, z'
'-x+1/2, y+1/2, -z+1/2'
'x+1/2, -y, -z+1/2'
'-x, -y+1/2, z'
'-x, -y, -z'
'x-1/2, -y-1/2, z-1/2'
'-x-1/2, y, z-1/2'
'x, y-1/2, -z'

loop_
_atom_site_label
_atom_site_type_symbol
_atom_site_fract_x
_atom_site_fract_y
_atom_site_fract_z
_atom_site_U_iso_or_equiv
_atom_site_adp_type
_atom_site_occupancy
_atom_site_symmetry_multiplicity
_atom_site_calc_flag
_atom_site_refinement_flags
Au1 Au 0.05583(7) 0.28599(4) 0.18010(4) 0.0863(4) Uani 1 1 d D
Au2 Au 0.26761(7) 0.31540(5) 0.13931(4) 0.0890(5) Uani 1 1 d .
Au3 Au 0.39463(7) 0.28218(5) 0.09985(3) 0.0898(5) Uani 1 1 d .
Ag1 Ag 0.12983(12) 0.35377(8) 0.13518(7) 0.0918(8) Uani 1 1 d .
Ag2 Ag 0.18920(12) 0.31705(8) 0.20582(6) 0.0832(7) Uani 1 1 d .
Ag3 Ag 0.53152(13) 0.29759(9) 0.07019(6) 0.0970(8) Uani 1 1 d .
C11 C 0.1119(10) 0.2421(6) 0.2181(5) 0.075(8) Uiso 1 1 d G
C12 C 0.1527(10) 0.2039(7) 0.2053(4) 0.079(8) Uiso 1 1 d G
C13 C 0.1820(10) 0.1717(6) 0.2310(6) 0.090(9) Uiso 1 1 d G
C14 C 0.1706(11) 0.1779(7) 0.2695(6) 0.106(11) Uiso 1 1 d G
C15 C 0.1299(12) 0.2162(8) 0.2824(4) 0.117(11) Uiso 1 1 d G
C16 C 0.1006(10) 0.2483(6) 0.2567(6) 0.096(10) Uiso 1 1 d G
F12 F 0.1673(8) 0.1969(5) 0.1689(4) 0.085(5) Uani 1 1 d .
F13 F 0.2229(10) 0.1356(6) 0.2192(5) 0.123(6) Uani 1 1 d .
F14 F 0.1994(12) 0.1479(9) 0.2950(5) 0.189(11) Uani 1 1 d .
F15 F 0.1209(11) 0.2219(10) 0.3189(5) 0.186(10) Uani 1 1 d .
F16 F 0.0606(9) 0.2843(6) 0.2698(4) 0.114(6) Uani 1 1 d .
C21 C -0.0021(16) 0.3424(9) 0.1557(11) 0.093(15) Uiso 0.65(2) 1 d PGD
C22 C -0.0292(18) 0.3366(9) 0.1194(10) 0.085(15) Uiso 0.65(2) 1 d PG
C23 C -0.0753(19) 0.3706(14) 0.1044(9) 0.106(18) Uiso 0.65(2) 1 d PG
C24 C -0.0944(19) 0.4104(12) 0.1256(12) 0.11(2) Uiso 0.65(2) 1 d PG
C25 C -0.067(2) 0.4163(10) 0.1619(11) 0.18(3) Uiso 0.65(2) 1 d PG
C26 C -0.021(2) 0.3823(13) 0.1770(8) 0.10(2) Uiso 0.65(2) 1 d PG
F22 F -0.007(2) 0.2985(13) 0.0924(9) 0.132(15) Uiso 0.65(2) 1 d P
F23 F -0.0920(16) 0.3654(12) 0.0661(9) 0.124(11) Uiso 0.65(2) 1 d P
F24 F -0.124(3) 0.4426(18) 0.1074(15) 0.21(2) Uiso 0.65(2) 1 d P
F25 F -0.085(2) 0.4539(15) 0.1817(12) 0.22(2) Uiso 0.65(2) 1 d P
F26 F -0.0024(16) 0.3819(10) 0.2121(8) 0.130(12) Uiso 0.65(2) 1 d P
C21A C 0.003(2) 0.3249(15) 0.1378(9) 0.018(15) Uiso 0.35(2) 1 d PGD
C22A C -0.036(3) 0.365(2) 0.1494(11) 0.20(6) Uiso 0.35(2) 1 d PG
C23A C -0.073(4) 0.392(2) 0.1230(18) 0.13(4) Uiso 0.35(2) 1 d PG
C24A C -0.070(4) 0.380(2) 0.0849(16) 0.10(4) Uiso 0.35(2) 1 d PG
C25A C -0.032(4) 0.340(2) 0.0733(8) 0.15(5) Uiso 0.35(2) 1 d PG
C26A C 0.005(3) 0.3126(16) 0.0997(11) 0.018(18) Uiso 0.35(2) 1 d PG
F22A F -0.048(4) 0.3727(19) 0.1779(15) 0.10(2) Uiso 0.35(2) 1 d P
F23A F -0.134(6) 0.429(4) 0.130(3) 0.23(5) Uiso 0.35(2) 1 d P
F24A F -0.111(5) 0.410(4) 0.065(3) 0.27(5) Uiso 0.35(2) 1 d P
F25A F -0.030(3) 0.334(2) 0.0306(18) 0.16(3) Uiso 0.35(2) 1 d P
F26A F 0.041(4) 0.283(3) 0.080(2) 0.19(3) Uiso 0.35(2) 1 d P
C31 C 0.2157(11) 0.3182(9) 0.0873(5) 0.090(9) Uiso 1 1 d G
C32 C 0.1793(12) 0.2776(7) 0.0752(7) 0.107(11) Uiso 1 1 d G
C33 C 0.1515(12) 0.2756(8) 0.0388(8) 0.154(16) Uiso 1 1 d G
C34 C 0.1601(12) 0.3142(10) 0.0144(5) 0.126(12) Uiso 1 1 d G
C35 C 0.1965(12) 0.3548(8) 0.0264(6) 0.111(11) Uiso 1 1 d G
C36 C 0.2243(11) 0.3568(7) 0.0629(7) 0.098(11) Uiso 1 1 d G
F32 F 0.1662(10) 0.2383(6) 0.0971(4) 0.119(6) Uani 1 1 d .
F33 F 0.1115(13) 0.2383(9) 0.0260(6) 0.182(10) Uani 1 1 d .
F34 F 0.1299(16) 0.3119(11) -0.0215(5) 0.241(14) Uani 1 1 d .
F35 F 0.2039(12) 0.3918(9) 0.0029(6) 0.194(12) Uani 1 1 d .
F36 F 0.2564(10) 0.3961(6) 0.0733(5) 0.132(7) Uani 1 1 d .
C41 C 0.3218(9) 0.3174(8) 0.1917(4) 0.074(8) Uiso 1 1 d G
C42 C 0.3387(10) 0.2764(6) 0.2120(5) 0.082(9) Uiso 1 1 d G
C43 C 0.3896(11) 0.2783(6) 0.2406(5) 0.080(9) Uiso 1 1 d G
C44 C 0.4236(9) 0.3213(8) 0.2488(5) 0.089(9) Uiso 1 1 d G
C45 C 0.4067(11) 0.3624(6) 0.2285(6) 0.102(10) Uiso 1 1 d G
C46 C 0.3558(11) 0.3604(6) 0.1999(5) 0.104(11) Uiso 1 1 d G
F42 F 0.3081(8) 0.2345(5) 0.2042(4) 0.093(5) Uani 1 1 d .
F43 F 0.4055(10) 0.2379(7) 0.2597(5) 0.133(7) Uani 1 1 d .
F44 F 0.4735(11) 0.3221(8) 0.2772(6) 0.173(9) Uani 1 1 d .
F45 F 0.4413(10) 0.4028(7) 0.2375(6) 0.162(9) Uani 1 1 d .
F46 F 0.3435(10) 0.4012(6) 0.1818(5) 0.129(7) Uani 1 1 d .
C51 C 0.3668(11) 0.2115(6) 0.1146(6) 0.079(8) Uiso 1 1 d G
C52 C 0.3920(10) 0.1921(7) 0.1483(6) 0.091(10) Uiso 1 1 d G
C53 C 0.3666(12) 0.1480(8) 0.1607(5) 0.096(10) Uiso 1 1 d G
C54 C 0.3160(12) 0.1235(6) 0.1395(7) 0.106(11) Uiso 1 1 d G
C55 C 0.2907(10) 0.1429(8) 0.1059(6) 0.110(12) Uiso 1 1 d G
C56 C 0.3161(12) 0.1870(9) 0.0935(5) 0.097(10) Uani 1 1 d G
F52 F 0.4409(8) 0.2137(6) 0.1684(4) 0.101(5) Uani 1 1 d .
F53 F 0.3922(10) 0.1289(6) 0.1939(5) 0.132(7) Uani 1 1 d .
F54 F 0.2918(12) 0.0810(7) 0.1519(6) 0.166(9) Uani 1 1 d .
F55 F 0.2417(11) 0.1169(7) 0.0860(5) 0.144(7) Uani 1 1 d .
F56 F 0.2907(9) 0.2017(7) 0.0608(5) 0.126(7) Uani 1 1 d .
C61 C 0.4252(11) 0.3517(6) 0.0838(7) 0.088(9) Uiso 1 1 d G
C62 C 0.4057(11) 0.3691(9) 0.0485(6) 0.121(12) Uiso 1 1 d G
C63 C 0.4197(13) 0.4165(10) 0.0391(6) 0.145(14) Uiso 1 1 d G
C64 C 0.4533(13) 0.4464(6) 0.0650(8) 0.121(12) Uiso 1 1 d G
C65 C 0.4728(12) 0.4290(9) 0.1003(7) 0.141(15) Uiso 1 1 d G
C66 C 0.4588(12) 0.3816(9) 0.1097(5) 0.102(11) Uiso 1 1 d G
F62 F 0.3734(10) 0.3410(7) 0.0229(4) 0.125(7) Uani 1 1 d .
F63 F 0.4048(13) 0.4319(9) 0.0033(7) 0.212(12) Uani 1 1 d .
F64 F 0.4728(15) 0.4910(8) 0.0530(8) 0.230(13) Uani 1 1 d .
F65 F 0.5070(11) 0.4584(7) 0.1230(6) 0.161(8) Uani 1 1 d .
F66 F 0.4761(9) 0.3689(6) 0.1445(5) 0.112(6) Uani 1 1 d .
N8 N 0.098(2) 0.4500(17) 0.1117(14) 0.153(19) Uani 1 1 d .
O81 O 0.1132(16) 0.4344(9) 0.1432(7) 0.137(11) Uani 1 1 d .
O82 O 0.0898(15) 0.4219(10) 0.0846(9) 0.123(10) Uani 1 1 d .
O83 O 0.0839(18) 0.4924(10) 0.1060(9) 0.183(15) Uani 1 1 d .
N9 N 0.191(2) 0.3617(18) 0.2756(9) 0.15(2) Uani 1 1 d .
O91 O 0.1707(15) 0.3804(9) 0.2458(7) 0.143(10) Uani 1 1 d .
O92 O 0.2200(18) 0.3216(11) 0.2758(9) 0.140(12) Uani 1 1 d .
O93 O 0.182(2) 0.3845(13) 0.3050(9) 0.231(17) Uani 1 1 d .
O101 O 0.515(2) 0.245(2) 0.0029(7) 0.074(11) Uiso 0.60 1 d P
O103 O 0.519(3) 0.2759(19) 0.0006(13) 0.130(15) Uiso 0.60 1 d P
O104 O 0.574(4) 0.360(3) 0.0188(18) 0.20(3) Uiso 0.50 1 d P
O105 O 0.584(6) 0.412(4) -0.007(3) 0.14(4) Uiso 0.20 1 d P
O106 O 0.620(7) 0.417(4) 0.025(3) 0.14(4) Uiso 0.20 1 d P
O107 O 0.546(4) 0.328(3) 0.0032(19) 0.16(3) Uiso 0.40 1 d P
O108 O 0.492(4) 0.270(2) -0.0401(17) 0.15(3) Uiso 0.40 1 d P
N11 N 0.684(3) 0.684(2) 0.0963(14) 0.117(16) Uiso 0.60 1 d P
C111 C 0.733(3) 0.693(2) 0.1279(16) 0.13(2) Uiso 0.60 1 d P
H11A H 0.7192 0.6727 0.1487 0.155 Uiso 0.60 1 calc PR
H11B H 0.7264 0.7260 0.1361 0.155 Uiso 0.60 1 calc PR
C112 C 0.813(5) 0.686(4) 0.121(3) 0.18(4) Uiso 0.50 1 d P
H11C H 0.8234 0.6519 0.1235 0.214 Uiso 0.50 1 calc PR
H11D H 0.8236 0.6948 0.0952 0.214 Uiso 0.50 1 calc PR
C113 C 0.864(4) 0.713(3) 0.1468(19) 0.15(3) Uiso 0.60 1 d P
H11E H 0.8326 0.7374 0.1571 0.183 Uiso 0.60 1 calc PR
H11F H 0.8702 0.6903 0.1674 0.183 Uiso 0.60 1 calc PR
C114 C 0.927(4) 0.736(3) 0.147(2) 0.17(3) Uiso 0.50 1 d P
H11G H 0.9359 0.7498 0.1711 0.253 Uiso 0.50 1 calc PR
H11H H 0.9270 0.7604 0.1278 0.253 Uiso 0.50 1 calc PR
H11I H 0.9647 0.7132 0.1411 0.253 Uiso 0.50 1 calc PR
C115 C 0.700(4) 0.643(3) 0.091(2) 0.13(3) Uiso 0.50 1 d P
H11J H 0.7457 0.6462 0.0782 0.159 Uiso 0.50 1 calc PR
H11K H 0.7114 0.6321 0.1161 0.159 Uiso 0.50 1 calc PR
C116 C 0.680(4) 0.614(3) 0.079(2) 0.13(3) Uiso 0.50 1 d P
H11L H 0.7018 0.6087 0.0544 0.158 Uiso 0.50 1 calc PR
H11M H 0.6290 0.6171 0.0755 0.158 Uiso 0.50 1 calc PR
C117 C 0.693(6) 0.580(4) 0.099(3) 0.18(5) Uiso 0.40 1 d P
H11N H 0.6538 0.5744 0.1172 0.217 Uiso 0.40 1 calc PR
H11O H 0.7364 0.5846 0.1136 0.217 Uiso 0.40 1 calc PR
C118 C 0.699(5) 0.544(4) 0.077(3) 0.19(4) Uiso 0.50 1 d P
H11P H 0.7246 0.5187 0.0888 0.290 Uiso 0.50 1 calc PR
H11Q H 0.7241 0.5541 0.0544 0.290 Uiso 0.50 1 calc PR
H11R H 0.6522 0.5329 0.0695 0.290 Uiso 0.50 1 calc PR
C119 C 0.694(3) 0.703(2) 0.0614(18) 0.14(2) Uiso 0.60 1 d P
H11S H 0.7432 0.6994 0.0529 0.162 Uiso 0.60 1 calc PR
H11T H 0.6619 0.6898 0.0428 0.162 Uiso 0.60 1 calc PR
C120 C 0.681(6) 0.740(5) 0.068(3) 0.15(4) Uiso 0.40 1 d P
H12A H 0.6300 0.7404 0.0711 0.185 Uiso 0.40 1 calc PR
H12B H 0.7004 0.7447 0.0935 0.185 Uiso 0.40 1 calc PR
C121 C 0.692(5) 0.773(3) 0.055(3) 0.16(4) Uiso 0.50 1 d P
H12C H 0.7128 0.7913 0.0752 0.194 Uiso 0.50 1 calc PR
H12D H 0.6447 0.7858 0.0515 0.194 Uiso 0.50 1 calc PR
C122 C 0.723(6) 0.790(4) 0.027(3) 0.18(5) Uiso 0.40 1 d P
H12E H 0.7221 0.8242 0.0286 0.270 Uiso 0.40 1 calc PR
H12F H 0.7001 0.7796 0.0044 0.270 Uiso 0.40 1 calc PR
H12G H 0.7721 0.7792 0.0270 0.270 Uiso 0.40 1 calc PR
C123 C 0.614(5) 0.688(3) 0.107(2) 0.13(3) Uiso 0.50 1 d P
H12H H 0.6040 0.7218 0.1126 0.155 Uiso 0.50 1 calc PR
H12I H 0.5837 0.6792 0.0860 0.155 Uiso 0.50 1 calc PR
C124 C 0.600(5) 0.670(3) 0.128(2) 0.16(4) Uiso 0.50 1 d P
H12J H 0.5882 0.6889 0.1505 0.196 Uiso 0.50 1 calc PR
H12K H 0.6333 0.6445 0.1345 0.196 Uiso 0.50 1 calc PR
C125 C 0.533(7) 0.654(4) 0.103(4) 0.21(6) Uiso 0.40 1 d P
H12L H 0.5237 0.6752 0.0824 0.253 Uiso 0.40 1 calc PR
H12M H 0.5371 0.6210 0.0945 0.253 Uiso 0.40 1 calc PR
C126 C 0.488(5) 0.658(3) 0.131(3) 0.18(4) Uiso 0.50 1 d P
H12N H 0.4411 0.6505 0.1216 0.271 Uiso 0.50 1 calc PR
H12O H 0.4885 0.6909 0.1394 0.271 Uiso 0.50 1 calc PR
H12P H 0.5007 0.6373 0.1509 0.271 Uiso 0.50 1 calc PR
C212 C 0.803(7) 0.724(5) 0.121(4) 0.19(5) Uiso 0.40 1 d P
C213 C 0.845(5) 0.754(3) 0.156(2) 0.16(3) Uiso 0.50 1 d P
C217 C 0.706(5) 0.508(3) 0.101(2) 0.15(3) Uiso 0.50 1 d P
C218 C 0.653(8) 0.512(5) 0.093(4) 0.15(5) Uiso 0.30 1 d P
C222 C 0.730(5) 0.826(3) 0.034(3) 0.17(4) Uiso 0.50 1 d P
C226 C 0.451(5) 0.638(3) 0.116(3) 0.18(4) Uiso 0.50 1 d P
N14 N 0.969(3) 0.487(2) 0.0058(19) 0.13(2) Uiso 0.50 1 d P
C141 C 0.896(4) 0.492(3) -0.015(2) 0.16(3) Uiso 0.60 1 d P
H14A H 0.9014 0.4740 -0.0386 0.194 Uiso 0.60 1 calc PR
H14B H 0.8927 0.5252 -0.0223 0.194 Uiso 0.60 1 calc PR
C142 C 0.820(3) 0.478(2) -0.0001(17) 0.14(2) Uiso 0.60 1 d P
H14C H 0.8212 0.4448 0.0073 0.169 Uiso 0.60 1 calc PR
H14D H 0.8113 0.4968 0.0226 0.169 Uiso 0.60 1 calc PR
C143 C 0.759(5) 0.485(3) -0.026(2) 0.19(4) Uiso 0.50 1 d P
H14E H 0.7691 0.4697 -0.0502 0.222 Uiso 0.50 1 calc PR
H14F H 0.7528 0.5192 -0.0311 0.222 Uiso 0.50 1 calc PR
C144 C 0.684(6) 0.464(4) -0.010(3) 0.13(4) Uiso 0.30 1 d P
H14G H 0.6466 0.4694 -0.0280 0.201 Uiso 0.30 1 calc PR
H14H H 0.6723 0.4799 0.0134 0.201 Uiso 0.30 1 calc PR
H14I H 0.6889 0.4303 -0.0054 0.201 Uiso 0.30 1 calc PR
C145 C 0.976(4) 0.432(3) 0.001(2) 0.16(3) Uiso 0.50 1 d P
H14J H 1.0193 0.4259 0.0154 0.197 Uiso 0.50 1 calc PR
H14K H 0.9378 0.4206 0.0174 0.197 Uiso 0.50 1 calc PR
C146 C 0.979(5) 0.396(3) -0.027(3) 0.14(3) Uiso 0.40 1 d P
H14L H 1.0262 0.3984 -0.0378 0.168 Uiso 0.40 1 calc PR
H14M H 0.9462 0.4069 -0.0466 0.168 Uiso 0.40 1 calc PR
C147 C 0.964(6) 0.340(4) -0.022(3) 0.17(4) Uiso 0.40 1 d P
H14N H 0.9979 0.3283 -0.0040 0.206 Uiso 0.40 1 calc PR
H14O H 0.9168 0.3371 -0.0109 0.206 Uiso 0.40 1 calc PR
C148 C 0.966(6) 0.312(4) -0.052(3) 0.13(4) Uiso 0.30 1 d P
H14P H 0.9566 0.2793 -0.0441 0.198 Uiso 0.30 1 calc PR
H14Q H 1.0120 0.3133 -0.0636 0.198 Uiso 0.30 1 calc PR
H14R H 0.9300 0.3212 -0.0699 0.198 Uiso 0.30 1 calc PR
C149 C 0.967(3) 0.507(2) 0.0334(15) 0.108(19) Uiso 0.60 1 d P
H14S H 1.0108 0.4971 0.0456 0.129 Uiso 0.60 1 calc PR
H14T H 0.9293 0.4909 0.0472 0.129 Uiso 0.60 1 calc PR
C150 C 0.960(5) 0.555(3) 0.046(3) 0.15(4) Uiso 0.40 1 d P
H15A H 0.9266 0.5700 0.0289 0.176 Uiso 0.40 1 calc PR
H15B H 1.0057 0.5699 0.0417 0.176 Uiso 0.40 1 calc PR
C151 C 0.934(6) 0.573(4) 0.090(3) 0.14(4) Uiso 0.30 1 d P
C241 C 0.910(10) 0.506(6) 0.012(5) 0.17(7) Uiso 0.30 1 d P
N16 N 0.172(2) 0.5222(15) 0.2255(12) 0.111(13) Uiso 0.70 1 d P
C161 C 0.205(3) 0.497(2) 0.1961(19) 0.16(3) Uiso 0.70 1 d P
H16A H 0.1742 0.4993 0.1741 0.186 Uiso 0.70 1 calc PR
H16B H 0.2061 0.4633 0.2033 0.186 Uiso 0.70 1 calc PR
C162 C 0.285(5) 0.512(3) 0.183(3) 0.15(4) Uiso 0.50 1 d P
H16C H 0.3099 0.5227 0.2058 0.180 Uiso 0.50 1 calc PR
H16D H 0.3087 0.4832 0.1747 0.180 Uiso 0.50 1 calc PR
C163 C 0.293(6) 0.536(4) 0.164(3) 0.14(4) Uiso 0.40 1 d P
H16E H 0.3202 0.5626 0.1746 0.171 Uiso 0.40 1 calc PR
H16F H 0.2469 0.5492 0.1559 0.171 Uiso 0.40 1 calc PR
C164 C 0.337(4) 0.514(2) 0.1252(18) 0.15(3) Uiso 0.60 1 d P
H16G H 0.3419 0.5390 0.1065 0.225 Uiso 0.60 1 calc PR
H16H H 0.3100 0.4881 0.1146 0.225 Uiso 0.60 1 calc PR
H16I H 0.3831 0.5030 0.1327 0.225 Uiso 0.60 1 calc PR
C165 C 0.149(2) 0.5695(15) 0.2141(12) 0.175(17) Uiso 1 1 d .
H16J H 0.1916 0.5860 0.2054 0.210 Uiso 1 1 calc R
H16K H 0.1343 0.5856 0.2371 0.210 Uiso 1 1 calc R
C166 C 0.090(2) 0.5803(16) 0.1842(13) 0.190(19) Uiso 1 1 d .
H16L H 0.0962 0.5589 0.1628 0.228 Uiso 1 1 calc R
H16M H 0.0437 0.5739 0.1953 0.228 Uiso 1 1 calc R
C167 C 0.092(4) 0.631(3) 0.170(2) 0.12(3) Uiso 0.50 1 d P
H16N H 0.1041 0.6519 0.1911 0.145 Uiso 0.50 1 calc PR
H16O H 0.0447 0.6396 0.1612 0.145 Uiso 0.50 1 calc PR
C168 C 0.146(4) 0.636(2) 0.1390(19) 0.18(3) Uiso 0.60 1 d P
H16P H 0.1473 0.6686 0.1310 0.270 Uiso 0.60 1 calc PR
H16Q H 0.1318 0.6160 0.1181 0.270 Uiso 0.60 1 calc PR
H16R H 0.1917 0.6262 0.1480 0.270 Uiso 0.60 1 calc PR
C169 C 0.224(2) 0.5279(15) 0.2523(14) 0.119(16) Uiso 0.80 1 d P
H16S H 0.2014 0.5379 0.2756 0.142 Uiso 0.80 1 calc PR
H16T H 0.2550 0.5540 0.2442 0.142 Uiso 0.80 1 calc PR
C170 C 0.275(4) 0.482(3) 0.262(2) 0.16(3) Uiso 0.60 1 d P
H17A H 0.2447 0.4545 0.2657 0.193 Uiso 0.60 1 calc PR
H17B H 0.3053 0.4761 0.2403 0.193 Uiso 0.60 1 calc PR
C171 C 0.322(5) 0.490(3) 0.298(2) 0.14(3) Uiso 0.50 1 d P
H17C H 0.3617 0.5112 0.2916 0.164 Uiso 0.50 1 calc PR
H17D H 0.2938 0.5057 0.3174 0.164 Uiso 0.50 1 calc PR
C172 C 0.348(3) 0.4441(18) 0.3110(14) 0.12(2) Uiso 0.60 1 d P
H17E H 0.3749 0.4486 0.3339 0.181 Uiso 0.60 1 calc PR
H17F H 0.3782 0.4302 0.2920 0.181 Uiso 0.60 1 calc PR
H17G H 0.3084 0.4233 0.3159 0.181 Uiso 0.60 1 calc PR
C173 C 0.113(2) 0.4919(15) 0.2417(12) 0.169(17) Uiso 1 1 d .
H17H H 0.0782 0.4876 0.2216 0.203 Uiso 1 1 calc R
H17I H 0.1330 0.4606 0.2469 0.203 Uiso 1 1 calc R
C174 C 0.076(3) 0.5051(19) 0.2731(15) 0.15(2) Uiso 0.70 1 d P
H17J H 0.0650 0.5390 0.2730 0.177 Uiso 0.70 1 calc PR
H17K H 0.1016 0.4972 0.2961 0.177 Uiso 0.70 1 calc PR
C175 C 0.007(5) 0.475(3) 0.270(2) 0.14(3) Uiso 0.50 1 d P
H17L H -0.0329 0.4963 0.2735 0.167 Uiso 0.50 1 calc PR
H17M H 0.0044 0.4638 0.2437 0.167 Uiso 0.50 1 calc PR
C176 C -0.001(6) 0.442(4) 0.289(3) 0.18(5) Uiso 0.40 1 d P
H17N H -0.0496 0.4419 0.2984 0.267 Uiso 0.50 1 calc PR
H17O H 0.0311 0.4435 0.3101 0.267 Uiso 0.50 1 calc PR
H17P H 0.0072 0.4132 0.2750 0.267 Uiso 0.50 1 calc PR
C262 C 0.234(5) 0.512(3) 0.177(2) 0.14(3) Uiso 0.60 1 d P
C263 C 0.285(4) 0.492(3) 0.137(2) 0.16(3) Uiso 0.60 1 d P
C264 C 0.277(5) 0.520(3) 0.104(3) 0.13(3) Uiso 0.40 1 d P
C267 C 0.058(6) 0.617(4) 0.154(3) 0.14(4) Uiso 0.40 1 d P
C270 C 0.244(7) 0.509(5) 0.278(4) 0.15(4) Uiso 0.40 1 d P
C271 C 0.270(7) 0.477(4) 0.293(4) 0.15(4) Uiso 0.40 1 d P
C276 C -0.013(5) 0.477(4) 0.293(3) 0.15(4) Uiso 0.50 1 d P

loop_
_atom_site_aniso_label
_atom_site_aniso_U_11
_atom_site_aniso_U_22
_atom_site_aniso_U_33
_atom_site_aniso_U_23
_atom_site_aniso_U_13
_atom_site_aniso_U_12
Au1 0.0702(9) 0.0742(9) 0.1145(10) 0.0067(7) 0.0051(8) 0.0019(7)
Au2 0.0804(10) 0.1006(10) 0.0861(9) 0.0151(7) 0.0097(7) 0.0226(8)
Au3 0.0781(10) 0.1068(11) 0.0845(9) 0.0163(7) 0.0080(7) 0.0215(8)
Ag1 0.0751(18) 0.0899(18) 0.111(2) 0.0204(14) 0.0105(15) 0.0140(14)
Ag2 0.0736(17) 0.0923(18) 0.0837(16) -0.0074(13) 0.0065(13) -0.0012(14)
Ag3 0.0775(18) 0.131(2) 0.0823(17) 0.0186(15) 0.0061(14) 0.0215(16)
F12 0.088(12) 0.090(12) 0.076(10) -0.017(8) -0.004(9) 0.007(9)
F13 0.138(17) 0.111(14) 0.120(14) 0.040(11) 0.003(12) 0.041(12)
F14 0.20(2) 0.26(3) 0.107(15) 0.094(17) 0.001(16) 0.06(2)
F15 0.15(2) 0.34(3) 0.065(12) -0.003(16) 0.029(13) 0.04(2)
F16 0.107(14) 0.126(15) 0.110(13) -0.030(11) 0.033(11) 0.004(12)
F32 0.155(17) 0.144(16) 0.057(10) 0.015(10) -0.001(11) -0.002(13)
F33 0.20(2) 0.23(3) 0.120(17) -0.014(16) -0.028(17) 0.00(2)
F34 0.29(3) 0.36(4) 0.078(15) 0.055(19) -0.039(18) 0.09(3)
F35 0.20(2) 0.24(3) 0.145(18) 0.127(18) 0.071(17) 0.12(2)
F36 0.133(17) 0.122(16) 0.143(17) 0.022(13) 0.023(13) 0.047(14)
F42 0.082(12) 0.109(13) 0.089(11) 0.006(9) 0.011(9) 0.004(10)
F43 0.142(17) 0.165(18) 0.092(13) 0.010(12) -0.028(12) 0.028(14)
F44 0.120(18) 0.22(2) 0.18(2) -0.059(18) -0.053(16) 0.044(16)
F45 0.101(16) 0.148(18) 0.24(2) -0.087(16) 0.016(15) -0.036(14)
F46 0.127(16) 0.077(13) 0.183(19) -0.009(12) 0.016(14) -0.018(11)
C56 0.09(3) 0.12(3) 0.08(2) 0.00(2) 0.01(2) 0.01(2)
F52 0.087(13) 0.121(13) 0.095(12) 0.021(10) 0.002(10) 0.021(11)
F53 0.162(18) 0.136(16) 0.099(13) 0.037(11) 0.017(13) 0.033(13)
F54 0.20(2) 0.105(16) 0.19(2) 0.012(14) 0.052(18) -0.036(15)
F55 0.152(19) 0.135(17) 0.147(17) -0.004(13) -0.020(15) -0.024(14)
F56 0.103(15) 0.171(19) 0.102(14) 0.005(13) -0.030(12) 0.021(13)
F62 0.129(16) 0.167(18) 0.079(12) 0.035(11) -0.021(11) 0.035(13)
F63 0.22(3) 0.25(3) 0.17(2) 0.13(2) -0.03(2) -0.01(2)
F64 0.24(3) 0.14(2) 0.31(3) 0.12(2) -0.04(3) -0.035(19)
F65 0.139(19) 0.121(17) 0.22(2) -0.006(16) 0.025(17) -0.006(14)
F66 0.101(14) 0.132(15) 0.101(13) 0.001(11) 0.001(11) 0.021(11)
N8 0.13(4) 0.13(5) 0.20(6) 0.05(4) 0.05(4) 0.01(3)
O81 0.21(3) 0.076(18) 0.12(2) 0.010(15) 0.00(2) -0.006(17)
O82 0.087(18) 0.10(2) 0.18(3) 0.048(18) 0.00(2) 0.013(17)
O83 0.27(4) 0.08(2) 0.20(3) 0.02(2) -0.08(3) 0.01(2)
N9 0.16(4) 0.27(6) 0.030(19) -0.06(3) 0.03(2) -0.08(4)
O91 0.22(3) 0.14(2) 0.073(17) -0.051(17) 0.010(19) 0.023(19)
O92 0.14(3) 0.18(3) 0.10(2) 0.00(2) 0.010(17) 0.02(2)
O93 0.30(5) 0.27(4) 0.12(3) -0.04(3) -0.01(3) -0.04(3)

loop_
_atom_type_symbol
_atom_type_description
_atom_type_scat_dispersion_real
_atom_type_scat_dispersion_imag
_atom_type_scat_source
C C 0.0033 0.0016 'International Tables Vol C Tables 4.2.6.8 and 6.1.1.4'
H H 0.0000 0.0000 'International Tables Vol C Tables 4.2.6.8 and 6.1.1.4'
Ag Ag -0.8971 1.1015 'International Tables Vol C Tables 4.2.6.8 and 6.1.1.4'
Au Au -2.0133 8.8022 'International Tables Vol C Tables 4.2.6.8 and 6.1.1.4'
F F 0.0171 0.0103 'International Tables Vol C Tables 4.2.6.8 and 6.1.1.4'
N N 0.0061 0.0033 'International Tables Vol C Tables 4.2.6.8 and 6.1.1.4'
O O 0.0106 0.0060 'International Tables Vol C Tables 4.2.6.8 and 6.1.1.4'

loop_
_geom_angle_atom_site_label_1
_geom_angle_atom_site_label_2
_geom_angle_atom_site_label_3
_geom_angle
_geom_angle_site_symmetry_1
_geom_angle_site_symmetry_3
C21 Au1 C21A 22.2(14) . .
C21 Au1 C11 163.6(13) . .
C21A Au1 C11 174.2(14) . .
C21 Au1 Ag2 111.2(10) . .
C21A Au1 Ag2 119.7(13) . .
C11 Au1 Ag2 61.7(5) . .
C21 Au1 Ag1 61.4(10) . .
C21A Au1 Ag1 59.2(13) . .
C11 Au1 Ag1 120.2(5) . .
Ag2 Au1 Ag1 62.47(8) . .
C21 Au1 Au1 98.5(10) . 4
C21A Au1 Au1 90.9(13) . 4
C11 Au1 Au1 87.5(5) . 4
Ag2 Au1 Au1 149.21(8) . 4
Ag1 Au1 Au1 144.66(6) . 4
C31 Au2 C41 176.2(10) . .
C31 Au2 Ag2 120.1(6) . .
C41 Au2 Ag2 60.7(5) . .
C31 Au2 Ag1 60.6(5) . .
C41 Au2 Ag1 118.6(5) . .
Ag2 Au2 Ag1 63.21(8) . .
C31 Au2 Au3 88.3(5) . .
C41 Au2 Au3 92.0(5) . .
Ag2 Au2 Au3 147.67(7) . .
Ag1 Au2 Au3 148.34(8) . .
C61 Au3 C51 178.0(8) . .
C61 Au3 Ag3 60.6(5) . .
C51 Au3 Ag3 117.6(5) . .
C61 Au3 Ag3 119.7(6) . 4_655
C51 Au3 Ag3 58.3(5) . 4_655
Ag3 Au3 Ag3 62.24(10) . 4_655
C61 Au3 Au2 93.3(5) . .
C51 Au3 Au2 88.7(5) . .
Ag3 Au3 Au2 151.42(8) . .
Ag3 Au3 Au2 146.10(8) 4_655 .
O81 Ag1 C21A 100.5(12) . .
O81 Ag1 C31 123.6(9) . .
C21A Ag1 C31 119.9(12) . .
O81 Ag1 C21 87.4(10) . .
C21A Ag1 C21 18.1(11) . .
C31 Ag1 C21 138.0(10) . .
O81 Ag1 Au2 119.7(8) . .
C21A Ag1 Au2 138.4(8) . .
C31 Ag1 Au2 45.6(4) . .
C21 Ag1 Au2 144.8(2) . .
O81 Ag1 Au1 121.3(7) . .
C21A Ag1 Au1 45.7(3) . .
C31 Ag1 Au1 115.0(6) . .
C21 Ag1 Au1 45.2(2) . .
Au2 Ag1 Au1 99.57(9) . .
O81 Ag1 Ag2 106.9(7) . .
C21A Ag1 Ag2 102.5(4) . .
C31 Ag1 Ag2 101.1(4) . .
C21 Ag1 Ag2 94.6(6) . .
Au2 Ag1 Ag2 57.97(7) . .
Au1 Ag1 Ag2 58.15(7) . .
O91 Ag2 C41 105.5(9) . .
O91 Ag2 O92 52.8(9) . .
C41 Ag2 O92 88.3(8) . .
O91 Ag2 C11 115.9(9) . .
C41 Ag2 C11 125.9(7) . .
O92 Ag2 C11 90.2(9) . .
O91 Ag2 Au2 128.0(7) . .
C41 Ag2 Au2 46.6(3) . .
O92 Ag2 Au2 134.9(8) . .
C11 Ag2 Au2 115.3(5) . .
O91 Ag2 Au1 107.8(7) . .
C41 Ag2 Au1 144.4(4) . .
O92 Ag2 Au1 122.3(8) . .
C11 Ag2 Au1 45.8(3) . .
Au2 Ag2 Au1 101.10(9) . .
O91 Ag2 Ag1 101.5(7) . .
C41 Ag2 Ag1 101.7(4) . .
O92 Ag2 Ag1 154.3(7) . .
C11 Ag2 Ag1 102.4(4) . .
Au2 Ag2 Ag1 58.83(8) . .
Au1 Ag2 Ag1 59.38(7) . .
C51 Ag3 O107 123.2(18) 4_655 .
C51 Ag3 C61 122.8(8) 4_655 .
O107 Ag3 C61 93.6(16) . .
C51 Ag3 O103 131.3(15) 4_655 .
O107 Ag3 O103 35.2(17) . .
C61 Ag3 O103 104.5(16) . .
C51 Ag3 Au3 116.7(6) 4_655 .
O107 Ag3 Au3 119.8(16) . .
C61 Ag3 Au3 45.9(4) . .
O103 Ag3 Au3 103.8(13) . .
C51 Ag3 Au3 46.2(4) 4_655 4_655
O107 Ag3 Au3 124.0(16) . 4_655
C61 Ag3 Au3 141.3(5) . 4_655
O103 Ag3 Au3 102.5(14) . 4_655
Au3 Ag3 Au3 100.84(9) . 4_655
C51 Ag3 Ag3 102.6(4) 4_655 4_655
O107 Ag3 Ag3 110.3(19) . 4_655
C61 Ag3 Ag3 103.0(4) . 4_655
O103 Ag3 Ag3 75.2(11) . 4_655
Au3 Ag3 Ag3 59.23(8) . 4_655
Au3 Ag3 Ag3 58.53(9) 4_655 4_655
C12 C11 C16 120.0 . .
C12 C11 Au1 120.9(12) . .
C16 C11 Au1 118.6(12) . .
C12 C11 Ag2 105.1(9) . .
C16 C11 Ag2 98.7(9) . .
Au1 C11 Ag2 72.5(5) . .
F12 C12 C11 122.9(17) . .
F12 C12 C13 117.1(17) . .
C11 C12 C13 120.0 . .
F13 C13 C14 119.2(18) . .
F13 C13 C12 120.7(18) . .
C14 C13 C12 120.0 . .
F14 C14 C15 119(2) . .
F14 C14 C13 121(2) . .
C15 C14 C13 120.0 . .
F15 C15 C16 121(2) . .
F15 C15 C14 119(2) . .
C16 C15 C14 120.0 . .
F16 C16 C15 118.7(18) . .
F16 C16 C11 121.2(18) . .
C15 C16 C11 120.0 . .
C21A C21 C22A 107(4) . .
C21A C21 C22 41(2) . .
C22A C21 C22 67(3) . .
C21A C21 C26 160(2) . .
C22A C21 C26 54(3) . .
C22 C21 C26 120.0 . .
C21A C21 F22A 148(5) . .
C22A C21 F22A 47(3) . .
C22 C21 F22A 111(3) . .
C26 C21 F22A 23(3) . .
C21A C21 Au1 79.0(7) . .
C22A C21 Au1 165(6) . .
C22 C21 Au1 119(2) . .
C26 C21 Au1 121(2) . .
F22A C21 Au1 122(3) . .
C21A C21 Ag1 75(5) . .
C22A C21 Ag1 121(5) . .
C22 C21 Ag1 95.9(17) . .
C26 C21 Ag1 107.4(17) . .
F22A C21 Ag1 131(4) . .
Au1 C21 Ag1 73.4(7) . .
C21A C22 C26A 82(3) . .
C21A C22 C22A 73(2) . .
C26A C22 C22A 151(4) . .
C21A C22 C23 154(3) . .
C26A C22 C23 120(3) . .
C22A C22 C23 80.9(18) . .
C21A C22 C21 34(3) . .
C26A C22 C21 115(3) . .
C22A C22 C21 39.4(19) . .
C23 C22 C21 120.0 . .
C21A C22 F22 91(4) . .
C26A C22 F22 18(3) . .
C22A C22 F22 165(4) . .
C23 C22 F22 115(3) . .
C21 C22 F22 125(3) . .
C21A C22 C25A 137(4) . .
C26A C22 C25A 56.6(16) . .
C22A C22 C25A 139(3) . .
C23 C22 C25A 64(3) . .
C21 C22 C25A 158(3) . .
F22 C22 C25A 54(3) . .
C21A C22 C23A 123(4) . .
C26A C22 C23A 144(3) . .
C22A C22 C23A 51.3(14) . .
C23 C22 C23A 30(2) . .
C21 C22 C23A 90(2) . .
F22 C22 C23A 144(4) . .
C25A C22 C23A 90.3(17) . .
C21A C22 C24A 159(5) . .
C26A C22 C24A 102(2) . .
C22A C22 C24A 96(2) . .
C23 C22 C24A 20(3) . .
C21 C22 C24A 132(3) . .
F22 C22 C24A 99(3) . .
C25A C22 C24A 45.9(9) . .
C23A C22 C24A 44.7(9) . .
C24A C23 C23A 116(10) . .
C24A C23 C24 105(7) . .
C23A C23 C24 23(3) . .
C24A C23 C22 121(6) . .
C23A C23 C22 98(2) . .
C24 C23 C22 120.0 . .
C24A C23 F23 33(7) . .
C23A C23 F23 143(5) . .
C24 C23 F23 123(3) . .
C22 C23 F23 116(3) . .
C24A C23 C25A 59(5) . .
C23A C23 C25A 146(8) . .
C24 C23 C25A 157(3) . .
C22 C23 C25A 65(2) . .
F23 C23 C25A 53(2) . .
C24A C23 C22A 145(10) . .
C23A C23 C22A 51.2(19) . .
C24 C23 C22A 72.1(13) . .
C22 C23 C22A 48.0(13) . .
F23 C23 C22A 164(4) . .
C25A C23 C22A 111(2) . .
C24A C23 F24A 33(6) . .
C23A C23 F24A 100(5) . .
C24 C23 F24A 81(4) . .
C22 C23 F24A 153(4) . .
F23 C23 F24A 43(3) . .
C25A C23 F24A 89(4) . .
C22A C23 F24A 150(5) . .
C23A C24 F23A 164(10) . .
C23A C24 F24 140(9) . .
F23A C24 F24 47(7) . .
C23A C24 C23 31(7) . .
F23A C24 C23 139(8) . .
F24 C24 C23 115(4) . .
C23A C24 C25 90(6) . .
F23A C24 C25 94(8) . .
F24 C24 C25 124(4) . .
C23 C24 C25 120.0 . .
C23A C24 C24A 49(7) . .
F23A C24 C24A 129(8) . .
F24 C24 C24A 92(4) . .
C23 C24 C24A 24(2) . .
C25 C24 C24A 136.9(19) . .
C23A C24 C22A 35(5) . .
F23A C24 C22A 141(9) . .
F24 C24 C22A 171(6) . .
C23 C24 C22A 63.1(13) . .
C25 C24 C22A 57.0(13) . .
C24A C24 C22A 83.5(19) . .
F25 C25 F22A 124(5) . .
F25 C25 C26 120(4) . .
F22A C25 C26 24(3) . .
F25 C25 C24 120(4) . .
F22A C25 C24 111(3) . .
C26 C25 C24 120.0 . .
F25 C25 C23A 145(3) . .
F22A C25 C23A 90(3) . .
C26 C25 C23A 94.8(11) . .
C24 C25 C23A 25.4(13) . .
F25 C25 C22A 163(4) . .
F22A C25 C22A 40(3) . .
C26 C25 C22A 43.2(16) . .
C24 C25 C22A 77.0(16) . .
C23A C25 C22A 52.2(15) . .
F25 C25 F23A 90(4) . .
F22A C25 F23A 129(6) . .
C26 C25 F23A 148(4) . .
C24 C25 F23A 32(4) . .
C23A C25 F23A 57(4) . .
C22A C25 F23A 106(5) . .
F22A C26 C22A 68(7) . .
F22A C26 F26 101(7) . .
C22A C26 F26 154(4) . .
F22A C26 C25 78(6) . .
C22A C26 C25 79(2) . .
F26 C26 C25 123(3) . .
F22A C26 C21 83(6) . .
C22A C26 C21 41(2) . .
F26 C26 C21 116(3) . .
C25 C26 C21 120.0 . .
C26A F22 F26A 98(9) . .
C26A F22 C25A 76(7) . .
F26A F22 C25A 113(6) . .
C26A F22 C22 42(7) . .
F26A F22 C22 141(6) . .
C25A F22 C22 68(3) . .
C26A F22 C21A 36(6) . .
F26A F22 C21A 117(5) . .
C25A F22 C21A 97(3) . .
C22 F22 C21A 32.0(19) . .
C24A F23 F24A 73(5) . .
C24A F23 C25A 73(4) . .
F24A F23 C25A 138(6) . .
C24A F23 C23 28(6) . .
F24A F23 C23 90(5) . .
C25A F23 C23 72(3) . .
F23A F24 C24 48(8) . .
F23A F24 C23A 61(9) . .
C24 F24 C23A 14(3) . .
C26 F26 F22A 22(3) . .
C21 C21A C22 105(4) . .
C21 C21A C22A 39(3) . .
C22 C21A C22A 66(3) . .
C21 C21A C26A 156(3) . .
C22 C21A C26A 56(3) . .
C22A C21A C26A 120.0 . .
C21 C21A F22 162(2) . .
C22 C21A F22 57(2) . .
C22A C21A F22 123(2) . .
C26A C21A F22 13(3) . .
C21 C21A Au1 78.9(7) . .
C22 C21A Au1 167(5) . .
C22A C21A Au1 117(3) . .
C26A C21A Au1 123(3) . .
F22 C21A Au1 119(2) . .
C21 C21A Ag1 86(5) . .
C22 C21A Ag1 118(4) . .
C22A C21A Ag1 104(3) . .
C26A C21A Ag1 91(3) . .
F22 C21A Ag1 101(3) . .
Au1 C21A Ag1 75.1(10) . .
C21 C22A F22A 94(5) . .
C21 C22A C26 85(4) . .
F22A C22A C26 30(5) . .
C21 C22A C22 74(3) . .
F22A C22A C22 155(8) . .
C26 C22A C22 158(5) . .
C21 C22A C23A 152(3) . .
F22A C22A C23A 115(5) . .
C26 C22A C23A 117(4) . .
C22 C22A C23A 80.6(15) . .
C21 C22A C21A 34(3) . .
F22A C22A C21A 124(5) . .
C26 C22A C21A 118(4) . .
C22 C22A C21A 40.4(16) . .
C23A C22A C21A 120.0 . .
C21 C22A C25 142(5) . .
F22A C22A C25 58(4) . .
C26 C22A C25 57.6(18) . .
C22 C22A C25 141(3) . .
C23A C22A C25 61(3) . .
C21A C22A C25 169(5) . .
C21 C22A C23 125(3) . .
F22A C22A C23 139(6) . .
C26 C22A C23 148(4) . .
C22 C22A C23 51.1(15) . .
C23A C22A C23 30(2) . .
C21A C22A C23 91(2) . .
C25 C22A C23 91(2) . .
C21 C22A C24 167(5) . .
F22A C22A C24 99(4) . .
C26 C22A C24 104(3) . .
C22 C22A C24 96(2) . .
C23A C22A C24 16(3) . .
C21A C22A C24 136(3) . .
C25 C22A C24 46.1(11) . .
C23 C22A C24 44.7(10) . .
C24 C23A C23 126(9) . .
C24 C23A C22A 130(8) . .
C23 C23A C22A 99(2) . .
C24 C23A C24A 110(8) . .
C23 C23A C24A 29(5) . .
C22A C23A C24A 120.0 . .
C24 C23A C25 65(6) . .
C23 C23A C25 164(7) . .
C22A C23A C25 67(3) . .
C24A C23A C25 167(5) . .
C24 C23A F23A 9(9) . .
C23 C23A F23A 121(8) . .
C22A C23A F23A 128(6) . .
C24A C23A F23A 110(6) . .
C25 C23A F23A 67(5) . .
C24 C23A C22 168(10) . .
C23 C23A C22 51.5(17) . .
C22A C23A C22 48.1(12) . .
C24A C23A C22 72.4(12) . .
C25 C23A C22 115(3) . .
F23A C23A C22 159(7) . .
C24 C23A F24 26(6) . .
C23 C23A F24 106(5) . .
C22A C23A F24 155(4) . .
C24A C23A F24 85(4) . .
C25 C23A F24 88(3) . .
F23A C23A F24 30(4) . .
C22 C23A F24 157(5) . .
C23 C24A F23 119(10) . .
C23 C24A F24A 130(10) . .
F23 C24A F24A 68(5) . .
C23 C24A C25A 93(5) . .
F23 C24A C25A 69(5) . .
F24A C24A C25A 130(7) . .
C23 C24A C23A 35(7) . .
F23 C24A C23A 146(7) . .
F24A C24A C23A 110(7) . .
C25A C24A C23A 120.0 . .
C23 C24A C24 51(6) . .
F23 C24A C24 137(8) . .
F24A C24A C24 89(6) . .
C25A C24A C24 140.8(16) . .
C23A C24A C24 20.9(16) . .
C23 C24A C22 39(4) . .
F23 C24A C22 112(6) . .
F24A C24A C22 169(8) . .
C25A C24A C22 57.6(12) . .
C23A C24A C22 62.9(12) . .
C24 C24A C22 83(2) . .
F23 C25A C24A 37(3) . .
F23 C25A C26A 145(4) . .
C24A C25A C26A 120.0 . .
F23 C25A F22 142(6) . .
C24A C25A F22 133(3) . .
C26A C25A F22 21(2) . .
F23 C25A F25A 84(3) . .
C24A C25A F25A 113(5) . .
C26A C25A F25A 127(5) . .
F22 C25A F25A 112(5) . .
F23 C25A C23 55(3) . .
C24A C25A C23 27.3(19) . .
C26A C25A C23 94.8(12) . .
F22 C25A C23 106(3) . .
F25A C25A C23 138(4) . .
F23 C25A C22 104(4) . .
C24A C25A C22 76.6(14) . .
C26A C25A C22 44.1(14) . .
F22 C25A C22 58(2) . .
F25A C25A C22 170(5) . .
C23 C25A C22 50.7(15) . .
F22 C26A C22 120(10) . .
F22 C26A F26A 58(7) . .
C22 C26A F26A 175(6) . .
F22 C26A C25A 83(7) . .
C22 C26A C25A 79.3(17) . .
F26A C26A C25A 104(5) . .
F22 C26A C21A 131(9) . .
C22 C26A C21A 42.1(17) . .
F26A C26A C21A 135(5) . .
C25A C26A C21A 120.0 . .
C26 F22A C22A 82(8) . .
C26 F22A C25 78(6) . .
C22A F22A C25 82(4) . .
C26 F22A C21 73(6) . .
C22A F22A C21 39(3) . .
C25 F22A C21 117(5) . .
C26 F22A F26 57(6) . .
C22A F22A F26 133(7) . .
C25 F22A F26 109(4) . .
C21 F22A F26 101(4) . .
F24 F23A C24 85(10) . .
F24 F23A C23A 89(10) . .
C24 F23A C23A 7(7) . .
F24 F23A C25 121(10) . .
C24 F23A C25 54(6) . .
C23A F23A C25 56(5) . .
F23 F24A C24A 39(5) . .
F23 F24A C23 47(4) . .
C24A F24A C23 17(4) . .
C25A F25A C147 167(6) . 1_455
F22 F26A C26A 24(4) . .
C32 C31 C36 120.0 . .
C32 C31 Au2 117.9(15) . .
C36 C31 Au2 121.5(15) . .
C32 C31 Ag1 102.3(11) . .
C36 C31 Ag1 100.6(11) . .
Au2 C31 Ag1 73.8(5) . .
F32 C32 C33 115(2) . .
F32 C32 C31 125(2) . .
C33 C32 C31 120.0 . .
F33 C33 C32 123(2) . .
F33 C33 C34 117(2) . .
C32 C33 C34 120.0 . .
C33 C34 C35 120.0 . .
C33 C34 F34 119(3) . .
C35 C34 F34 121(3) . .
F35 C35 C36 121(2) . .
F35 C35 C34 119(2) . .
C36 C35 C34 120.0 . .
F36 C36 C35 118(2) . .
F36 C36 C31 122(2) . .
C35 C36 C31 120.0 . .
C42 C41 C46 120.0 . .
C42 C41 Au2 122.8(12) . .
C46 C41 Au2 115.2(12) . .
C42 C41 Ag2 96.8(10) . .
C46 C41 Ag2 114.2(10) . .
Au2 C41 Ag2 72.6(5) . .
F42 C42 C43 118.8(17) . .
F42 C42 C41 121.2(17) . .
C43 C42 C41 120.0 . .
F43 C43 C44 121.2(18) . .
F43 C43 C42 118.8(18) . .
C44 C43 C42 120.0 . .
F44 C44 C43 118.6(19) . .
F44 C44 C45 121.4(19) . .
C43 C44 C45 120.0 . .
F45 C45 C46 123(2) . .
F45 C45 C44 117(2) . .
C46 C45 C44 120.0 . .
F46 C46 C45 115.7(19) . .
F46 C46 C41 124.3(19) . .
C45 C46 C41 120.0 . .
C52 C51 C56 120.0 . .
C52 C51 Au3 119.6(14) . .
C56 C51 Au3 119.8(14) . .
C52 C51 Ag3 103.9(10) . 4_655
C56 C51 Ag3 97.6(10) . 4_655
Au3 C51 Ag3 75.5(5) . 4_655
F52 C52 C51 121.5(19) . .
F52 C52 C53 118.5(19) . .
C51 C52 C53 120.0 . .
F53 C53 C54 120.4(19) . .
F53 C53 C52 119.6(19) . .
C54 C53 C52 120.0 . .
F54 C54 C53 119(2) . .
F54 C54 C55 121(2) . .
C53 C54 C55 120.0 . .
F55 C55 C56 122(2) . .
F55 C55 C54 117(2) . .
C56 C55 C54 120.0 . .
F56 C56 C55 116(2) . .
F56 C56 C51 124(2) . .
C55 C56 C51 120.0 . .
C62 C61 C66 120.0 . .
C62 C61 Au3 119.6(16) . .
C66 C61 Au3 120.1(16) . .
C62 C61 Ag3 104.1(11) . .
C66 C61 Ag3 97.3(11) . .
Au3 C61 Ag3 73.5(5) . .
F62 C62 C63 119(2) . .
F62 C62 C61 121(2) . .
C63 C62 C61 120.0 . .
F63 C63 C62 119(3) . .
F63 C63 C64 121(3) . .
C62 C63 C64 120.0 . .
F64 C64 C63 118(3) . .
F64 C64 C65 122(3) . .
C63 C64 C65 120.0 . .
F65 C65 C66 123(2) . .
F65 C65 C64 117(2) . .
C66 C65 C64 120.0 . .
F66 C66 C65 116(2) . .
F66 C66 C61 124(2) . .
C65 C66 C61 120.0 . .
O83 N8 O81 122(5) . .
O83 N8 O82 117(5) . .
O81 N8 O82 120(5) . .
N8 O81 Ag1 105(3) . .
O93 N9 O91 117(5) . .
O93 N9 O92 121(5) . .
O91 N9 O92 121(4) . .
N9 O91 Ag2 99(3) . .
N9 O92 Ag2 87(3) . .
O101 O101 O103 71(9) 4_655 4_655
O101 O101 O103 66(9) 4_655 .
O103 O101 O103 136(6) 4_655 .
O101 O101 O108 93(5) 4_655 4_655
O103 O101 O108 71(5) 4_655 4_655
O103 O101 O108 100(5) . 4_655
O101 O101 O108 66(4) 4_655 .
O103 O101 O108 91(5) 4_655 .
O103 O101 O108 62(4) . .
O108 O101 O108 40(4) 4_655 .
O101 O103 O101 43(5) 4_655 .
O101 O103 O107 150(9) 4_655 .
O101 O103 O107 163(8) . .
O101 O103 O108 77(5) 4_655 .
O101 O103 O108 87(5) . .
O107 O103 O108 105(5) . .
O101 O103 O103 22(3) 4_655 4_655
O101 O103 O103 22(3) . 4_655
O107 O103 O103 172(7) . 4_655
O108 O103 O103 76(3) . 4_655
O101 O103 Ag3 98(5) 4_655 .
O101 O103 Ag3 99(5) . .
O107 O103 Ag3 72(3) . .
O108 O103 Ag3 165(5) . .
O103 O103 Ag3 104.8(11) 4_655 .
O107 O104 O105 116(8) . .
O107 O104 O106 159(8) . .
O105 O104 O106 44(5) . .
O106 O105 O104 71(8) . .
O105 O106 O104 65(7) . .
O104 O107 O103 153(8) . .
O104 O107 Ag3 82(5) . .
O103 O107 Ag3 73(3) . .
O108 O108 O103 92(4) 4_655 .
O108 O108 O101 77(3) 4_655 4_655
O103 O108 O101 32(3) . 4_655
O108 O108 O101 63(3) 4_655 .
O103 O108 O101 31(3) . .
O101 O108 O101 21(3) 4_655 .
C115 N11 C119 101(6) . .
C115 N11 C123 111(7) . .
C119 N11 C123 111(6) . .
C115 N11 C111 97(6) . .
C119 N11 C111 122(6) . .
C123 N11 C111 112(6) . .
N11 C111 C112 118(6) . .
N11 C111 H11A 107.8 . .
C112 C111 H11A 107.8 . .
N11 C111 H11B 107.8 . .
C112 C111 H11B 107.8 . .
H11A C111 H11B 107.1 . .
C113 C112 C111 117(7) . .
C113 C112 H11C 108.1 . .
C111 C112 H11C 108.1 . .
C113 C112 H11D 108.1 . .
C111 C112 H11D 108.1 . .
H11C C112 H11D 107.3 . .
C114 C113 C112 142(8) . .
C114 C113 H11E 101.6 . .
C112 C113 H11E 101.6 . .
C114 C113 H11F 101.6 . .
C112 C113 H11F 101.6 . .
H11E C113 H11F 104.6 . .
C113 C114 H11G 109.5 . .
C113 C114 H11H 109.5 . .
H11G C114 H11H 109.5 . .
C113 C114 H11I 109.5 . .
H11G C114 H11I 109.5 . .
H11H C114 H11I 109.5 . .
C116 C115 N11 140(10) . .
C116 C115 H11J 102.1 . .
N11 C115 H11J 102.1 . .
C116 C115 H11K 102.1 . .
N11 C115 H11K 102.1 . .
H11J C115 H11K 104.8 . .
C115 C116 C117 109(10) . .
C115 C116 H11L 109.9 . .
C117 C116 H11L 109.9 . .
C115 C116 H11M 109.9 . .
C117 C116 H11M 109.9 . .
H11L C116 H11M 108.3 . .
C116 C117 C118 104(10) . .
C116 C117 H11N 110.9 . .
C118 C117 H11N 110.9 . .
C116 C117 H11O 110.9 . .
C118 C117 H11O 110.9 . .
H11N C117 H11O 108.9 . .
C117 C118 H11P 109.5 . .
C117 C118 H11Q 109.5 . .
H11P C118 H11Q 109.5 . .
C117 C118 H11R 109.5 . .
H11P C118 H11R 109.5 . .
H11Q C118 H11R 109.5 . .
C120 C119 N11 98(8) . .
C120 C119 H11S 112.2 . .
N11 C119 H11S 112.2 . .
C120 C119 H11T 112.2 . .
N11 C119 H11T 112.2 . .
H11S C119 H11T 109.8 . .
C121 C120 C119 133(10) . .
C121 C120 H12A 104.0 . .
C119 C120 H12A 104.0 . .
C121 C120 H12B 104.0 . .
C119 C120 H12B 104.0 . .
H12A C120 H12B 105.5 . .
C120 C121 C122 142(10) . .
C120 C121 H12C 101.4 . .
C122 C121 H12C 101.4 . .
C120 C121 H12D 101.4 . .
C122 C121 H12D 101.4 . .
H12C C121 H12D 104.6 . .
C121 C122 H12E 109.5 . .
C121 C122 H12F 109.5 . .
H12E C122 H12F 109.5 . .
C121 C122 H12G 109.5 . .
H12E C122 H12G 109.5 . .
H12F C122 H12G 109.5 . .
C124 C123 N11 116(10) . .
C124 C123 H12H 108.4 . .
N11 C123 H12H 108.4 . .
C124 C123 H12I 108.4 . .
N11 C123 H12I 108.4 . .
H12H C123 H12I 107.5 . .
C123 C124 C125 86(9) . .
C123 C124 H12J 114.4 . .
C125 C124 H12J 114.4 . .
C123 C124 H12K 114.4 . .
C125 C124 H12K 114.4 . .
H12J C124 H12K 111.5 . .
C126 C125 C124 95(10) . .
C126 C125 H12L 112.8 . .
C124 C125 H12L 112.8 . .
C126 C125 H12M 112.8 . .
C124 C125 H12M 112.8 . .
H12L C125 H12M 110.3 . .
C125 C126 H12N 109.5 . .
C125 C126 H12O 109.5 . .
H12N C126 H12O 109.5 . .
C125 C126 H12P 109.5 . .
H12N C126 H12P 109.5 . .
H12O C126 H12P 109.5 . .
C149 N14 N14 90(7) . 5_765
C149 N14 C145 127(7) . .
N14 N14 C145 114(8) 5_765 .
C149 N14 C141 110(7) . .
N14 N14 C141 122(8) 5_765 .
C145 N14 C141 97(6) . .
N14 C141 C142 127(6) . .
N14 C141 H14A 105.4 . .
C142 C141 H14A 105.4 . .
N14 C141 H14B 105.4 . .
C142 C141 H14B 105.4 . .
H14A C141 H14B 106.0 . .
C143 C142 C141 117(6) . .
C143 C142 H14C 108.0 . .
C141 C142 H14C 108.0 . .
C143 C142 H14D 108.0 . .
C141 C142 H14D 108.0 . .
H14C C142 H14D 107.2 . .
C142 C143 C144 113(7) . .
C142 C143 H14E 108.9 . .
C144 C143 H14E 108.9 . .
C142 C143 H14F 108.9 . .
C144 C143 H14F 108.9 . .
H14E C143 H14F 107.7 . .
C143 C144 H14G 109.5 . .
C143 C144 H14H 109.5 . .
H14G C144 H14H 109.5 . .
C143 C144 H14I 109.5 . .
H14G C144 H14I 109.5 . .
H14H C144 H14I 109.5 . .
C146 C145 N14 141(8) . .
C146 C145 H14J 101.8 . .
N14 C145 H14J 101.7 . .
C146 C145 H14K 101.7 . .
N14 C145 H14K 101.7 . .
H14J C145 H14K 104.7 . .
C145 C146 C147 128(9) . .
C145 C146 H14L 105.4 . .
C147 C146 H14L 105.4 . .
C145 C146 H14M 105.4 . .
C147 C146 H14M 105.4 . .
H14L C146 H14M 106.0 . .
C148 C147 C146 120(10) . .
C148 C147 H14N 107.2 . .
C146 C147 H14N 107.2 . .
C148 C147 H14O 107.2 . .
C146 C147 H14O 107.2 . .
H14N C147 H14O 106.9 . .
C147 C148 H14P 109.5 . .
C147 C148 H14Q 109.5 . .
H14P C148 H14Q 109.5 . .
C147 C148 H14R 109.5 . .
H14P C148 H14R 109.5 . .
H14Q C148 H14R 109.5 . .
N14 C149 C150 139(8) . .
N14 C149 H14S 102.2 . .
C150 C149 H14S 102.2 . .
N14 C149 H14T 102.2 . .
C150 C149 H14T 102.2 . .
H14S C149 H14T 104.8 . .
C149 C150 C151 127(8) . .
C149 C150 H15A 105.6 . .
C151 C150 H15A 105.6 . .
C149 C150 H15B 105.6 . .
C151 C150 H15B 105.6 . .
H15A C150 H15B 106.1 . .
C169 N16 C161 105(5) . .
C169 N16 C165 107(4) . .
C161 N16 C165 113(4) . .
C169 N16 C173 109(4) . .
C161 N16 C173 109(4) . .
C165 N16 C173 113(4) . .
N16 C161 C162 119(5) . .
N16 C161 H16A 107.7 . .
C162 C161 H16A 107.7 . .
N16 C161 H16B 107.7 . .
C162 C161 H16B 107.7 . .
H16A C161 H16B 107.1 . .
C163 C162 C161 121(10) . .
C163 C162 H16C 107.0 . .
C161 C162 H16C 107.1 . .
C163 C162 H16D 107.1 . .
C161 C162 H16D 107.1 . .
H16C C162 H16D 106.8 . .
C162 C163 C164 112(10) . .
C162 C163 H16E 109.2 . .
C164 C163 H16E 109.2 . .
C162 C163 H16F 109.2 . .
C164 C163 H16F 109.2 . .
H16E C163 H16F 107.9 . .
C163 C164 H16G 109.5 . .
C163 C164 H16H 109.5 . .
H16G C164 H16H 109.5 . .
C163 C164 H16I 109.5 . .
H16G C164 H16I 109.5 . .
H16H C164 H16I 109.5 . .
N16 C165 C166 125(4) . .
N16 C165 H16J 106.0 . .
C166 C165 H16J 106.0 . .
N16 C165 H16K 106.0 . .
C166 C165 H16K 106.0 . .
H16J C165 H16K 106.3 . .
C167 C166 C165 113(5) . .
C167 C166 H16L 109.0 . .
C165 C166 H16L 109.0 . .
C167 C166 H16M 109.0 . .
C165 C166 H16M 109.0 . .
H16L C166 H16M 107.8 . .
C166 C167 C168 110(6) . .
C166 C167 H16N 109.6 . .
C168 C167 H16N 109.6 . .
C166 C167 H16O 109.6 . .
C168 C167 H16O 109.6 . .
H16N C167 H16O 108.1 . .
C167 C168 H16P 109.5 . .
C167 C168 H16Q 109.5 . .
H16P C168 H16Q 109.5 . .
C167 C168 H16R 109.5 . .
H16P C168 H16R 109.5 . .
H16Q C168 H16R 109.5 . .
N16 C169 C170 118(4) . .
N16 C169 H16S 107.9 . .
C170 C169 H16S 107.9 . .
N16 C169 H16T 107.9 . .
C170 C169 H16T 107.9 . .
H16S C169 H16T 107.2 . .
C171 C170 C169 113(6) . .
C171 C170 H17A 109.0 . .
C169 C170 H17A 109.1 . .
C171 C170 H17B 109.0 . .
C169 C170 H17B 109.0 . .
H17A C170 H17B 107.8 . .
C172 C171 C170 109(6) . .
C172 C171 H17C 109.9 . .
C170 C171 H17C 109.9 . .
C172 C171 H17D 109.9 . .
C170 C171 H17D 109.9 . .
H17C C171 H17D 108.3 . .
C171 C172 H17E 109.5 . .
C171 C172 H17F 109.5 . .
H17E C172 H17F 109.5 . .
C171 C172 H17G 109.5 . .
H17E C172 H17G 109.5 . .
H17F C172 H17G 109.5 . .
C174 C173 N16 122(4) . .
C174 C173 H17H 106.7 . .
N16 C173 H17H 106.7 . .
C174 C173 H17I 106.7 . .
N16 C173 H17I 106.7 . .
H17H C173 H17I 106.6 . .
C173 C174 C175 102(5) . .
C173 C174 H17J 111.3 . .
C175 C174 H17J 111.3 . .
C173 C174 H17K 111.3 . .
C175 C174 H17K 111.3 . .
H17J C174 H17K 109.2 . .
C176 C175 C174 120(9) . .
C176 C175 H17L 107.3 . .
C174 C175 H17L 107.3 . .
C176 C175 H17M 107.3 . .
C174 C175 H17M 107.3 . .
H17L C175 H17M 106.9 . .
C175 C176 H17N 109.5 . .
C175 C176 H17O 109.5 . .
H17N C176 H17O 109.5 . .
C175 C176 H17P 109.5 . .
H17N C176 H17P 109.5 . .
H17O C176 H17P 109.5 . .
C264 C263 C262 114(7) . .

loop_
_geom_bond_atom_site_label_1
_geom_bond_atom_site_label_2
_geom_bond_distance
_geom_bond_site_symmetry_2
Au1 C21 2.099(2) .
Au1 C21A 2.100(2) .
Au1 C11 2.101(14) .
Au1 Ag2 2.797(3) .
Au1 Ag1 2.833(3) .
Au1 Au1 2.901(3) 4
Au2 C31 2.083(16) .
Au2 C41 2.112(14) .
Au2 Ag2 2.773(3) .
Au2 Ag1 2.799(3) .
Au2 Au3 2.910(2) .
Au3 C61 2.101(17) .
Au3 C51 2.107(16) .
Au3 Ag3 2.804(3) .
Au3 Ag3 2.824(3) 4_655
Ag1 O81 2.29(3) .
Ag1 C21A 2.52(5) .
Ag1 C31 2.538(19) .
Ag1 C21 2.60(3) .
Ag1 Ag2 2.920(3) .
Ag2 O91 2.29(2) .
Ag2 C41 2.535(18) .
Ag2 O92 2.54(3) .
Ag2 C11 2.581(18) .
Ag3 C51 2.483(18) 4_655
Ag3 O107 2.53(7) .
Ag3 C61 2.55(2) .
Ag3 O103 2.54(5) .
Ag3 Au3 2.824(3) 4_655
Ag3 Ag3 2.909(6) 4_655
C11 C12 1.3900 .
C11 C16 1.3900 .
C12 F12 1.328(18) .
C12 C13 1.3900 .
C13 F13 1.33(2) .
C13 C14 1.3900 .
C14 F14 1.34(2) .
C14 C15 1.3900 .
C15 F15 1.31(2) .
C15 C16 1.3900 .
C16 F16 1.336(19) .
C21 C21A 0.81(5) .
C21 C22A 0.92(4) .
C21 C22 1.3900 .
C21 C26 1.3900 .
C21 F22A 1.44(7) .
C22 C21A 0.94(4) .
C22 C26A 1.16(4) .
C22 C22A 1.33(4) .
C22 C23 1.3900 .
C22 F22 1.49(4) .
C22 C25A 1.64(4) .
C22 C23A 1.76(4) .
C22 C24A 1.88(4) .
C23 C24A 0.74(6) .
C23 C23A 0.90(8) .
C23 C24 1.3900 .
C23 F23 1.39(4) .
C23 C25A 1.61(7) .
C23 C22A 1.76(4) .
C23 F24A 1.90(10) .
C24 C23A 0.66(4) .
C24 F23A 0.92(11) .
C24 F24 1.23(5) .
C24 C25 1.3900 .
C24 C24A 1.73(9) .
C24 C22A 1.88(4) .
C25 F25 1.30(5) .
C25 F22A 1.39(6) .
C25 C26 1.3900 .
C25 C23A 1.54(7) .
C25 C22A 1.62(4) .
C25 F23A 1.71(12) .
C26 F22A 0.57(8) .
C26 C22A 1.13(5) .
C26 F26 1.29(3) .
F22 C26A 0.52(6) .
F22 F26A 1.10(8) .
F22 C25A 1.42(7) .
F22 C21A 1.77(5) .
F23 C24A 0.88(7) .
F23 F24A 1.29(10) .
F23 C25A 1.36(7) .
F24 F23A 0.90(11) .
F24 C23A 1.79(6) .
F26 F22A 1.51(6) .
C21A C22A 1.3900 .
C21A C26A 1.3900 .
C22A F22A 1.06(6) .
C22A C23A 1.3900 .
C23A C24A 1.3900 .
C23A F23A 1.56(12) .
C24A F24A 1.33(10) .
C24A C25A 1.3900 .
C25A C26A 1.3900 .
C25A F25A 1.52(7) .
C26A F26A 1.28(9) .
F25A C147 1.88(10) 1_455
C31 C32 1.3900 .
C31 C36 1.3900 .
C32 F32 1.36(2) .
C32 C33 1.3900 .
C33 F33 1.36(3) .
C33 C34 1.3900 .
C34 C35 1.3900 .
C34 F34 1.39(2) .
C35 F35 1.33(2) .
C35 C36 1.3900 .
C36 F36 1.31(2) .
C41 C42 1.3900 .
C41 C46 1.3900 .
C42 F42 1.332(19) .
C42 C43 1.3900 .
C43 F43 1.35(2) .
C43 C44 1.3900 .
C44 F44 1.37(2) .
C44 C45 1.3900 .
C45 F45 1.34(2) .
C45 C46 1.3900 .
C46 F46 1.33(2) .
C51 C52 1.3900 .
C51 C56 1.3900 .
C51 Ag3 2.483(18) 4_655
C52 F52 1.31(2) .
C52 C53 1.3900 .
C53 F53 1.37(2) .
C53 C54 1.3900 .
C54 F54 1.34(2) .
C54 C55 1.3900 .
C55 F55 1.37(2) .
C55 C56 1.3900 .
C56 F56 1.31(2) .
C61 C62 1.3900 .
C61 C66 1.3900 .
C62 F62 1.34(2) .
C62 C63 1.3900 .
C63 F63 1.36(2) .
C63 C64 1.3900 .
C64 F64 1.36(2) .
C64 C65 1.3900 .
C65 F65 1.32(2) .
C65 C66 1.3900 .
C66 F66 1.32(2) .
N8 O83 1.23(5) .
N8 O81 1.23(5) .
N8 O82 1.25(4) .
N9 O93 1.23(4) .
N9 O91 1.23(4) .
N9 O92 1.24(5) .
O101 O101 0.63(7) 4_655
O101 O103 0.85(7) 4_655
O101 O103 0.88(7) .
O101 O108 1.58(6) 4_655
O101 O108 1.73(7) .
O103 O101 0.85(7) 4_655
O103 O107 1.54(7) .
O103 O108 1.53(7) .
O103 O103 1.61(10) 4_655
O104 O107 1.18(8) .
O104 O105 1.74(12) .
O104 O106 1.81(12) .
O105 O106 1.32(14) .
O108 O108 1.14(11) 4_655
O108 O101 1.58(6) 4_655
N11 C115 1.20(8) .
N11 C119 1.35(6) .
N11 C123 1.37(7) .
N11 C111 1.47(6) .
C111 C112 1.53(9) .
C111 H11A 0.9700 .
C111 H11B 0.9700 .
C112 C113 1.52(9) .
C112 H11C 0.9700 .
C112 H11D 0.9700 .
C113 C114 1.35(8) .
C113 H11E 0.9700 .
C113 H11F 0.9700 .
C114 H11G 0.9600 .
C114 H11H 0.9600 .
C114 H11I 0.9600 .
C115 C116 0.99(9) .
C115 H11J 0.9700 .
C115 H11K 0.9700 .
C116 C117 1.22(11) .
C116 H11L 0.9700 .
C116 H11M 0.9700 .
C117 C118 1.29(11) .
C117 H11N 0.9700 .
C117 H11O 0.9700 .
C118 H11P 0.9600 .
C118 H11Q 0.9600 .
C118 H11R 0.9600 .
C119 C120 1.09(11) .
C119 H11S 0.9700 .
C119 H11T 0.9700 .
C120 C121 1.04(11) .
C120 H12A 0.9700 .
C120 H12B 0.9700 .
C121 C122 1.23(11) .
C121 H12C 0.9700 .
C121 H12D 0.9700 .
C122 H12E 0.9600 .
C122 H12F 0.9600 .
C122 H12G 0.9600 .
C123 C124 0.94(9) .
C123 H12H 0.9700 .
C123 H12I 0.9700 .
C124 C125 1.60(13) .
C124 H12J 0.9700 .
C124 H12K 0.9700 .
C125 C126 1.28(13) .
C125 H12L 0.9700 .
C125 H12M 0.9700 .
C126 H12N 0.9600 .
C126 H12O 0.9600 .
C126 H12P 0.9600 .
C212 C213 1.69(14) .
C217 C218 1.03(15) .
N14 C149 1.13(7) .
N14 N14 1.46(11) 5_765
N14 C145 1.53(8) .
N14 C141 1.56(9) .
C141 C142 1.56(8) .
C141 H14A 0.9700 .
C141 H14B 0.9700 .
C142 C143 1.49(8) .
C142 H14C 0.9700 .
C142 H14D 0.9700 .
C143 C144 1.62(11) .
C143 H14E 0.9700 .
C143 H14F 0.9700 .
C144 H14G 0.9600 .
C144 H14H 0.9600 .
C144 H14I 0.9600 .
C145 C146 1.42(9) .
C145 H14J 0.9700 .
C145 H14K 0.9700 .
C146 C147 1.59(11) .
C146 H14L 0.9700 .
C146 H14M 0.9700 .
C147 C148 1.33(11) .
C147 H14N 0.9700 .
C147 H14O 0.9700 .
C148 H14P 0.9600 .
C148 H14Q 0.9600 .
C148 H14R 0.9600 .
C149 C150 1.41(9) .
C149 H14S 0.9700 .
C149 H14T 0.9700 .
C150 C151 1.71(13) .
C150 H15A 0.9700 .
C150 H15B 0.9700 .
N16 C169 1.37(5) .
N16 C161 1.40(6) .
N16 C165 1.45(4) .
N16 C173 1.51(5) .
C161 C162 1.63(10) .
C161 H16A 0.9700 .
C161 H16B 0.9700 .
C162 C163 0.98(11) .
C162 H16C 0.9700 .
C162 H16D 0.9700 .
C163 C164 1.72(10) .
C163 H16E 0.9700 .
C163 H16F 0.9700 .
C164 H16G 0.9600 .
C164 H16H 0.9600 .
C164 H16I 0.9600 .
C165 C166 1.56(5) .
C165 H16J 0.9700 .
C165 H16K 0.9700 .
C166 C167 1.49(7) .
C166 H16L 0.9700 .
C166 H16M 0.9700 .
C167 C168 1.51(8) .
C167 H16N 0.9700 .
C167 H16O 0.9700 .
C168 H16P 0.9600 .
C168 H16Q 0.9600 .
C168 H16R 0.9600 .
C169 C170 1.62(8) .
C169 H16S 0.9700 .
C169 H16T 0.9700 .
C170 C171 1.56(9) .
C170 H17A 0.9700 .
C170 H17B 0.9700 .
C171 C172 1.46(8) .
C171 H17C 0.9700 .
C171 H17D 0.9700 .
C172 H17E 0.9600 .
C172 H17F 0.9600 .
C172 H17G 0.9600 .
C173 C174 1.36(5) .
C173 H17H 0.9700 .
C173 H17I 0.9700 .
C174 C175 1.54(8) .
C174 H17J 0.9700 .
C174 H17K 0.9700 .
C175 C176 1.16(11) .
C175 H17L 0.9700 .
C175 H17M 0.9700 .
C176 H17N 0.9600 .
C176 H17O 0.9600 .
C176 H17P 0.9600 .
C262 C263 1.80(10) .
C263 C264 1.41(10) .
C270 C271 1.17(15) .

loop_
_geom_torsion_atom_site_label_1
_geom_torsion_atom_site_label_2
_geom_torsion_atom_site_label_3
_geom_torsion_atom_site_label_4
_geom_torsion
_geom_torsion_site_symmetry_1
_geom_torsion_site_symmetry_2
_geom_torsion_site_symmetry_3
_geom_torsion_site_symmetry_4
C31 Au2 Au3 C61 81.7(10) . . . .
C41 Au2 Au3 C61 -94.5(9) . . . .
Ag2 Au2 Au3 C61 -125.4(7) . . . .
Ag1 Au2 Au3 C61 71.6(7) . . . .
C31 Au2 Au3 C51 -97.9(10) . . . .
C41 Au2 Au3 C51 85.8(9) . . . .
Ag2 Au2 Au3 C51 55.0(7) . . . .
Ag1 Au2 Au3 C51 -108.1(7) . . . .
C31 Au2 Au3 Ag3 104.2(7) . . . .
C41 Au2 Au3 Ag3 -72.1(6) . . . .
Ag2 Au2 Au3 Ag3 -102.91(19) . . . .
Ag1 Au2 Au3 Ag3 94.1(2) . . . .
C31 Au2 Au3 Ag3 -85.4(7) . . . 4_655
C41 Au2 Au3 Ag3 98.4(6) . . . 4_655
Ag2 Au2 Au3 Ag3 67.6(2) . . . 4_655
Ag1 Au2 Au3 Ag3 -95.47(18) . . . 4_655
C31 Au2 Ag1 O81 -109.5(11) . . . .
C41 Au2 Ag1 O81 66.3(10) . . . .
Ag2 Au2 Ag1 O81 92.2(8) . . . .
Au3 Au2 Ag1 O81 -97.9(8) . . . .
C31 Au2 Ag1 C21A 87.0(15) . . . .
C41 Au2 Ag1 C21A -97.2(14) . . . .
Ag2 Au2 Ag1 C21A -71.3(12) . . . .
Au3 Au2 Ag1 C21A 98.7(12) . . . .
C41 Au2 Ag1 C31 175.8(11) . . . .
Ag2 Au2 Ag1 C31 -158.3(8) . . . .
Au3 Au2 Ag1 C31 11.6(8) . . . .
C31 Au2 Ag1 C21 114.5(18) . . . .
C41 Au2 Ag1 C21 -69.7(17) . . . .
Ag2 Au2 Ag1 C21 -43.8(16) . . . .
Au3 Au2 Ag1 C21 126.2(16) . . . .
C31 Au2 Ag1 Au1 115.8(8) . . . .
C41 Au2 Ag1 Au1 -68.4(7) . . . .
Ag2 Au2 Ag1 Au1 -42.54(8) . . . .
Au3 Au2 Ag1 Au1 127.38(13) . . . .
C31 Au2 Ag1 Ag2 158.3(8) . . . .
C41 Au2 Ag1 Ag2 -25.9(7) . . . .
Au3 Au2 Ag1 Ag2 169.93(15) . . . .
C21 Au1 Ag1 O81 47.3(15) . . . .
C21A Au1 Ag1 O81 72.7(17) . . . .
C11 Au1 Ag1 O81 -114.0(11) . . . .
Ag2 Au1 Ag1 O81 -91.3(9) . . . .
Au1 Au1 Ag1 O81 108.7(9) 4 . . .
C21 Au1 Ag1 C21A -25.4(16) . . . .
C11 Au1 Ag1 C21A 173.3(16) . . . .
Ag2 Au1 Ag1 C21A -164.0(15) . . . .
Au1 Au1 Ag1 C21A 36.0(15) 4 . . .
C21 Au1 Ag1 C31 -133.8(14) . . . .
C21A Au1 Ag1 C31 -108.3(16) . . . .
C11 Au1 Ag1 C31 65.0(8) . . . .
Ag2 Au1 Ag1 C31 87.7(5) . . . .
Au1 Au1 Ag1 C31 -72.3(5) 4 . . .
C21A Au1 Ag1 C21 25.4(16) . . . .
C11 Au1 Ag1 C21 -161.2(14) . . . .
Ag2 Au1 Ag1 C21 -138.6(13) . . . .
Au1 Au1 Ag1 C21 61.4(13) 4 . . .
C21 Au1 Ag1 Au2 -179.0(13) . . . .
C21A Au1 Ag1 Au2 -153.6(15) . . . .
C11 Au1 Ag1 Au2 19.8(7) . . . .
Ag2 Au1 Ag1 Au2 42.44(8) . . . .
Au1 Au1 Ag1 Au2 -117.58(14) 4 . . .
C21 Au1 Ag1 Ag2 138.6(13) . . . .
C21A Au1 Ag1 Ag2 164.0(15) . . . .
C11 Au1 Ag1 Ag2 -22.7(7) . . . .
Au1 Au1 Ag1 Ag2 -160.02(14) 4 . . .
C31 Au2 Ag2 O91 -101.6(12) . . . .
C41 Au2 Ag2 O91 74.2(12) . . . .
Ag1 Au2 Ag2 O91 -79.7(9) . . . .
Au3 Au2 Ag2 O91 110.1(9) . . . .
C31 Au2 Ag2 C41 -175.8(11) . . . .
Ag1 Au2 Ag2 C41 -153.9(7) . . . .
Au3 Au2 Ag2 C41 35.9(7) . . . .
C31 Au2 Ag2 O92 -173.9(13) . . . .
C41 Au2 Ag2 O92 1.9(12) . . . .
Ag1 Au2 Ag2 O92 -152.0(10) . . . .
Au3 Au2 Ag2 O92 37.9(10) . . . .
C31 Au2 Ag2 C11 67.8(9) . . . .
C41 Au2 Ag2 C11 -116.5(8) . . . .
Ag1 Au2 Ag2 C11 89.6(4) . . . .
Au3 Au2 Ag2 C11 -80.5(4) . . . .
C31 Au2 Ag2 Au1 21.7(8) . . . .
C41 Au2 Ag2 Au1 -162.6(7) . . . .
Ag1 Au2 Ag2 Au1 43.50(9) . . . .
Au3 Au2 Ag2 Au1 -126.62(13) . . . .
C31 Au2 Ag2 Ag1 -21.8(8) . . . .
C41 Au2 Ag2 Ag1 153.9(7) . . . .
Au3 Au2 Ag2 Ag1 -170.12(15) . . . .
C21 Au1 Ag2 O91 54.4(14) . . . .
C21A Au1 Ag2 O91 77.2(16) . . . .
C11 Au1 Ag2 O91 -109.2(10) . . . .
Ag1 Au1 Ag2 O91 93.0(7) . . . .
Au1 Au1 Ag2 O91 -109.7(7) 4 . . .
C21 Au1 Ag2 C41 -103.7(14) . . . .
C21A Au1 Ag2 C41 -80.9(17) . . . .
C11 Au1 Ag2 C41 92.6(11) . . . .
Ag1 Au1 Ag2 C41 -65.1(8) . . . .
Au1 Au1 Ag2 C41 92.1(8) 4 . . .
C21 Au1 Ag2 O92 111.2(14) . . . .
C21A Au1 Ag2 O92 134.0(16) . . . .
C11 Au1 Ag2 O92 -52.5(10) . . . .
Ag1 Au1 Ag2 O92 149.8(8) . . . .
Au1 Au1 Ag2 O92 -52.9(8) 4 . . .
C21 Au1 Ag2 C11 163.7(14) . . . .
C21A Au1 Ag2 C11 -173.6(16) . . . .
Ag1 Au1 Ag2 C11 -157.8(7) . . . .
Au1 Au1 Ag2 C11 -0.5(7) 4 . . .
C21 Au1 Ag2 Au2 -81.8(12) . . . .
C21A Au1 Ag2 Au2 -59.0(14) . . . .
C11 Au1 Ag2 Au2 114.6(7) . . . .
Ag1 Au1 Ag2 Au2 -43.19(8) . . . .
Au1 Au1 Ag2 Au2 114.10(12) 4 . . .
C21 Au1 Ag2 Ag1 -38.6(12) . . . .
C21A Au1 Ag2 Ag1 -15.8(14) . . . .
C11 Au1 Ag2 Ag1 157.8(7) . . . .
Au1 Au1 Ag2 Ag1 157.29(13) 4 . . .
O81 Ag1 Ag2 O91 12.8(11) . . . .
C21A Ag1 Ag2 O91 -92.3(13) . . . .
C31 Ag1 Ag2 O91 143.3(9) . . . .
C21 Ag1 Ag2 O91 -75.9(11) . . . .
Au2 Ag1 Ag2 O91 127.7(7) . . . .
Au1 Ag1 Ag2 O91 -104.0(7) . . . .
O81 Ag1 Ag2 C41 -95.9(9) . . . .
C21A Ag1 Ag2 C41 159.0(12) . . . .
C31 Ag1 Ag2 C41 34.6(8) . . . .
C21 Ag1 Ag2 C41 175.4(9) . . . .
Au2 Ag1 Ag2 C41 19.0(5) . . . .
Au1 Ag1 Ag2 C41 147.3(5) . . . .
O81 Ag1 Ag2 O92 15(2) . . . .
C21A Ag1 Ag2 O92 -90(2) . . . .
C31 Ag1 Ag2 O92 145.7(19) . . . .
C21 Ag1 Ag2 O92 -74(2) . . . .
Au2 Ag1 Ag2 O92 130.0(18) . . . .
Au1 Ag1 Ag2 O92 -101.7(18) . . . .
O81 Ag1 Ag2 C11 133.0(9) . . . .
C21A Ag1 Ag2 C11 27.8(12) . . . .
C31 Ag1 Ag2 C11 -96.5(8) . . . .
C21 Ag1 Ag2 C11 44.2(9) . . . .
Au2 Ag1 Ag2 C11 -112.2(5) . . . .
Au1 Ag1 Ag2 C11 16.1(5) . . . .
O81 Ag1 Ag2 Au2 -114.9(8) . . . .
C21A Ag1 Ag2 Au2 139.9(11) . . . .
C31 Ag1 Ag2 Au2 15.6(6) . . . .
C21 Ag1 Ag2 Au2 156.4(8) . . . .
Au1 Ag1 Ag2 Au2 128.28(9) . . . .
O81 Ag1 Ag2 Au1 116.8(8) . . . .
C21A Ag1 Ag2 Au1 11.7(11) . . . .
C31 Ag1 Ag2 Au1 -112.7(6) . . . .
C21 Ag1 Ag2 Au1 28.1(8) . . . .
Au2 Ag1 Ag2 Au1 -128.28(9) . . . .
C61 Au3 Ag3 C51 110.9(9) . . . 4_655
C51 Au3 Ag3 C51 -70.0(8) . . . 4_655
Ag3 Au3 Ag3 C51 -89.1(4) 4_655 . . 4_655
Au2 Au3 Ag3 C51 84.9(4) . . . 4_655
C61 Au3 Ag3 O107 -63(2) . . . .
C51 Au3 Ag3 O107 116(2) . . . .
Ag3 Au3 Ag3 O107 97(2) 4_655 . . .
Au2 Au3 Ag3 O107 -89(2) . . . .
C51 Au3 Ag3 C61 179.2(11) . . . .
Ag3 Au3 Ag3 C61 160.0(8) 4_655 . . .
Au2 Au3 Ag3 C61 -26.0(8) . . . .
C61 Au3 Ag3 O103 -97.0(15) . . . .
C51 Au3 Ag3 O103 82.2(15) . . . .
Ag3 Au3 Ag3 O103 63.0(13) 4_655 . . .
Au2 Au3 Ag3 O103 -122.9(13) . . . .
C61 Au3 Ag3 Au3 157.1(8) . . . 4_655
C51 Au3 Ag3 Au3 -23.8(7) . . . 4_655
Ag3 Au3 Ag3 Au3 -42.89(10) 4_655 . . 4_655
Au2 Au3 Ag3 Au3 131.11(12) . . . 4_655
C61 Au3 Ag3 Ag3 -160.0(8) . . . 4_655
C51 Au3 Ag3 Ag3 19.1(7) . . . 4_655
Au2 Au3 Ag3 Ag3 174.01(16) . . . 4_655
C21 Au1 C11 C12 -166(4) . . . .
C21A Au1 C11 C12 8(14) . . . .
Ag2 Au1 C11 C12 -97.5(10) . . . .
Ag1 Au1 C11 C12 -74.6(10) . . . .
Au1 Au1 C11 C12 82.3(9) 4 . . .
C21 Au1 C11 C16 22(4) . . . .
C21A Au1 C11 C16 -164(14) . . . .
Ag2 Au1 C11 C16 90.5(10) . . . .
Ag1 Au1 C11 C16 113.4(9) . . . .
Au1 Au1 C11 C16 -89.7(9) 4 . . .
C21 Au1 C11 Ag2 -68(4) . . . .
C21A Au1 C11 Ag2 105(14) . . . .
Ag1 Au1 C11 Ag2 22.9(6) . . . .
Au1 Au1 C11 Ag2 179.8(3) 4 . . .
O91 Ag2 C11 C12 -151.8(11) . . . .
C41 Ag2 C11 C12 -15.9(11) . . . .
O92 Ag2 C11 C12 -103.9(10) . . . .
Au2 Ag2 C11 C12 37.6(8) . . . .
Au1 Ag2 C11 C12 118.2(12) . . . .
Ag1 Ag2 C11 C12 98.7(7) . . . .
O91 Ag2 C11 C16 -27.4(11) . . . .
C41 Ag2 C11 C16 108.6(10) . . . .
O92 Ag2 C11 C16 20.6(10) . . . .
Au2 Ag2 C11 C16 162.0(7) . . . .
Au1 Ag2 C11 C16 -117.4(11) . . . .
Ag1 Ag2 C11 C16 -136.8(7) . . . .
O91 Ag2 C11 Au1 90.0(9) . . . .
C41 Ag2 C11 Au1 -134.1(5) . . . .
O92 Ag2 C11 Au1 137.9(8) . . . .
Au2 Ag2 C11 Au1 -80.7(5) . . . .
Ag1 Ag2 C11 Au1 -19.5(6) . . . .
C16 C11 C12 F12 -177.9(18) . . . .
Au1 C11 C12 F12 10.2(17) . . . .
Ag2 C11 C12 F12 -68.2(15) . . . .
C16 C11 C12 C13 0.0 . . . .
Au1 C11 C12 C13 -171.9(13) . . . .
Ag2 C11 C12 C13 109.7(9) . . . .
F12 C12 C13 F13 0(2) . . . .
C11 C12 C13 F13 -178(2) . . . .
F12 C12 C13 C14 178.0(17) . . . .
C11 C12 C13 C14 0.0 . . . .
F13 C13 C14 F14 -1(2) . . . .
C12 C13 C14 F14 -179(2) . . . .
F13 C13 C14 C15 178(2) . . . .
C12 C13 C14 C15 0.0 . . . .
F14 C14 C15 F15 0(2) . . . .
C13 C14 C15 F15 -179(2) . . . .
F14 C14 C15 C16 179(2) . . . .
C13 C14 C15 C16 0.0 . . . .
F15 C15 C16 F16 -2(2) . . . .
C14 C15 C16 F16 178.8(19) . . . .
F15 C15 C16 C11 179(2) . . . .
C14 C15 C16 C11 0.0 . . . .
C12 C11 C16 F16 -178.8(19) . . . .
Au1 C11 C16 F16 -6.7(17) . . . .
Ag2 C11 C16 F16 68.1(16) . . . .
C12 C11 C16 C15 0.0 . . . .
Au1 C11 C16 C15 172.1(12) . . . .
Ag2 C11 C16 C15 -113.1(9) . . . .
C11 Au1 C21 C21A 178(4) . . . .
Ag2 Au1 C21 C21A 117(5) . . . .
Ag1 Au1 C21 C21A 78(5) . . . .
Au1 Au1 C21 C21A -71(5) 4 . . .
C21A Au1 C21 C22A 117(21) . . . .
C11 Au1 C21 C22A -65(20) . . . .
Ag2 Au1 C21 C22A -126(18) . . . .
Ag1 Au1 C21 C22A -165(18) . . . .
Au1 Au1 C21 C22A 46(18) 4 . . .
C21A Au1 C21 C22 10(4) . . . .
C11 Au1 C21 C22 -172(3) . . . .
Ag2 Au1 C21 C22 126.7(17) . . . .
Ag1 Au1 C21 C22 87.7(19) . . . .
Au1 Au1 C21 C22 -61.4(19) 4 . . .
C21A Au1 C21 C26 -179(6) . . . .
C11 Au1 C21 C26 0(5) . . . .
Ag2 Au1 C21 C26 -61.6(19) . . . .
Ag1 Au1 C21 C26 -100.6(19) . . . .
Au1 Au1 C21 C26 110.3(17) 4 . . .
C21A Au1 C21 F22A 154(7) . . . .
C11 Au1 C21 F22A -28(7) . . . .
Ag2 Au1 C21 F22A -89(4) . . . .
Ag1 Au1 C21 F22A -128(4) . . . .
Au1 Au1 C21 F22A 83(4) 4 . . .
C21A Au1 C21 Ag1 -78(5) . . . .
C11 Au1 C21 Ag1 100(4) . . . .
Ag2 Au1 C21 Ag1 39.0(10) . . . .
Au1 Au1 C21 Ag1 -149.1(5) 4 . . .
O81 Ag1 C21 C21A 136.3(18) . . . .
C31 Ag1 C21 C21A -5(2) . . . .
Au2 Ag1 C21 C21A -81(2) . . . .
Au1 Ag1 C21 C21A -82.6(15) . . . .
Ag2 Ag1 C21 C21A -116.9(17) . . . .
O81 Ag1 C21 C22A 35(4) . . . .
C21A Ag1 C21 C22A -102(4) . . . .
C31 Ag1 C21 C22A -107(4) . . . .
Au2 Ag1 C21 C22A 177(3) . . . .
Au1 Ag1 C21 C22A 176(5) . . . .
Ag2 Ag1 C21 C22A 141(4) . . . .
O81 Ag1 C21 C22 100.8(15) . . . .
C21A Ag1 C21 C22 -36(2) . . . .
C31 Ag1 C21 C22 -40.3(15) . . . .
Au2 Ag1 C21 C22 -116.4(10) . . . .
Au1 Ag1 C21 C22 -118(2) . . . .
Ag2 Ag1 C21 C22 -152.5(13) . . . .
O81 Ag1 C21 C26 -23.2(17) . . . .
C21A Ag1 C21 C26 -160(3) . . . .
C31 Ag1 C21 C26 -164.3(15) . . . .
Au2 Ag1 C21 C26 119.6(11) . . . .
Au1 Ag1 C21 C26 118(2) . . . .
Ag2 Ag1 C21 C26 83.5(15) . . . .
O81 Ag1 C21 F22A -23(3) . . . .
C21A Ag1 C21 F22A -159(4) . . . .
C31 Ag1 C21 F22A -164(3) . . . .
Au2 Ag1 C21 F22A 120(3) . . . .
Au1 Ag1 C21 F22A 118(4) . . . .
Ag2 Ag1 C21 F22A 84(3) . . . .
O81 Ag1 C21 Au1 -141.1(12) . . . .
C21A Ag1 C21 Au1 82.6(15) . . . .
C31 Ag1 C21 Au1 77.8(14) . . . .
Au2 Ag1 C21 Au1 2(2) . . . .
Ag2 Ag1 C21 Au1 -34.3(10) . . . .
C22A C21 C22 C21A -179(12) . . . .
C26 C21 C22 C21A 174(8) . . . .
F22A C21 C22 C21A -163(9) . . . .
Au1 C21 C22 C21A -15(6) . . . .
Ag1 C21 C22 C21A 60(7) . . . .
C21A C21 C22 C26A -17(6) . . . .
C22A C21 C22 C26A 163(7) . . . .
C26 C21 C22 C26A 156(4) . . . .
F22A C21 C22 C26A -180(5) . . . .
Au1 C21 C22 C26A -32(4) . . . .
Ag1 C21 C22 C26A 42(4) . . . .
C21A C21 C22 C22A 179(12) . . . .
C26 C21 C22 C22A -7(6) . . . .
F22A C21 C22 C22A 17(6) . . . .
Au1 C21 C22 C22A 165(7) . . . .
Ag1 C21 C22 C22A -121(6) . . . .
C21A C21 C22 C23 -174(8) . . . .
C22A C21 C22 C23 7(6) . . . .
C26 C21 C22 C23 0.0 . . . .
F22A C21 C22 C23 24(3) . . . .
Au1 C21 C22 C23 172(2) . . . .
Ag1 C21 C22 C23 -114.0(15) . . . .
C21A C21 C22 F22 0(7) . . . .
C22A C21 C22 F22 -180(7) . . . .
C26 C21 C22 F22 173(3) . . . .
F22A C21 C22 F22 -163(4) . . . .
Au1 C21 C22 F22 -15(3) . . . .
Ag1 C21 C22 F22 59(3) . . . .
C21A C21 C22 C25A -80(11) . . . .
C22A C21 C22 C25A 101(10) . . . .
C26 C21 C22 C25A 94(8) . . . .
F22A C21 C22 C25A 117(8) . . . .
Au1 C21 C22 C25A -94(8) . . . .
Ag1 C21 C22 C25A -20(8) . . . .
C21A C21 C22 C23A -170(9) . . . .
C22A C21 C22 C23A 10(4) . . . .
C26 C21 C22 C23A 3(4) . . . .
F22A C21 C22 C23A 27(5) . . . .
Au1 C21 C22 C23A 175(4) . . . .
Ag1 C21 C22 C23A -111(3) . . . .
C21A C21 C22 C24A -154(9) . . . .
C22A C21 C22 C24A 26(6) . . . .
C26 C21 C22 C24A 19(5) . . . .
F22A C21 C22 C24A 43(6) . . . .
Au1 C21 C22 C24A -169(4) . . . .
Ag1 C21 C22 C24A -95(4) . . . .
C21A C22 C23 C24A 125(13) . . . .
C26A C22 C23 C24A -21(10) . . . .
C22A C22 C23 C24A 138(11) . . . .
C21 C22 C23 C24A 134(10) . . . .
F22 C22 C23 C24A -40(9) . . . .
C25A C22 C23 C24A -21(7) . . . .
C23A C22 C23 C24A 127(15) . . . .
C21A C22 C23 C23A -2(12) . . . .
C26A C22 C23 C23A -149(8) . . . .
C22A C22 C23 C23A 11(5) . . . .
C21 C22 C23 C23A 6(7) . . . .
F22 C22 C23 C23A -168(8) . . . .
C25A C22 C23 C23A -149(9) . . . .
C24A C22 C23 C23A -127(15) . . . .
C21A C22 C23 C24 -8(10) . . . .
C26A C22 C23 C24 -155(5) . . . .
C22A C22 C23 C24 4(4) . . . .
C21 C22 C23 C24 0.0 . . . .
F22 C22 C23 C24 -174(3) . . . .
C25A C22 C23 C24 -155(4) . . . .
C23A C22 C23 C24 -6(7) . . . .
C24A C22 C23 C24 -134(10) . . . .
C21A C22 C23 F23 163(10) . . . .
C26A C22 C23 F23 16(5) . . . .
C22A C22 C23 F23 176(6) . . . .
C21 C22 C23 F23 171(3) . . . .
F22 C22 C23 F23 -2(3) . . . .
C25A C22 C23 F23 17(3) . . . .
C23A C22 C23 F23 165(9) . . . .
C24A C22 C23 F23 38(8) . . . .
C21A C22 C23 C25A 147(11) . . . .
C26A C22 C23 C25A 0(3) . . . .
C22A C22 C23 C25A 159(5) . . . .
C21 C22 C23 C25A 155(4) . . . .
F22 C22 C23 C25A -19(4) . . . .
C23A C22 C23 C25A 149(9) . . . .
C24A C22 C23 C25A 21(7) . . . .
C21A C22 C23 C22A -13(8) . . . .
C26A C22 C23 C22A -160(6) . . . .
C21 C22 C23 C22A -4(4) . . . .
F22 C22 C23 C22A -178(5) . . . .
C25A C22 C23 C22A -159(5) . . . .
C23A C22 C23 C22A -11(5) . . . .
C24A C22 C23 C22A -138(11) . . . .
C21A C22 C23 F24A 132(13) . . . .
C26A C22 C23 F24A -15(9) . . . .
C22A C22 C23 F24A 145(9) . . . .
C21 C22 C23 F24A 140(8) . . . .
F22 C22 C23 F24A -34(8) . . . .
C25A C22 C23 F24A -15(8) . . . .
C23A C22 C23 F24A 134(12) . . . .
C24A C22 C23 F24A 6(11) . . . .
C24A C23 C24 C23A -124(25) . . . .
C22 C23 C24 C23A 16(18) . . . .
F23 C23 C24 C23A -154(19) . . . .
C25A C23 C24 C23A -81(20) . . . .
C22A C23 C24 C23A 20(15) . . . .
F24A C23 C24 C23A -147(19) . . . .
C24A C23 C24 F23A 78(13) . . . .
C23A C23 C24 F23A -158(26) . . . .
C22 C23 C24 F23A -142(14) . . . .
F23 C23 C24 F23A 48(13) . . . .
C25A C23 C24 F23A 121(14) . . . .
C22A C23 C24 F23A -138(15) . . . .
F24A C23 C24 F23A 55(13) . . . .
C24A C23 C24 F24 26(7) . . . .
C23A C23 C24 F24 150(21) . . . .
C22 C23 C24 F24 167(5) . . . .
F23 C23 C24 F24 -4(4) . . . .
C25A C23 C24 F24 69(7) . . . .
C22A C23 C24 F24 170(6) . . . .
F24A C23 C24 F24 4(5) . . . .
C24A C23 C24 C25 -140(8) . . . .
C23A C23 C24 C25 -16(18) . . . .
C22 C23 C24 C25 0.0 . . . .
F23 C23 C24 C25 -171(4) . . . .
C25A C23 C24 C25 -98(6) . . . .
C22A C23 C24 C25 4(3) . . . .
F24A C23 C24 C25 -163(4) . . . .
C23A C23 C24 C24A 124(25) . . . .
C22 C23 C24 C24A 140(8) . . . .
F23 C23 C24 C24A -31(7) . . . .
C25A C23 C24 C24A 42(7) . . . .
C22A C23 C24 C24A 144(10) . . . .
F24A C23 C24 C24A -23(7) . . . .
C24A C23 C24 C22A -144(10) . . . .
C23A C23 C24 C22A -20(15) . . . .
C22 C23 C24 C22A -4(3) . . . .
F23 C23 C24 C22A -174(5) . . . .
C25A C23 C24 C22A -101(7) . . . .
F24A C23 C24 C22A -167(5) . . . .
C23A C24 C25 F25 171(12) . . . .
F23A C24 C25 F25 -25(8) . . . .
F24 C24 C25 F25 14(5) . . . .
C23 C24 C25 F25 179(5) . . . .
C24A C24 C25 F25 156(7) . . . .
C22A C24 C25 F25 -177(6) . . . .
C23A C24 C25 F22A -33(10) . . . .
F23A C24 C25 F22A 131(10) . . . .
F24 C24 C25 F22A 170(6) . . . .
C23 C24 C25 F22A -25(3) . . . .
C24A C24 C25 F22A -48(7) . . . .
C22A C24 C25 F22A -21(4) . . . .
C23A C24 C25 C26 -8(10) . . . .
F23A C24 C25 C26 156(9) . . . .
F24 C24 C25 C26 -165(5) . . . .
C23 C24 C25 C26 0.0 . . . .
C24A C24 C25 C26 -23(5) . . . .
C22A C24 C25 C26 4(3) . . . .
F23A C24 C25 C23A 164(16) . . . .
F24 C24 C25 C23A -157(13) . . . .
C23 C24 C25 C23A 8(10) . . . .
C24A C24 C25 C23A -14(6) . . . .
C22A C24 C25 C23A 12(8) . . . .
C23A C24 C25 C22A -12(8) . . . .
F23A C24 C25 C22A 152(10) . . . .
F24 C24 C25 C22A -169(7) . . . .
C23 C24 C25 C22A -4(3) . . . .
C24A C24 C25 C22A -27(5) . . . .
C23A C24 C25 F23A -164(16) . . . .
F24 C24 C25 F23A 39(7) . . . .
C23 C24 C25 F23A -156(9) . . . .
C24A C24 C25 F23A -179(12) . . . .
C22A C24 C25 F23A -152(10) . . . .
F25 C25 C26 F22A 106(8) . . . .
C24 C25 C26 F22A -75(7) . . . .
C23A C25 C26 F22A -79(7) . . . .
C22A C25 C26 F22A -70(7) . . . .
F23A C25 C26 F22A -51(11) . . . .
F25 C25 C26 C22A 175(7) . . . .
F22A C25 C26 C22A 70(7) . . . .
C24 C25 C26 C22A -5(4) . . . .
C23A C25 C26 C22A -9(3) . . . .
F23A C25 C26 C22A 19(9) . . . .
F25 C25 C26 F26 11(4) . . . .
F22A C25 C26 F26 -95(8) . . . .
C24 C25 C26 F26 -170(4) . . . .
C23A C25 C26 F26 -173(6) . . . .
C22A C25 C26 F26 -164(7) . . . .
F23A C25 C26 F26 -146(9) . . . .
F25 C25 C26 C21 -179(5) . . . .
F22A C25 C26 C21 75(7) . . . .
C24 C25 C26 C21 0.0 . . . .
C23A C25 C26 C21 -4(4) . . . .
C22A C25 C26 C21 5(4) . . . .
F23A C25 C26 C21 24(9) . . . .
C21A C21 C26 F22A 84(16) . . . .
C22A C21 C26 F22A 64(8) . . . .
C22 C21 C26 F22A 72(6) . . . .
Au1 C21 C26 F22A -100(6) . . . .
Ag1 C21 C26 F22A 180(6) . . . .
C21A C21 C26 C22A 21(12) . . . .
C22 C21 C26 C22A 8(6) . . . .
F22A C21 C26 C22A -64(8) . . . .
Au1 C21 C26 C22A -164(7) . . . .
Ag1 C21 C26 C22A 116(7) . . . .
C21A C21 C26 F26 -177(16) . . . .
C22A C21 C26 F26 162(8) . . . .
C22 C21 C26 F26 170(4) . . . .
F22A C21 C26 F26 99(7) . . . .
Au1 C21 C26 F26 -1(3) . . . .
Ag1 C21 C26 F26 -82(3) . . . .
C21A C21 C26 C25 13(15) . . . .
C22A C21 C26 C25 -8(6) . . . .
C22 C21 C26 C25 0.0 . . . .
F22A C21 C26 C25 -72(6) . . . .
Au1 C21 C26 C25 -172(2) . . . .
Ag1 C21 C26 C25 107.8(17) . . . .
C21A C22 F22 C26A -60(8) . . . .
C22A C22 F22 C26A -60(22) . . . .
C23 C22 F22 C26A 114(8) . . . .
C21 C22 F22 C26A -60(9) . . . .
C25A C22 F22 C26A 93(9) . . . .
C23A C22 F22 C26A 103(10) . . . .
C24A C22 F22 C26A 101(9) . . . .
C21A C22 F22 F26A -52(10) . . . .
C26A C22 F22 F26A 8(9) . . . .
C22A C22 F22 F26A -52(23) . . . .
C23 C22 F22 F26A 122(8) . . . .
C21 C22 F22 F26A -52(10) . . . .
C25A C22 F22 F26A 101(9) . . . .
C23A C22 F22 F26A 111(10) . . . .
C24A C22 F22 F26A 109(9) . . . .
C21A C22 F22 C25A -153(5) . . . .
C26A C22 F22 C25A -93(9) . . . .
C22A C22 F22 C25A -153(19) . . . .
C23 C22 F22 C25A 21(4) . . . .
C21 C22 F22 C25A -152(4) . . . .
C23A C22 F22 C25A 10(8) . . . .
C24A C22 F22 C25A 8(3) . . . .
C26A C22 F22 C21A 60(8) . . . .
C22A C22 F22 C21A 0(17) . . . .
C23 C22 F22 C21A 174(5) . . . .
C21 C22 F22 C21A 0(4) . . . .
C25A C22 F22 C21A 153(5) . . . .
C23A C22 F22 C21A 163(10) . . . .
C24A C22 F22 C21A 161(6) . . . .
C23A C23 F23 C24A 47(12) . . . .
C24 C23 F23 C24A 63(9) . . . .
C22 C23 F23 C24A -108(10) . . . .
C25A C23 F23 C24A -89(10) . . . .
C22A C23 F23 C24A -97(20) . . . .
F24A C23 F23 C24A 52(10) . . . .
C24A C23 F23 F24A -52(10) . . . .
C23A C23 F23 F24A -5(14) . . . .
C24 C23 F23 F24A 11(6) . . . .
C22 C23 F23 F24A -160(5) . . . .
C25A C23 F23 F24A -141(6) . . . .
C22A C23 F23 F24A -149(16) . . . .
C24A C23 F23 C25A 89(10) . . . .
C23A C23 F23 C25A 136(14) . . . .
C24 C23 F23 C25A 152(4) . . . .
C22 C23 F23 C25A -19(4) . . . .
C22A C23 F23 C25A -8(16) . . . .
F24A C23 F23 C25A 141(6) . . . .
C23A C24 F24 F23A 159(22) . . . .
C23 C24 F24 F23A 135(11) . . . .
C25 C24 F24 F23A -59(11) . . . .
C24A C24 F24 F23A 146(12) . . . .
C22A C24 F24 F23A -151(31) . . . .
F23A C24 F24 C23A -159(22) . . . .
C23 C24 F24 C23A -24(17) . . . .
C25 C24 F24 C23A 142(20) . . . .
C24A C24 F24 C23A -13(15) . . . .
C22A C24 F24 C23A 50(26) . . . .
C22A C26 F26 F22A -61(13) . . . .
C25 C26 F26 F22A 82(7) . . . .
C21 C26 F26 F22A -88(7) . . . .
C22A C21 C21A C22 0(12) . . . .
C26 C21 C21A C22 -17(20) . . . .
F22A C21 C21A C22 32(13) . . . .
Au1 C21 C21A C22 167(6) . . . .
Ag1 C21 C21A C22 -118(6) . . . .
C22 C21 C21A C22A 0(12) . . . .
C26 C21 C21A C22A -17(10) . . . .
F22A C21 C21A C22A 31(6) . . . .
Au1 C21 C21A C22A 166(7) . . . .
Ag1 C21 C21A C22A -118(7) . . . .
C22A C21 C21A C26A 34(20) . . . .
C22 C21 C21A C26A 34(9) . . . .
C26 C21 C21A C26A 17(28) . . . .
F22A C21 C21A C26A 65(21) . . . .
Au1 C21 C21A C26A -160(14) . . . .
Ag1 C21 C21A C26A -84(14) . . . .
C22A C21 C21A F22 1(26) . . . .
C22 C21 C21A F22 1(16) . . . .
C26 C21 C21A F22 -16(34) . . . .
F22A C21 C21A F22 33(28) . . . .
Au1 C21 C21A F22 168(21) . . . .
Ag1 C21 C21A F22 -117(21) . . . .
C22A C21 C21A Au1 -166(7) . . . .
C22 C21 C21A Au1 -167(6) . . . .
C26 C21 C21A Au1 176(15) . . . .
F22A C21 C21A Au1 -135(9) . . . .
Ag1 C21 C21A Au1 75.5(5) . . . .
C22A C21 C21A Ag1 118(7) . . . .
C22 C21 C21A Ag1 118(6) . . . .
C26 C21 C21A Ag1 101(15) . . . .
F22A C21 C21A Ag1 149(9) . . . .
Au1 C21 C21A Ag1 -75.5(5) . . . .
C26A C22 C21A C21 164(5) . . . .
C22A C22 C21A C21 0(8) . . . .
C23 C22 C21A C21 13(15) . . . .
F22 C22 C21A C21 180(6) . . . .
C25A C22 C21A C21 147(5) . . . .
C23A C22 C21A C21 12(10) . . . .
C24A C22 C21A C21 61(14) . . . .
C26A C22 C21A C22A 165(4) . . . .
C23 C22 C21A C22A 13(8) . . . .
C21 C22 C21A C22A 0(8) . . . .
F22 C22 C21A C22A -180(5) . . . .
C25A C22 C21A C22A 147(8) . . . .
C23A C22 C21A C22A 12(3) . . . .
C24A C22 C21A C22A 62(10) . . . .
C22A C22 C21A C26A -165(4) . . . .
C23 C22 C21A C26A -152(11) . . . .
C21 C22 C21A C26A -164(5) . . . .
F22 C22 C21A C26A 15(3) . . . .
C25A C22 C21A C26A -17(4) . . . .
C23A C22 C21A C26A -153(7) . . . .
C24A C22 C21A C26A -103(12) . . . .
C26A C22 C21A F22 -15(3) . . . .
C22A C22 C21A F22 180(5) . . . .
C23 C22 C21A F22 -167(10) . . . .
C21 C22 C21A F22 -180(6) . . . .
C25A C22 C21A F22 -33(6) . . . .
C23A C22 C21A F22 -168(7) . . . .
C24A C22 C21A F22 -118(11) . . . .
C26A C22 C21A Au1 -90(17) . . . .
C22A C22 C21A Au1 106(17) . . . .
C23 C22 C21A Au1 119(16) . . . .
C21 C22 C21A Au1 106(20) . . . .
F22 C22 C21A Au1 -74(17) . . . .
C25A C22 C21A Au1 -107(18) . . . .
C23A C22 C21A Au1 118(16) . . . .
C24A C22 C21A Au1 167(12) . . . .
C26A C22 C21A Ag1 70(4) . . . .
C22A C22 C21A Ag1 -94(4) . . . .
C23 C22 C21A Ag1 -81(10) . . . .
C21 C22 C21A Ag1 -94(7) . . . .
F22 C22 C21A Ag1 86(4) . . . .
C25A C22 C21A Ag1 53(7) . . . .
C23A C22 C21A Ag1 -82(6) . . . .
C24A C22 C21A Ag1 -33(12) . . . .
C26A F22 C21A C21 79(24) . . . .
F26A F22 C21A C21 145(20) . . . .
C25A F22 C21A C21 25(21) . . . .
C22 F22 C21A C21 -1(18) . . . .
C26A F22 C21A C22 80(11) . . . .
F26A F22 C21A C22 146(7) . . . .
C25A F22 C21A C22 26(5) . . . .
C26A F22 C21A C22A 80(12) . . . .
F26A F22 C21A C22A 146(6) . . . .
C25A F22 C21A C22A 26(6) . . . .
C22 F22 C21A C22A 0(5) . . . .
F26A F22 C21A C26A 66(11) . . . .
C25A F22 C21A C26A -54(8) . . . .
C22 F22 C21A C26A -80(11) . . . .
C26A F22 C21A Au1 -115(10) . . . .
F26A F22 C21A Au1 -49(7) . . . .
C25A F22 C21A Au1 -169(4) . . . .
C22 F22 C21A Au1 165(6) . . . .
C26A F22 C21A Ag1 -36(11) . . . .
F26A F22 C21A Ag1 30(6) . . . .
C25A F22 C21A Ag1 -90(4) . . . .
C22 F22 C21A Ag1 -116(4) . . . .
C11 Au1 C21A C21 -175(10) . . . .
Ag2 Au1 C21A C21 -73(5) . . . .
Ag1 Au1 C21A C21 -89(5) . . . .
Au1 Au1 C21A C21 111(5) 4 . . .
C21 Au1 C21A C22 -109(19) . . . .
C11 Au1 C21A C22 76(24) . . . .
Ag2 Au1 C21A C22 178(100) . . . .
Ag1 Au1 C21A C22 162(18) . . . .
Au1 Au1 C21A C22 2(17) 4 . . .
C21 Au1 C21A C22A -10(5) . . . .
C11 Au1 C21A C22A 175(13) . . . .
Ag2 Au1 C21A C22A -83(3) . . . .
Ag1 Au1 C21A C22A -99(3) . . . .
Au1 Au1 C21A C22A 101(3) 4 . . .
C21 Au1 C21A C26A 170(7) . . . .
C11 Au1 C21A C26A -5(16) . . . .
Ag2 Au1 C21A C26A 97(3) . . . .
Ag1 Au1 C21A C26A 81(3) . . . .
Au1 Au1 C21A C26A -79(3) 4 . . .
C21 Au1 C21A F22 -176(7) . . . .
C11 Au1 C21A F22 9(16) . . . .
Ag2 Au1 C21A F22 111(3) . . . .
Ag1 Au1 C21A F22 95(3) . . . .
Au1 Au1 C21A F22 -65(3) 4 . . .
C21 Au1 C21A Ag1 89(5) . . . .
C11 Au1 C21A Ag1 -86(14) . . . .
Ag2 Au1 C21A Ag1 16.3(15) . . . .
Au1 Au1 C21A Ag1 -160.1(8) 4 . . .
O81 Ag1 C21A C21 -44.6(18) . . . .
C31 Ag1 C21A C21 176.3(16) . . . .
Au2 Ag1 C21A C21 121(2) . . . .
Au1 Ag1 C21A C21 79.4(14) . . . .
Ag2 Ag1 C21A C21 65.5(18) . . . .
O81 Ag1 C21A C22 61(4) . . . .
C31 Ag1 C21A C22 -78(4) . . . .
C21 Ag1 C21A C22 105(5) . . . .
Au2 Ag1 C21A C22 -134(3) . . . .
Au1 Ag1 C21A C22 -175(5) . . . .
Ag2 Ag1 C21A C22 171(3) . . . .
O81 Ag1 C21A C22A -10(2) . . . .
C31 Ag1 C21A C22A -149(2) . . . .
C21 Ag1 C21A C22A 35(3) . . . .
Au2 Ag1 C21A C22A 155.8(16) . . . .
Au1 Ag1 C21A C22A 114(3) . . . .
Ag2 Ag1 C21A C22A 100.5(18) . . . .
O81 Ag1 C21A C26A 112(2) . . . .
C31 Ag1 C21A C26A -27(2) . . . .
C21 Ag1 C21A C26A 156(3) . . . .
Au2 Ag1 C21A C26A -82.8(16) . . . .
Au1 Ag1 C21A C26A -124(3) . . . .
Ag2 Ag1 C21A C26A -138.1(17) . . . .
O81 Ag1 C21A F22 119.2(16) . . . .
C31 Ag1 C21A F22 -19.9(16) . . . .
C21 Ag1 C21A F22 164(3) . . . .
Au2 Ag1 C21A F22 -75.4(13) . . . .
Au1 Ag1 C21A F22 -117(2) . . . .
Ag2 Ag1 C21A F22 -130.7(13) . . . .
O81 Ag1 C21A Au1 -124.0(12) . . . .
C31 Ag1 C21A Au1 96.9(11) . . . .
C21 Ag1 C21A Au1 -79.4(14) . . . .
Au2 Ag1 C21A Au1 41.4(19) . . . .
Ag2 Ag1 C21A Au1 -13.9(13) . . . .
C21A C21 C22A F22A 158(6) . . . .
C22 C21 C22A F22A 158(8) . . . .
C26 C21 C22A F22A -29(4) . . . .
Au1 C21 C22A F22A 44(21) . . . .
Ag1 C21 C22A F22A -119(6) . . . .
C21A C21 C22A C26 -173(4) . . . .
C22 C21 C22A C26 -172(6) . . . .
F22A C21 C22A C26 29(4) . . . .
Au1 C21 C22A C26 74(20) . . . .
Ag1 C21 C22A C26 -90(4) . . . .
C21A C21 C22A C22 0(8) . . . .
C26 C21 C22A C22 172(6) . . . .
F22A C21 C22A C22 -158(8) . . . .
Au1 C21 C22A C22 -114(16) . . . .
Ag1 C21 C22A C22 83(4) . . . .
C21A C21 C22A C23A -28(17) . . . .
C22 C21 C22A C23A -28(9) . . . .
C26 C21 C22A C23A 144(15) . . . .
F22A C21 C22A C23A 174(16) . . . .
Au1 C21 C22A C23A -142(13) . . . .
Ag1 C21 C22A C23A 55(12) . . . .
C22 C21 C22A C21A 0(8) . . . .
C26 C21 C22A C21A 173(4) . . . .
F22A C21 C22A C21A -158(6) . . . .
Au1 C21 C22A C21A -114(22) . . . .
Ag1 C21 C22A C21A 83(6) . . . .
C21A C21 C22A C25 -163(8) . . . .
C22 C21 C22A C25 -163(13) . . . .
C26 C21 C22A C25 10(7) . . . .
F22A C21 C22A C25 39(8) . . . .
Au1 C21 C22A C25 83(25) . . . .
Ag1 C21 C22A C25 -80(11) . . . .
C21A C21 C22A C23 -6(13) . . . .
C22 C21 C22A C23 -6(5) . . . .
C26 C21 C22A C23 167(11) . . . .
F22A C21 C22A C23 -164(13) . . . .
Au1 C21 C22A C23 -120(14) . . . .
Ag1 C21 C22A C23 77(8) . . . .
C21A C21 C22A C24 -42(35) . . . .
C22 C21 C22A C24 -42(28) . . . .
C26 C21 C22A C24 130(34) . . . .
F22A C21 C22A C24 159(35) . . . .
Au1 C21 C22A C24 -156(19) . . . .
Ag1 C21 C22A C24 41(31) . . . .
F22A C26 C22A C21 -106(8) . . . .
F26 C26 C22A C21 -37(16) . . . .
C25 C26 C22A C21 173(6) . . . .
F26 C26 C22A F22A 68(13) . . . .
C25 C26 C22A F22A -81(6) . . . .
C21 C26 C22A F22A 106(8) . . . .
F22A C26 C22A C22 -125(20) . . . .
F26 C26 C22A C22 -57(28) . . . .
C25 C26 C22A C22 153(19) . . . .
C21 C26 C22A C22 -20(14) . . . .
F22A C26 C22A C23A 92(7) . . . .
F26 C26 C22A C23A 161(10) . . . .
C25 C26 C22A C23A 11(4) . . . .
C21 C26 C22A C23A -162(8) . . . .
F22A C26 C22A C21A -110(8) . . . .
F26 C26 C22A C21A -42(15) . . . .
C25 C26 C22A C21A 168(6) . . . .
C21 C26 C22A C21A -5(3) . . . .
F22A C26 C22A C25 81(6) . . . .
F26 C26 C22A C25 150(11) . . . .
C21 C26 C22A C25 -173(6) . . . .
F22A C26 C22A C23 95(13) . . . .
F26 C26 C22A C23 163(8) . . . .
C25 C26 C22A C23 14(11) . . . .
C21 C26 C22A C23 -159(16) . . . .
F22A C26 C22A C24 85(7) . . . .
F26 C26 C22A C24 153(9) . . . .
C25 C26 C22A C24 4(3) . . . .
C21 C26 C22A C24 -169(9) . . . .
C21A C22 C22A C21 0(7) . . . .
C26A C22 C22A C21 -33(12) . . . .
C23 C22 C22A C21 -174(5) . . . .
F22 C22 C22A C21 0(23) . . . .
C25A C22 C22A C21 -145(5) . . . .
C23A C22 C22A C21 -167(5) . . . .
C24A C22 C22A C21 -161(4) . . . .
C21A C22 C22A F22A -62(18) . . . .
C26A C22 C22A F22A -95(21) . . . .
C23 C22 C22A F22A 124(17) . . . .
C21 C22 C22A F22A -62(14) . . . .
F22 C22 C22A F22A -62(32) . . . .
C25A C22 C22A F22A 153(14) . . . .
C23A C22 C22A F22A 131(16) . . . .
C24A C22 C22A F22A 137(16) . . . .
C21A C22 C22A C26 21(20) . . . .
C26A C22 C22A C26 -13(25) . . . .
C23 C22 C22A C26 -154(19) . . . .
C21 C22 C22A C26 20(14) . . . .
F22 C22 C22A C26 21(36) . . . .
C25A C22 C22A C26 -125(16) . . . .
C23A C22 C22A C26 -147(18) . . . .
C24A C22 C22A C26 -141(17) . . . .
C21A C22 C22A C23A 167(3) . . . .
C26A C22 C22A C23A 134(9) . . . .
C23 C22 C22A C23A -7(3) . . . .
C21 C22 C22A C23A 167(5) . . . .
F22 C22 C22A C23A 167(20) . . . .
C25A C22 C22A C23A 22(5) . . . .
C24A C22 C22A C23A 6.1(16) . . . .
C26A C22 C22A C21A -33(6) . . . .
C23 C22 C22A C21A -174(4) . . . .
C21 C22 C22A C21A 0(7) . . . .
F22 C22 C22A C21A 0(17) . . . .
C25A C22 C22A C21A -145(9) . . . .
C23A C22 C22A C21A -167(3) . . . .
C24A C22 C22A C21A -161(5) . . . .
C21A C22 C22A C25 163(9) . . . .
C26A C22 C22A C25 130(9) . . . .
C23 C22 C22A C25 -11(9) . . . .
C21 C22 C22A C25 163(14) . . . .
F22 C22 C22A C25 164(12) . . . .
C25A C22 C22A C25 18(15) . . . .
C23A C22 C22A C25 -4(11) . . . .
C24A C22 C22A C25 2(12) . . . .
C21A C22 C22A C23 174(4) . . . .
C26A C22 C22A C23 141(9) . . . .
C21 C22 C22A C23 174(5) . . . .
F22 C22 C22A C23 174(19) . . . .
C25A C22 C22A C23 29(7) . . . .
C23A C22 C22A C23 7(3) . . . .
C24A C22 C22A C23 13(4) . . . .
C21A C22 C22A C24 171(4) . . . .
C26A C22 C22A C24 138(8) . . . .
C23 C22 C22A C24 -3(2) . . . .
C21 C22 C22A C24 171(8) . . . .
F22 C22 C22A C24 171(17) . . . .
C25A C22 C22A C24 26(9) . . . .
C23A C22 C22A C24 4(5) . . . .
C24A C22 C22A C24 10(6) . . . .
C22 C21A C22A C21 -179(12) . . . .
C26A C21A C22A C21 -165(9) . . . .
F22 C21A C22A C21 -180(9) . . . .
Au1 C21A C22A C21 15(7) . . . .
Ag1 C21A C22A C21 -65(8) . . . .
C21 C21A C22A F22A -27(8) . . . .
C22 C21A C22A F22A 154(11) . . . .
C26A C21A C22A F22A 168(9) . . . .
F22 C21A C22A F22A 154(8) . . . .
Au1 C21A C22A F22A -12(9) . . . .
Ag1 C21A C22A F22A -92(8) . . . .
C21 C21A C22A C26 8(5) . . . .
C22 C21A C22A C26 -171(9) . . . .
C26A C21A C22A C26 -157(7) . . . .
F22 C21A C22A C26 -171(6) . . . .
Au1 C21A C22A C26 23(7) . . . .
Ag1 C21A C22A C26 -57(6) . . . .
C21 C21A C22A C22 179(12) . . . .
C26A C21A C22A C22 15(4) . . . .
F22 C21A C22A C22 0(5) . . . .
Au1 C21A C22A C22 -166(6) . . . .
Ag1 C21A C22A C22 114(5) . . . .
C21 C21A C22A C23A 165(9) . . . .
C22 C21A C22A C23A -15(4) . . . .
C26A C21A C22A C23A 0.0 . . . .
F22 C21A C22A C23A -15(3) . . . .
Au1 C21A C22A C23A 180(3) . . . .
Ag1 C21A C22A C23A 100(2) . . . .
C21 C21A C22A C25 73(19) . . . .
C22 C21A C22A C25 -106(19) . . . .
C26A C21A C22A C25 -91(18) . . . .
F22 C21A C22A C25 -106(18) . . . .
Au1 C21A C22A C25 88(18) . . . .
Ag1 C21A C22A C25 8(19) . . . .
C21 C21A C22A C23 175(10) . . . .
C22 C21A C22A C23 -5(3) . . . .
C26A C21A C22A C23 10(3) . . . .
F22 C21A C22A C23 -5(5) . . . .
Au1 C21A C22A C23 -170(4) . . . .
Ag1 C21A C22A C23 110(3) . . . .
C21 C21A C22A C24 167(13) . . . .
C22 C21A C22A C24 -12(6) . . . .
C26A C21A C22A C24 2(6) . . . .
F22 C21A C22A C24 -13(8) . . . .
Au1 C21A C22A C24 -178(6) . . . .
Ag1 C21A C22A C24 102(6) . . . .
F25 C25 C22A C21 -25(28) . . . .
F22A C25 C22A C21 -47(10) . . . .
C26 C25 C22A C21 -11(9) . . . .
C24 C25 C22A C21 164(12) . . . .
C23A C25 C22A C21 157(10) . . . .
F23A C25 C22A C21 179(11) . . . .
F25 C25 C22A F22A 22(21) . . . .
C26 C25 C22A F22A 36(5) . . . .
C24 C25 C22A F22A -149(6) . . . .
C23A C25 C22A F22A -155(6) . . . .
F23A C25 C22A F22A -134(7) . . . .
F25 C25 C22A C26 -14(21) . . . .
F22A C25 C22A C26 -36(5) . . . .
C24 C25 C22A C26 175(4) . . . .
C23A C25 C22A C26 169(4) . . . .
F23A C25 C22A C26 -170(5) . . . .
F25 C25 C22A C22 -178(14) . . . .
F22A C25 C22A C22 160(14) . . . .
C26 C25 C22A C22 -164(13) . . . .
C24 C25 C22A C22 11(9) . . . .
C23A C25 C22A C22 4(12) . . . .
F23A C25 C22A C22 26(13) . . . .
F25 C25 C22A C23A 178(21) . . . .
F22A C25 C22A C23A 155(6) . . . .
C26 C25 C22A C23A -169(4) . . . .
C24 C25 C22A C23A 7(4) . . . .
F23A C25 C22A C23A 22(5) . . . .
F25 C25 C22A C21A -85(27) . . . .
F22A C25 C22A C21A -107(19) . . . .
C26 C25 C22A C21A -71(18) . . . .
C24 C25 C22A C21A 104(18) . . . .
C23A C25 C22A C21A 98(18) . . . .
F23A C25 C22A C21A 119(18) . . . .
F25 C25 C22A C23 174(17) . . . .
F22A C25 C22A C23 151(8) . . . .
C26 C25 C22A C23 -173(6) . . . .
C24 C25 C22A C23 3(2) . . . .
C23A C25 C22A C23 -4(6) . . . .
F23A C25 C22A C23 18(7) . . . .
F25 C25 C22A C24 171(18) . . . .
F22A C25 C22A C24 149(6) . . . .
C26 C25 C22A C24 -175(4) . . . .
C23A C25 C22A C24 -7(4) . . . .
F23A C25 C22A C24 15(5) . . . .
C24A C23 C22A C21 -79(15) . . . .
C23A C23 C22A C21 -159(7) . . . .
C24 C23 C22A C21 -169(9) . . . .
C22 C23 C22A C21 7(6) . . . .
F23 C23 C22A C21 -6(23) . . . .
C25A C23 C22A C21 -13(10) . . . .
F24A C23 C22A C21 -141(9) . . . .
C24A C23 C22A F22A 126(15) . . . .
C23A C23 C22A F22A 45(16) . . . .
C24 C23 C22A F22A 36(10) . . . .
C22 C23 C22A F22A -149(13) . . . .
F23 C23 C22A F22A -162(11) . . . .
C25A C23 C22A F22A -169(10) . . . .
F24A C23 C22A F22A 63(17) . . . .
C24A C23 C22A C26 76(17) . . . .
C23A C23 C22A C26 -4(18) . . . .
C24 C23 C22A C26 -14(11) . . . .
C22 C23 C22A C26 162(15) . . . .
F23 C23 C22A C26 149(11) . . . .
C25A C23 C22A C26 142(12) . . . .
F24A C23 C22A C26 13(19) . . . .
C24A C23 C22A C22 -86(12) . . . .
C23A C23 C22A C22 -166(6) . . . .
C24 C23 C22A C22 -176(3) . . . .
F23 C23 C22A C22 -13(18) . . . .
C25A C23 C22A C22 -20(5) . . . .
F24A C23 C22A C22 -148(8) . . . .
C24A C23 C22A C23A 80(14) . . . .
C24 C23 C22A C23A -10(8) . . . .
C22 C23 C22A C23A 166(6) . . . .
F23 C23 C22A C23A 153(22) . . . .
C25A C23 C22A C23A 146(10) . . . .
F24A C23 C22A C23A 18(8) . . . .
C24A C23 C22A C21A -82(12) . . . .
C23A C23 C22A C21A -162(5) . . . .
C24 C23 C22A C21A -172(4) . . . .
C22 C23 C22A C21A 4(2) . . . .
F23 C23 C22A C21A -9(18) . . . .
C25A C23 C22A C21A -16(5) . . . .
F24A C23 C22A C21A -145(8) . . . .
C24A C23 C22A C25 87(12) . . . .
C23A C23 C22A C25 7(10) . . . .
C24 C23 C22A C25 -3(2) . . . .
C22 C23 C22A C25 173(6) . . . .
F23 C23 C22A C25 160(14) . . . .
C25A C23 C22A C25 153(4) . . . .
F24A C23 C22A C25 25(11) . . . .
C24A C23 C22A C24 90(12) . . . .
C23A C23 C22A C24 10(8) . . . .
C22 C23 C22A C24 176(3) . . . .
F23 C23 C22A C24 163(15) . . . .
C25A C23 C22A C24 156(4) . . . .
F24A C23 C22A C24 27(10) . . . .
C23A C24 C22A C21 25(41) . . . .
F23A C24 C22A C21 180(100) . . . .
F24 C24 C22A C21 -34(49) . . . .
C23 C24 C22A C21 44(29) . . . .
C25 C24 C22A C21 -133(32) . . . .
C24A C24 C22A C21 29(32) . . . .
C23A C24 C22A F22A -175(12) . . . .
F23A C24 C22A F22A -21(16) . . . .
F24 C24 C22A F22A 125(29) . . . .
C23 C24 C22A F22A -157(7) . . . .
C25 C24 C22A F22A 26(5) . . . .
C24A C24 C22A F22A -171(6) . . . .
C23A C24 C22A C26 154(12) . . . .
F23A C24 C22A C26 -52(16) . . . .
F24 C24 C22A C26 95(29) . . . .
C23 C24 C22A C26 172(6) . . . .
C25 C24 C22A C26 -4(3) . . . .
C24A C24 C22A C26 158(5) . . . .
C23A C24 C22A C22 -15(17) . . . .
F23A C24 C22A C22 139(13) . . . .
F24 C24 C22A C22 -75(31) . . . .
C23 C24 C22A C22 3(3) . . . .
C25 C24 C22A C22 -173(6) . . . .
C24A C24 C22A C22 -11(6) . . . .
F23A C24 C22A C23A 154(24) . . . .
F24 C24 C22A C23A -60(29) . . . .
C23 C24 C22A C23A 18(15) . . . .
C25 C24 C22A C23A -158(13) . . . .
C24A C24 C22A C23A 4(11) . . . .
C23A C24 C22A C21A -7(20) . . . .
F23A C24 C22A C21A 147(12) . . . .
F24 C24 C22A C21A -66(32) . . . .
C23 C24 C22A C21A 11(5) . . . .
C25 C24 C22A C21A -165(8) . . . .
C24A C24 C22A C21A -3(9) . . . .
C23A C24 C22A C25 158(13) . . . .
F23A C24 C22A C25 -48(15) . . . .
F24 C24 C22A C25 99(29) . . . .
C23 C24 C22A C25 176(3) . . . .
C24A C24 C22A C25 162(4) . . . .
C23A C24 C22A C23 -18(15) . . . .
F23A C24 C22A C23 136(14) . . . .
F24 C24 C22A C23 -78(30) . . . .
C25 C24 C22A C23 -176(3) . . . .
C24A C24 C22A C23 -14(4) . . . .
F23A C24 C23A C23 63(46) . . . .
F24 C24 C23A C23 -45(29) . . . .
C25 C24 C23A C23 166(15) . . . .
C24A C24 C23A C23 -27(11) . . . .
C22A C24 C23A C23 148(25) . . . .
F23A C24 C23A C22A -85(39) . . . .
F24 C24 C23A C22A 168(7) . . . .
C23 C24 C23A C22A -148(25) . . . .
C25 C24 C23A C22A 18(11) . . . .
C24A C24 C23A C22A -175(15) . . . .
F23A C24 C23A C24A 90(40) . . . .
F24 C24 C23A C24A -17(20) . . . .
C23 C24 C23A C24A 27(11) . . . .
C25 C24 C23A C24A -167(5) . . . .
C22A C24 C23A C24A 175(15) . . . .
F23A C24 C23A C25 -103(39) . . . .
F24 C24 C23A C25 150(16) . . . .
C23 C24 C23A C25 -166(15) . . . .
C24A C24 C23A C25 167(5) . . . .
C22A C24 C23A C25 -18(11) . . . .
F24 C24 C23A F23A -107(42) . . . .
C23 C24 C23A F23A -63(46) . . . .
C25 C24 C23A F23A 103(39) . . . .
C24A C24 C23A F23A -90(40) . . . .
C22A C24 C23A F23A 85(39) . . . .
F23A C24 C23A C22 -11(71) . . . .
F24 C24 C23A C22 -119(37) . . . .
C23 C24 C23A C22 -74(45) . . . .
C25 C24 C23A C22 92(42) . . . .
C24A C24 C23A C22 -101(43) . . . .
C22A C24 C23A C22 74(39) . . . .
F23A C24 C23A F24 107(42) . . . .
C23 C24 C23A F24 45(29) . . . .
C25 C24 C23A F24 -150(16) . . . .
C24A C24 C23A F24 17(20) . . . .
C22A C24 C23A F24 -168(7) . . . .
C24A C23 C23A C24 64(25) . . . .
C22 C23 C23A C24 -166(15) . . . .
F23 C23 C23A C24 37(27) . . . .
C25A C23 C23A C24 137(12) . . . .
C22A C23 C23A C24 -155(19) . . . .
F24A C23 C23A C24 33(19) . . . .
C24A C23 C23A C22A -141(7) . . . .
C24 C23 C23A C22A 155(19) . . . .
C22 C23 C23A C22A -10(5) . . . .
F23 C23 C23A C22A -168(9) . . . .
C25A C23 C23A C22A -68(10) . . . .
F24A C23 C23A C22A -171(4) . . . .
C24 C23 C23A C24A -64(25) . . . .
C22 C23 C23A C24A 131(11) . . . .
F23 C23 C23A C24A -27(5) . . . .
C25A C23 C23A C24A 73(15) . . . .
C22A C23 C23A C24A 141(7) . . . .
F24A C23 C23A C24A -30(8) . . . .
C24A C23 C23A C25 -168(25) . . . .
C24 C23 C23A C25 128(48) . . . .
C22 C23 C23A C25 -37(34) . . . .
F23 C23 C23A C25 165(22) . . . .
C25A C23 C23A C25 -95(38) . . . .
C22A C23 C23A C25 -27(30) . . . .
F24A C23 C23A C25 162(30) . . . .
C24A C23 C23A F23A 73(16) . . . .
C24 C23 C23A F23A 10(12) . . . .
C22 C23 C23A F23A -156(7) . . . .
F23 C23 C23A F23A 46(17) . . . .
C25A C23 C23A F23A 146(7) . . . .
C22A C23 C23A F23A -146(10) . . . .
F24A C23 C23A F23A 43(10) . . . .
C24A C23 C23A C22 -131(11) . . . .
C24 C23 C23A C22 166(15) . . . .
F23 C23 C23A C22 -158(13) . . . .
C25A C23 C23A C22 -58(6) . . . .
C22A C23 C23A C22 10(5) . . . .
F24A C23 C23A C22 -161(5) . . . .
C24A C23 C23A F24 45(14) . . . .
C24 C23 C23A F24 -19(13) . . . .
C22 C23 C23A F24 175(4) . . . .
F23 C23 C23A F24 18(16) . . . .
C25A C23 C23A F24 118(6) . . . .
C22A C23 C23A F24 -174(7) . . . .
F24A C23 C23A F24 15(7) . . . .
C21 C22A C23A C24 -168(22) . . . .
F22A C22A C23A C24 5(13) . . . .
C26 C22A C23A C24 -29(13) . . . .
C22 C22A C23A C24 165(18) . . . .
C21A C22A C23A C24 174(16) . . . .
C25 C22A C23A C24 -18(11) . . . .
C23 C22A C23A C24 154(21) . . . .
C21 C22A C23A C23 38(11) . . . .
F22A C22A C23A C23 -149(12) . . . .
C26 C22A C23A C23 177(11) . . . .
C22 C22A C23A C23 11(5) . . . .
C21A C22A C23A C23 20(6) . . . .
C25 C22A C23A C23 -172(11) . . . .
C24 C22A C23A C23 -154(21) . . . .
C21 C22A C23A C24A 18(10) . . . .
F22A C22A C23A C24A -169(8) . . . .
C26 C22A C23A C24A 157(7) . . . .
C22 C22A C23A C24A -10(3) . . . .
C21A C22A C23A C24A 0.0 . . . .
C25 C22A C23A C24A 168(6) . . . .
C23 C22A C23A C24A -20(6) . . . .
C24 C22A C23A C24A -174(16) . . . .
C21 C22A C23A C25 -150(15) . . . .
F22A C22A C23A C25 23(5) . . . .
C26 C22A C23A C25 -11(3) . . . .
C22 C22A C23A C25 -177(8) . . . .
C21A C22A C23A C25 -168(6) . . . .
C23 C22A C23A C25 172(11) . . . .
C24 C22A C23A C25 18(11) . . . .
C21 C22A C23A F23A -180(15) . . . .
F22A C22A C23A F23A -7(8) . . . .
C26 C22A C23A F23A -40(7) . . . .
C22 C22A C23A F23A 153(9) . . . .
C21A C22A C23A F23A 163(8) . . . .
C25 C22A C23A F23A -30(6) . . . .
C23 C22A C23A F23A 142(13) . . . .
C24 C22A C23A F23A -12(12) . . . .
C21 C22A C23A C22 27(9) . . . .
F22A C22A C23A C22 -160(10) . . . .
C26 C22A C23A C22 166(9) . . . .
C21A C22A C23A C22 10(3) . . . .
C25 C22A C23A C22 177(8) . . . .
C23 C22A C23A C22 -11(5) . . . .
C24 C22A C23A C22 -165(18) . . . .
C21 C22A C23A F24 -155(17) . . . .
F22A C22A C23A F24 18(10) . . . .
C26 C22A C23A F24 -16(10) . . . .
C22 C22A C23A F24 178(13) . . . .
C21A C22A C23A F24 -173(12) . . . .
C25 C22A C23A F24 -5(8) . . . .
C23 C22A C23A F24 167(17) . . . .
C24 C22A C23A F24 13(8) . . . .
F25 C25 C23A C24 -14(18) . . . .
F22A C25 C23A C24 149(9) . . . .
C26 C25 C23A C24 173(8) . . . .
C22A C25 C23A C24 165(9) . . . .
F23A C25 C23A C24 10(10) . . . .
F25 C25 C23A C23 -149(26) . . . .
F22A C25 C23A C23 14(33) . . . .
C26 C25 C23A C23 37(33) . . . .
C24 C25 C23A C23 -136(42) . . . .
C22A C25 C23A C23 29(33) . . . .
F23A C25 C23A C23 -126(34) . . . .
F25 C25 C23A C22A -179(11) . . . .
F22A C25 C23A C22A -16(4) . . . .
C26 C25 C23A C22A 8(3) . . . .
C24 C25 C23A C22A -165(9) . . . .
F23A C25 C23A C22A -155(5) . . . .
F25 C25 C23A C24A 56(23) . . . .
F22A C25 C23A C24A -140(16) . . . .
C26 C25 C23A C24A -117(15) . . . .
C24 C25 C23A C24A 70(13) . . . .
C22A C25 C23A C24A -125(15) . . . .
F23A C25 C23A C24A 80(16) . . . .
F25 C25 C23A F23A -24(11) . . . .
F22A C25 C23A F23A 139(6) . . . .
C26 C25 C23A F23A 163(5) . . . .
C24 C25 C23A F23A -10(10) . . . .
C22A C25 C23A F23A 155(5) . . . .
F25 C25 C23A C22 179(7) . . . .
F22A C25 C23A C22 -18(7) . . . .
C26 C25 C23A C22 5(6) . . . .
C24 C25 C23A C22 -167(15) . . . .
C22A C25 C23A C22 -2(6) . . . .
F23A C25 C23A C22 -157(8) . . . .
F25 C25 C23A F24 -1(12) . . . .
F22A C25 C23A F24 162(4) . . . .
C26 C25 C23A F24 -174(3) . . . .
C24 C25 C23A F24 13(7) . . . .
C22A C25 C23A F24 178(3) . . . .
F23A C25 C23A F24 23(5) . . . .
C21A C22 C23A C24 -98(43) . . . .
C26A C22 C23A C24 132(41) . . . .
C22A C22 C23A C24 -84(43) . . . .
C23 C22 C23A C24 83(43) . . . .
C21 C22 C23A C24 -92(42) . . . .
F22 C22 C23A C24 102(41) . . . .
C25A C22 C23A C24 110(42) . . . .
C24A C22 C23A C24 105(42) . . . .
C21A C22 C23A C23 179(6) . . . .
C26A C22 C23A C23 50(12) . . . .
C22A C22 C23A C23 -166(6) . . . .
C21 C22 C23A C23 -175(6) . . . .
F22 C22 C23A C23 19(13) . . . .
C25A C22 C23A C23 28(8) . . . .
C24A C22 C23A C23 22(7) . . . .
C21A C22 C23A C22A -15(4) . . . .
C26A C22 C23A C22A -144(8) . . . .
C23 C22 C23A C22A 166(6) . . . .
C21 C22 C23A C22A -8(3) . . . .
F22 C22 C23A C22A -174(9) . . . .
C25A C22 C23A C22A -166(4) . . . .
C24A C22 C23A C22A -171(2) . . . .
C21A C22 C23A C24A 157(6) . . . .
C26A C22 C23A C24A 27(6) . . . .
C22A C22 C23A C24A 171(2) . . . .
C23 C22 C23A C24A -22(7) . . . .
C21 C22 C23A C24A 163(3) . . . .
F22 C22 C23A C24A -3(7) . . . .
C25A C22 C23A C24A 5.5(14) . . . .
C21A C22 C23A C25 -12(10) . . . .
C26A C22 C23A C25 -141(7) . . . .
C22A C22 C23A C25 3(8) . . . .
C23 C22 C23A C25 169(12) . . . .
C21 C22 C23A C25 -5(6) . . . .
F22 C22 C23A C25 -172(5) . . . .
C25A C22 C23A C25 -163(6) . . . .
C24A C22 C23A C25 -169(6) . . . .
C21A C22 C23A F23A -103(18) . . . .
C26A C22 C23A F23A 127(17) . . . .
C22A C22 C23A F23A -89(18) . . . .
C23 C22 C23A F23A 78(19) . . . .
C21 C22 C23A F23A -97(17) . . . .
F22 C22 C23A F23A 97(17) . . . .
C25A C22 C23A F23A 105(17) . . . .
C24A C22 C23A F23A 100(17) . . . .
C21A C22 C23A F24 168(12) . . . .
C26A C22 C23A F24 38(20) . . . .
C22A C22 C23A F24 -178(14) . . . .
C23 C22 C23A F24 -11(10) . . . .
C21 C22 C23A F24 174(15) . . . .
F22 C22 C23A F24 8(21) . . . .
C25A C22 C23A F24 17(16) . . . .
C24A C22 C23A F24 11(15) . . . .
F23A F24 C23A C24 -18(19) . . . .
F23A F24 C23A C23 126(13) . . . .
C24 F24 C23A C23 144(25) . . . .
F23A F24 C23A C22A -41(14) . . . .
C24 F24 C23A C22A -23(13) . . . .
F23A F24 C23A C24A 146(10) . . . .
C24 F24 C23A C24A 164(19) . . . .
F23A F24 C23A C25 -45(10) . . . .
C24 F24 C23A C25 -27(14) . . . .
C24 F24 C23A F23A 18(19) . . . .
F23A F24 C23A C22 135(18) . . . .
C24 F24 C23A C22 153(31) . . . .
C23A C23 C24A F23 -150(8) . . . .
C24 C23 C24A F23 -130(7) . . . .
C22 C23 C24A F23 91(9) . . . .
C25A C23 C24A F23 68(8) . . . .
C22A C23 C24A F23 151(8) . . . .
F24A C23 C24A F23 -84(15) . . . .
C23A C23 C24A F24A -66(20) . . . .
C24 C23 C24A F24A -46(14) . . . .
C22 C23 C24A F24A 175(9) . . . .
F23 C23 C24A F24A 84(15) . . . .
C25A C23 C24A F24A 152(15) . . . .
C22A C23 C24A F24A -125(12) . . . .
C23A C23 C24A C25A 142(7) . . . .
C24 C23 C24A C25A 162(3) . . . .
C22 C23 C24A C25A 23(7) . . . .
F23 C23 C24A C25A -68(8) . . . .
C22A C23 C24A C25A 83(11) . . . .
F24A C23 C24A C25A -152(15) . . . .
C24 C23 C24A C23A 21(7) . . . .
C22 C23 C24A C23A -119(13) . . . .
F23 C23 C24A C23A 150(8) . . . .
C25A C23 C24A C23A -142(7) . . . .
C22A C23 C24A C23A -59(13) . . . .
F24A C23 C24A C23A 66(19) . . . .
C23A C23 C24A C24 -21(7) . . . .
C22 C23 C24A C24 -140(7) . . . .
F23 C23 C24A C24 130(7) . . . .
C25A C23 C24A C24 -162(3) . . . .
C22A C23 C24A C24 -80(10) . . . .
F24A C23 C24A C24 46(14) . . . .
C23A C23 C24A C22 119(13) . . . .
C24 C23 C24A C22 140(7) . . . .
F23 C23 C24A C22 -91(9) . . . .
C25A C23 C24A C22 -23(7) . . . .
C22A C23 C24A C22 60(8) . . . .
F24A C23 C24A C22 -175(9) . . . .
F24A F23 C24A C23 125(11) . . . .
C25A F23 C24A C23 -82(9) . . . .
C25A F23 C24A F24A 153(6) . . . .
C23 F23 C24A F24A -125(11) . . . .
F24A F23 C24A C25A -153(6) . . . .
C23 F23 C24A C25A 82(9) . . . .
F24A F23 C24A C23A 93(10) . . . .
C25A F23 C24A C23A -113(7) . . . .
C23 F23 C24A C23A -31(7) . . . .
F24A F23 C24A C24 62(8) . . . .
C25A F23 C24A C24 -145(7) . . . .
C23 F23 C24A C24 -62(12) . . . .
F24A F23 C24A C22 168(8) . . . .
C25A F23 C24A C22 -39(6) . . . .
C23 F23 C24A C22 43(5) . . . .
C24 C23A C24A C23 -130(21) . . . .
C22A C23A C24A C23 46(9) . . . .
C25 C23A C24A C23 165(22) . . . .
F23A C23A C24A C23 -120(14) . . . .
C22 C23A C24A C23 38(8) . . . .
F24 C23A C24A C23 -137(13) . . . .
C24 C23A C24A F23 -78(13) . . . .
C23 C23A C24A F23 52(14) . . . .
C22A C23A C24A F23 98(9) . . . .
C25 C23A C24A F23 -143(14) . . . .
F23A C23A C24A F23 -68(10) . . . .
C22 C23A C24A F23 90(9) . . . .
F24 C23A C24A F23 -86(8) . . . .
C24 C23A C24A F24A 2(10) . . . .
C23 C23A C24A F24A 132(15) . . . .
C22A C23A C24A F24A 177(8) . . . .
C25 C23A C24A F24A -63(16) . . . .
F23A C23A C24A F24A 12(8) . . . .
C22 C23A C24A F24A 170(9) . . . .
F24 C23A C24A F24A -6(6) . . . .
C24 C23A C24A C25A -175(13) . . . .
C23 C23A C24A C25A -46(9) . . . .
C22A C23A C24A C25A 0.0 . . . .
C25 C23A C24A C25A 119(17) . . . .
F23A C23A C24A C25A -166(7) . . . .
C22 C23A C24A C25A -7(2) . . . .
F24 C23A C24A C25A 177(5) . . . .
C23 C23A C24A C24 130(21) . . . .
C22A C23A C24A C24 175(13) . . . .
C25 C23A C24A C24 -65(11) . . . .
F23A C23A C24A C24 10(10) . . . .
C22 C23A C24A C24 168(14) . . . .
F24 C23A C24A C24 -8(9) . . . .
C24 C23A C24A C22 -168(14) . . . .
C23 C23A C24A C22 -38(8) . . . .
C22A C23A C24A C22 7(2) . . . .
C25 C23A C24A C22 127(18) . . . .
F23A C23A C24A C22 -158(8) . . . .
F24 C23A C24A C22 -176(6) . . . .
C23A C24 C24A C23 35(17) . . . .
F23A C24 C24A C23 -124(11) . . . .
F24 C24 C24A C23 -156(6) . . . .
C25 C24 C24A C23 54(11) . . . .
C22A C24 C24A C23 32(8) . . . .
C23A C24 C24A F23 127(8) . . . .
F23A C24 C24A F23 -32(18) . . . .
F24 C24 C24A F23 -64(10) . . . .
C23 C24 C24A F23 92(14) . . . .
C25 C24 C24A F23 146(5) . . . .
C22A C24 C24A F23 124(7) . . . .
C23A C24 C24A F24A -178(10) . . . .
F23A C24 C24A F24A 23(15) . . . .
F24 C24 C24A F24A -9(8) . . . .
C23 C24 C24A F24A 147(11) . . . .
C25 C24 C24A F24A -159(5) . . . .
C22A C24 C24A F24A 179(6) . . . .
C23A C24 C24A C25A 6(18) . . . .
F23A C24 C24A C25A -153(10) . . . .
F24 C24 C24A C25A 175(6) . . . .
C23 C24 C24A C25A -29(4) . . . .
C25 C24 C24A C25A 25(12) . . . .
C22A C24 C24A C25A 3(10) . . . .
F23A C24 C24A C23A -159(21) . . . .
F24 C24 C24A C23A 169(13) . . . .
C23 C24 C24A C23A -35(16) . . . .
C25 C24 C24A C23A 19(8) . . . .
C22A C24 C24A C23A -3(9) . . . .
C23A C24 C24A C22 11(13) . . . .
F23A C24 C24A C22 -148(12) . . . .
F24 C24 C24A C22 180(4) . . . .
C23 C24 C24A C22 -24(4) . . . .
C25 C24 C24A C22 30(7) . . . .
C22A C24 C24A C22 8(4) . . . .
C21A C22 C24A C23 -99(14) . . . .
C26A C22 C24A C23 161(9) . . . .
C22A C22 C24A C23 -41(11) . . . .
C21 C22 C24A C23 -58(11) . . . .
F22 C22 C24A C23 143(8) . . . .
C25A C22 C24A C23 153(9) . . . .
C23A C22 C24A C23 -35(10) . . . .
C21A C22 C24A F23 152(10) . . . .
C26A C22 C24A F23 53(9) . . . .
C22A C22 C24A F23 -150(7) . . . .
C23 C22 C24A F23 -109(14) . . . .
C21 C22 C24A F23 -166(5) . . . .
F22 C22 C24A F23 35(8) . . . .
C25A C22 C24A F23 44(8) . . . .
C23A C22 C24A F23 -143(7) . . . .
C21A C22 C24A F24A -120(41) . . . .
C26A C22 C24A F24A 140(40) . . . .
C22A C22 C24A F24A -63(42) . . . .
C23 C22 C24A F24A -21(35) . . . .
C21 C22 C24A F24A -79(42) . . . .
F22 C22 C24A F24A 122(40) . . . .
C25A C22 C24A F24A 132(41) . . . .
C23A C22 C24A F24A -56(41) . . . .
C21A C22 C24A C25A 108(11) . . . .
C26A C22 C24A C25A 8(2) . . . .
C22A C22 C24A C25A 166(4) . . . .
C23 C22 C24A C25A -153(9) . . . .
C21 C22 C24A C25A 149(5) . . . .
F22 C22 C24A C25A -9(3) . . . .
C23A C22 C24A C25A 172(2) . . . .
C21A C22 C24A C23A -65(10) . . . .
C26A C22 C24A C23A -164(4) . . . .
C22A C22 C24A C23A -6.8(18) . . . .
C23 C22 C24A C23A 35(10) . . . .
C21 C22 C24A C23A -23(4) . . . .
F22 C22 C24A C23A 178(4) . . . .
C25A C22 C24A C23A -172(2) . . . .
C21A C22 C24A C24 -69(12) . . . .
C26A C22 C24A C24 -168(4) . . . .
C22A C22 C24A C24 -11(6) . . . .
C23 C22 C24A C24 30(6) . . . .
C21 C22 C24A C24 -27(6) . . . .
F22 C22 C24A C24 174(4) . . . .
C25A C22 C24A C24 -177(4) . . . .
C23A C22 C24A C24 -4(5) . . . .
F24A F23 C25A C24A 40(8) . . . .
C23 F23 C25A C24A -29(6) . . . .
C24A F23 C25A C26A 63(10) . . . .
F24A F23 C25A C26A 103(12) . . . .
C23 F23 C25A C26A 34(6) . . . .
C24A F23 C25A F22 99(8) . . . .
F24A F23 C25A F22 139(10) . . . .
C23 F23 C25A F22 70(6) . . . .
C24A F23 C25A F25A -143(5) . . . .
F24A F23 C25A F25A -104(9) . . . .
C23 F23 C25A F25A -172(5) . . . .
C24A F23 C25A C23 29(6) . . . .
F24A F23 C25A C23 69(9) . . . .
C24A F23 C25A C22 44(7) . . . .
F24A F23 C25A C22 84(10) . . . .
C23 F23 C25A C22 15(3) . . . .
C23 C24A C25A F23 120(12) . . . .
F24A C24A C25A F23 -33(7) . . . .
C23A C24A C25A F23 144(7) . . . .
C24 C24A C25A F23 142(13) . . . .
C22 C24A C25A F23 136(8) . . . .
C23 C24A C25A C26A -25(7) . . . .
F23 C24A C25A C26A -144(7) . . . .
F24A C24A C25A C26A -177(9) . . . .
C23A C24A C25A C26A 0.0 . . . .
C24 C24A C25A C26A -3(8) . . . .
C22 C24A C25A C26A -8(2) . . . .
C23 C24A C25A F22 -3(9) . . . .
F23 C24A C25A F22 -123(9) . . . .
F24A C24A C25A F22 -156(10) . . . .
C23A C24A C25A F22 21(4) . . . .
C24 C24A C25A F22 19(10) . . . .
C22 C24A C25A F22 13(5) . . . .
C23 C24A C25A F25A 160(10) . . . .
F23 C24A C25A F25A 40(5) . . . .
F24A C24A C25A F25A 7(9) . . . .
C23A C24A C25A F25A -176(6) . . . .
C24 C24A C25A F25A -178(9) . . . .
C22 C24A C25A F25A 176(6) . . . .
F23 C24A C25A C23 -120(12) . . . .
F24A C24A C25A C23 -152(15) . . . .
C23A C24A C25A C23 25(7) . . . .
C24 C24A C25A C23 22(3) . . . .
C22 C24A C25A C23 17(6) . . . .
C23 C24A C25A C22 -17(6) . . . .
F23 C24A C25A C22 -136(8) . . . .
F24A C24A C25A C22 -169(10) . . . .
C23A C24A C25A C22 8(2) . . . .
C24 C24A C25A C22 5(7) . . . .
C26A F22 C25A F23 -114(9) . . . .
F26A F22 C25A F23 153(7) . . . .
C22 F22 C25A F23 -70(6) . . . .
C21A F22 C25A F23 -84(6) . . . .
C26A F22 C25A C24A -59(12) . . . .
F26A F22 C25A C24A -153(7) . . . .
C22 F22 C25A C24A -15(5) . . . .
C21A F22 C25A C24A -30(6) . . . .
F26A F22 C25A C26A -93(10) . . . .
C22 F22 C25A C26A 44(8) . . . .
C21A F22 C25A C26A 30(6) . . . .
C26A F22 C25A F25A 137(7) . . . .
F26A F22 C25A F25A 44(8) . . . .
C22 F22 C25A F25A -179(6) . . . .
C21A F22 C25A F25A 167(5) . . . .
C26A F22 C25A C23 -61(10) . . . .
F26A F22 C25A C23 -154(6) . . . .
C22 F22 C25A C23 -17(3) . . . .
C21A F22 C25A C23 -31(5) . . . .
C26A F22 C25A C22 -44(8) . . . .
F26A F22 C25A C22 -137(6) . . . .
C21A F22 C25A C22 -14(3) . . . .
C24A C23 C25A F23 -40(8) . . . .
C23A C23 C25A F23 -132(9) . . . .
C24 C23 C25A F23 -89(7) . . . .
C22 C23 C25A F23 161(4) . . . .
C22A C23 C25A F23 178(5) . . . .
F24A C23 C25A F23 -25(4) . . . .
C23A C23 C25A C24A -92(15) . . . .
C24 C23 C25A C24A -49(9) . . . .
C22 C23 C25A C24A -159(7) . . . .
F23 C23 C25A C24A 40(8) . . . .
C22A C23 C25A C24A -143(11) . . . .
F24A C23 C25A C24A 15(8) . . . .
C24A C23 C25A C26A 159(6) . . . .
C23A C23 C25A C26A 67(10) . . . .
C24 C23 C25A C26A 110(6) . . . .
C22 C23 C25A C26A 0(2) . . . .
F23 C23 C25A C26A -161(4) . . . .
C22A C23 C25A C26A 16(5) . . . .
F24A C23 C25A C26A 173(4) . . . .
C24A C23 C25A F22 177(7) . . . .
C23A C23 C25A F22 86(10) . . . .
C24 C23 C25A F22 128(6) . . . .
C22 C23 C25A F22 19(3) . . . .
F23 C23 C25A F22 -143(6) . . . .
C22A C23 C25A F22 35(6) . . . .
F24A C23 C25A F22 -168(5) . . . .
C24A C23 C25A F25A -29(14) . . . .
C23A C23 C25A F25A -121(9) . . . .
C24 C23 C25A F25A -78(11) . . . .
C22 C23 C25A F25A 173(9) . . . .
F23 C23 C25A F25A 11(7) . . . .
C22A C23 C25A F25A -171(8) . . . .
F24A C23 C25A F25A -14(9) . . . .
C24A C23 C25A C22 159(7) . . . .
C23A C23 C25A C22 67(8) . . . .
C24 C23 C25A C22 109(5) . . . .
F23 C23 C25A C22 -161(4) . . . .
C22A C23 C25A C22 16(4) . . . .
F24A C23 C25A C22 173(4) . . . .
C21A C22 C25A F23 -175(6) . . . .
C26A C22 C25A F23 164(4) . . . .
C22A C22 C25A F23 -48(9) . . . .
C23 C22 C25A F23 -16(3) . . . .
C21 C22 C25A F23 -121(8) . . . .
F22 C22 C25A F23 143(6) . . . .
C23A C22 C25A F23 -31(6) . . . .
C24A C22 C25A F23 -26(5) . . . .
C21A C22 C25A C24A -149(7) . . . .
C26A C22 C25A C24A -170(3) . . . .
C22A C22 C25A C24A -22(5) . . . .
C23 C22 C25A C24A 10(4) . . . .
C21 C22 C25A C24A -96(8) . . . .
F22 C22 C25A C24A 168(4) . . . .
C23A C22 C25A C24A -5.4(14) . . . .
C21A C22 C25A C26A 21(5) . . . .
C22A C22 C25A C26A 148(8) . . . .
C23 C22 C25A C26A -180(3) . . . .
C21 C22 C25A C26A 74(8) . . . .
F22 C22 C25A C26A -21(4) . . . .
C23A C22 C25A C26A 165(4) . . . .
C24A C22 C25A C26A 170(3) . . . .
C21A C22 C25A F22 42(7) . . . .
C26A C22 C25A F22 21(4) . . . .
C22A C22 C25A F22 169(7) . . . .
C23 C22 C25A F22 -159(4) . . . .
C21 C22 C25A F22 96(8) . . . .
C23A C22 C25A F22 -174(5) . . . .
C24A C22 C25A F22 -168(4) . . . .
C21A C22 C25A F25A 50(35) . . . .
C26A C22 C25A F25A 29(33) . . . .
C22A C22 C25A F25A 177(31) . . . .
C23 C22 C25A F25A -151(34) . . . .
C21 C22 C25A F25A 103(32) . . . .
F22 C22 C25A F25A 7(31) . . . .
C23A C22 C25A F25A -166(32) . . . .
C24A C22 C25A F25A -161(32) . . . .
C21A C22 C25A C23 -159(6) . . . .
C26A C22 C25A C23 180(3) . . . .
C22A C22 C25A C23 -32(8) . . . .
C21 C22 C25A C23 -106(7) . . . .
F22 C22 C25A C23 159(4) . . . .
C23A C22 C25A C23 -15(5) . . . .
C24A C22 C25A C23 -10(4) . . . .
F26A F22 C26A C22 -175(6) . . . .
C25A F22 C26A C22 73(5) . . . .
C21A F22 C26A C22 -51(7) . . . .
C25A F22 C26A F26A -112(5) . . . .
C22 F22 C26A F26A 175(6) . . . .
C21A F22 C26A F26A 124(8) . . . .
F26A F22 C26A C25A 112(5) . . . .
C22 F22 C26A C25A -73(5) . . . .
C21A F22 C26A C25A -124(6) . . . .
F26A F22 C26A C21A -124(8) . . . .
C25A F22 C26A C21A 124(6) . . . .
C22 F22 C26A C21A 51(7) . . . .
C21A C22 C26A F22 119(9) . . . .
C22A C22 C26A F22 151(11) . . . .
C23 C22 C26A F22 -75(9) . . . .
C21 C22 C26A F22 129(8) . . . .
C25A C22 C26A F22 -75(9) . . . .
C23A C22 C26A F22 -101(11) . . . .
C24A C22 C26A F22 -82(9) . . . .
C21A C22 C26A F26A 58(73) . . . .
C22A C22 C26A F26A 90(75) . . . .
C23 C22 C26A F26A -136(70) . . . .
C21 C22 C26A F26A 68(73) . . . .
F22 C22 C26A F26A -61(72) . . . .
C25A C22 C26A F26A -136(72) . . . .
C23A C22 C26A F26A -162(70) . . . .
C24A C22 C26A F26A -143(71) . . . .
C21A C22 C26A C25A -166(4) . . . .
C22A C22 C26A C25A -134(9) . . . .
C23 C22 C26A C25A 0(4) . . . .
C21 C22 C26A C25A -156(4) . . . .
F22 C22 C26A C25A 75(9) . . . .
C23A C22 C26A C25A -26(6) . . . .
C24A C22 C26A C25A -7.1(18) . . . .
C22A C22 C26A C21A 32(6) . . . .
C23 C22 C26A C21A 166(6) . . . .
C21 C22 C26A C21A 10(3) . . . .
F22 C22 C26A C21A -119(9) . . . .
C25A C22 C26A C21A 166(4) . . . .
C23A C22 C26A C21A 139(9) . . . .
C24A C22 C26A C21A 159(6) . . . .
F23 C25A C26A F22 95(12) . . . .
C24A C25A C26A F22 133(10) . . . .
F25A C25A C26A F22 -52(8) . . . .
C23 C25A C26A F22 122(10) . . . .
C22 C25A C26A F22 122(10) . . . .
F23 C25A C26A C22 -28(7) . . . .
C24A C25A C26A C22 11(3) . . . .
F22 C25A C26A C22 -122(10) . . . .
F25A C25A C26A C22 -174(7) . . . .
C23 C25A C26A C22 0(3) . . . .
F23 C25A C26A F26A 149(9) . . . .
C24A C25A C26A F26A -172(6) . . . .
F22 C25A C26A F26A 54(7) . . . .
F25A C25A C26A F26A 3(6) . . . .
C23 C25A C26A F26A 176(6) . . . .
C22 C25A C26A F26A 177(7) . . . .
F23 C25A C26A C21A -39(7) . . . .
C24A C25A C26A C21A 0.0 . . . .
F22 C25A C26A C21A -133(10) . . . .
F25A C25A C26A C21A 175(7) . . . .
C23 C25A C26A C21A -11(3) . . . .
C22 C25A C26A C21A -11(3) . . . .
C21 C21A C26A F22 -132(16) . . . .
C22 C21A C26A F22 -91(12) . . . .
C22A C21A C26A F22 -108(11) . . . .
Au1 C21A C26A F22 72(11) . . . .
Ag1 C21A C26A F22 145(10) . . . .
C21 C21A C26A C22 -40(12) . . . .
C22A C21A C26A C22 -16(4) . . . .
F22 C21A C26A C22 91(12) . . . .
Au1 C21A C26A C22 164(6) . . . .
Ag1 C21A C26A C22 -123(5) . . . .
C21 C21A C26A F26A 146(15) . . . .
C22 C21A C26A F26A -174(9) . . . .
C22A C21A C26A F26A 170(8) . . . .
F22 C21A C26A F26A -83(10) . . . .
Au1 C21A C26A F26A -10(8) . . . .
Ag1 C21A C26A F26A 62(7) . . . .
C21 C21A C26A C25A -24(14) . . . .
C22 C21A C26A C25A 16(4) . . . .
C22A C21A C26A C25A 0.0 . . . .
F22 C21A C26A C25A 108(11) . . . .
Au1 C21A C26A C25A -180(4) . . . .
Ag1 C21A C26A C25A -107(2) . . . .
F26 C26 F22A C22A -155(4) . . . .
C25 C26 F22A C22A 83(3) . . . .
C21 C26 F22A C22A -40(3) . . . .
C22A C26 F22A C25 -83(3) . . . .
F26 C26 F22A C25 122(4) . . . .
C21 C26 F22A C25 -122.7(19) . . . .
C22A C26 F22A C21 40(3) . . . .
F26 C26 F22A C21 -116(4) . . . .
C25 C26 F22A C21 122.7(19) . . . .
C22A C26 F22A F26 155(4) . . . .
C25 C26 F22A F26 -122(4) . . . .
C21 C26 F22A F26 116(4) . . . .
C21 C22A F22A C26 74(8) . . . .
C22 C22A F22A C26 132(15) . . . .
C23A C22A F22A C26 -103(6) . . . .
C21A C22A F22A C26 88(9) . . . .
C25 C22A F22A C26 -79(6) . . . .
C23 C22A F22A C26 -126(10) . . . .
C24 C22A F22A C26 -101(6) . . . .
C21 C22A F22A C25 153(7) . . . .
C26 C22A F22A C25 79(6) . . . .
C22 C22A F22A C25 -149(16) . . . .
C23A C22A F22A C25 -24(5) . . . .
C21A C22A F22A C25 168(7) . . . .
C23 C22A F22A C25 -47(10) . . . .
C24 C22A F22A C25 -22(4) . . . .
C26 C22A F22A C21 -74(8) . . . .
C22 C22A F22A C21 58(13) . . . .
C23A C22A F22A C21 -177(8) . . . .
C21A C22A F22A C21 15(4) . . . .
C25 C22A F22A C21 -153(7) . . . .
C23 C22A F22A C21 160(15) . . . .
C24 C22A F22A C21 -175(9) . . . .
C21 C22A F22A F26 45(10) . . . .
C26 C22A F22A F26 -29(6) . . . .
C22 C22A F22A F26 103(19) . . . .
C23A C22A F22A F26 -132(5) . . . .
C21A C22A F22A F26 60(11) . . . .
C25 C22A F22A F26 -108(8) . . . .
C23 C22A F22A F26 -155(7) . . . .
C24 C22A F22A F26 -130(5) . . . .
F25 C25 F22A C26 -89(9) . . . .
C24 C25 F22A C26 116(6) . . . .
C23A C25 F22A C26 102(7) . . . .
C22A C25 F22A C26 83(8) . . . .
F23A C25 F22A C26 147(7) . . . .
F25 C25 F22A C22A -172(7) . . . .
C26 C25 F22A C22A -83(8) . . . .
C24 C25 F22A C22A 33(6) . . . .
C23A C25 F22A C22A 19(4) . . . .
F23A C25 F22A C22A 64(8) . . . .
F25 C25 F22A C21 -153(5) . . . .
C26 C25 F22A C21 -64(6) . . . .
C24 C25 F22A C21 52(6) . . . .
C23A C25 F22A C21 38(6) . . . .
C22A C25 F22A C21 19(5) . . . .
F23A C25 F22A C21 83(8) . . . .
F25 C25 F22A F26 -40(7) . . . .
C26 C25 F22A F26 49(6) . . . .
C24 C25 F22A F26 165(3) . . . .
C23A C25 F22A F26 152(5) . . . .
C22A C25 F22A F26 132(8) . . . .
F23A C25 F22A F26 -163(6) . . . .
C21A C21 F22A C26 -140(9) . . . .
C22A C21 F22A C26 -97(9) . . . .
C22 C21 F22A C26 -118(5) . . . .
Au1 C21 F22A C26 95(7) . . . .
Ag1 C21 F22A C26 0(8) . . . .
C21A C21 F22A C22A -43(9) . . . .
C22 C21 F22A C22A -21(8) . . . .
C26 C21 F22A C22A 97(9) . . . .
Au1 C21 F22A C22A -168(8) . . . .
Ag1 C21 F22A C22A 97(8) . . . .
C21A C21 F22A C25 -73(11) . . . .
C22A C21 F22A C25 -30(8) . . . .
C22 C21 F22A C25 -51(6) . . . .
C26 C21 F22A C25 67(6) . . . .
Au1 C21 F22A C25 162(4) . . . .
Ag1 C21 F22A C25 67(6) . . . .
C21A C21 F22A F26 169(8) . . . .
C22A C21 F22A F26 -148(9) . . . .
C22 C21 F22A F26 -169(3) . . . .
C26 C21 F22A F26 -51(5) . . . .
Au1 C21 F22A F26 44(5) . . . .
Ag1 C21 F22A F26 -51(4) . . . .
C26 F26 F22A C22A 34(7) . . . .
C26 F26 F22A C25 -62(7) . . . .
C26 F26 F22A C21 62(7) . . . .
C23A F24 F23A C24 6(6) . . . .
C24 F24 F23A C23A -6(6) . . . .
C24 F24 F23A C25 42(7) . . . .
C23A F24 F23A C25 48(9) . . . .
C23A C24 F23A F24 -123(37) . . . .
C23 C24 F23A F24 -78(14) . . . .
C25 C24 F23A F24 135(8) . . . .
C24A C24 F23A F24 -46(15) . . . .
C22A C24 F23A F24 173(8) . . . .
F24 C24 F23A C23A 123(37) . . . .
C23 C24 F23A C23A 45(33) . . . .
C25 C24 F23A C23A -102(39) . . . .
C24A C24 F23A C23A 76(38) . . . .
C22A C24 F23A C23A -64(37) . . . .
C23A C24 F23A C25 102(39) . . . .
F24 C24 F23A C25 -135(8) . . . .
C23 C24 F23A C25 147(11) . . . .
C24A C24 F23A C25 179(11) . . . .
C22A C24 F23A C25 38(11) . . . .
C24 C23A F23A F24 57(37) . . . .
C23 C23A F23A F24 -66(13) . . . .
C22A C23A F23A F24 159(8) . . . .
C24A C23A F23A F24 -37(10) . . . .
C25 C23A F23A F24 130(10) . . . .
C22 C23A F23A F24 -129(16) . . . .
C23 C23A F23A C24 -123(41) . . . .
C22A C23A F23A C24 103(39) . . . .
C24A C23A F23A C24 -93(39) . . . .
C25 C23A F23A C24 73(38) . . . .
C22 C23A F23A C24 174(40) . . . .
F24 C23A F23A C24 -57(37) . . . .
C24 C23A F23A C25 -73(38) . . . .
C23 C23A F23A C25 164(12) . . . .
C22A C23A F23A C25 30(6) . . . .
C24A C23A F23A C25 -166(6) . . . .
C22 C23A F23A C25 101(16) . . . .
F24 C23A F23A C25 -130(10) . . . .
F25 C25 F23A F24 103(13) . . . .
F22A C25 F23A F24 -121(13) . . . .
C26 C25 F23A F24 -97(15) . . . .
C24 C25 F23A F24 -56(11) . . . .
C23A C25 F23A F24 -64(13) . . . .
C22A C25 F23A F24 -84(14) . . . .
F25 C25 F23A C24 159(7) . . . .
F22A C25 F23A C24 -65(11) . . . .
C26 C25 F23A C24 -41(14) . . . .
C23A C25 F23A C24 -8(8) . . . .
C22A C25 F23A C24 -28(10) . . . .
F25 C25 F23A C23A 167(6) . . . .
F22A C25 F23A C23A -57(7) . . . .
C26 C25 F23A C23A -33(9) . . . .
C24 C25 F23A C23A 8(8) . . . .
C22A C25 F23A C23A -20(4) . . . .
C25A F23 F24A C24A -40(8) . . . .
C23 F23 F24A C24A 23(7) . . . .
C24A F23 F24A C23 -23(7) . . . .
C25A F23 F24A C23 -62(7) . . . .
C23 C24A F24A F23 -109(17) . . . .
C25A C24A F24A F23 33(7) . . . .
C23A C24A F24A F23 -144(7) . . . .
C24 C24A F24A F23 -143(8) . . . .
C22 C24A F24A F23 -92(41) . . . .
F23 C24A F24A C23 109(17) . . . .
C25A C24A F24A C23 143(19) . . . .
C23A C24A F24A C23 -34(12) . . . .
C24 C24A F24A C23 -34(11) . . . .
C22 C24A F24A C23 17(29) . . . .
C24A C23 F24A F23 54(14) . . . .
C23A C23 F24A F23 177(9) . . . .
C24 C23 F24A F23 -171(5) . . . .
C22 C23 F24A F23 44(10) . . . .
C25A C23 F24A F23 30(5) . . . .
C22A C23 F24A F23 163(9) . . . .
C23A C23 F24A C24A 123(20) . . . .
C24 C23 F24A C24A 135(15) . . . .
C22 C23 F24A C24A -10(17) . . . .
F23 C23 F24A C24A -54(14) . . . .
C25A C23 F24A C24A -24(13) . . . .
C22A C23 F24A C24A 109(19) . . . .
F23 C25A F25A C147 37(29) . . . 1_455
C24A C25A F25A C147 14(29) . . . 1_455
C26A C25A F25A C147 -161(25) . . . 1_455
F22 C25A F25A C147 -179(100) . . . 1_455
C23 C25A F25A C147 28(33) . . . 1_455
C22 C25A F25A C147 174(24) . . . 1_455
C25A F22 F26A C26A 78(8) . . . .
C22 F22 F26A C26A -5(6) . . . .
C21A F22 F26A C26A -33(6) . . . .
C22 C26A F26A F22 63(73) . . . .
C25A C26A F26A F22 -72(8) . . . .
C21A C26A F26A F22 118(10) . . . .
C41 Au2 C31 C32 -174(11) . . . .
Ag2 Au2 C31 C32 -73.2(11) . . . .
Ag1 Au2 C31 C32 -95.6(11) . . . .
Au3 Au2 C31 C32 90.5(10) . . . .
C41 Au2 C31 C36 14(12) . . . .
Ag2 Au2 C31 C36 115.1(10) . . . .
Ag1 Au2 C31 C36 92.7(12) . . . .
Au3 Au2 C31 C36 -81.3(10) . . . .
C41 Au2 C31 Ag1 -79(11) . . . .
Ag2 Au2 C31 Ag1 22.4(8) . . . .
Au3 Au2 C31 Ag1 -173.9(4) . . . .
O81 Ag1 C31 C32 -143.7(13) . . . .
C21A Ag1 C31 C32 -14.3(12) . . . .
C21 Ag1 C31 C32 -12.6(14) . . . .
Au2 Ag1 C31 C32 115.9(14) . . . .
Au1 Ag1 C31 C32 37.4(10) . . . .
Ag2 Ag1 C31 C32 97.2(9) . . . .
O81 Ag1 C31 C36 -19.5(14) . . . .
C21A Ag1 C31 C36 109.9(12) . . . .
C21 Ag1 C31 C36 111.6(14) . . . .
Au2 Ag1 C31 C36 -120.0(14) . . . .
Au1 Ag1 C31 C36 161.5(9) . . . .
Ag2 Ag1 C31 C36 -138.6(9) . . . .
O81 Ag1 C31 Au2 100.4(10) . . . .
C21A Ag1 C31 Au2 -130.2(6) . . . .
C21 Ag1 C31 Au2 -128.4(6) . . . .
Au1 Ag1 C31 Au2 -78.5(7) . . . .
Ag2 Ag1 C31 Au2 -18.6(7) . . . .
C36 C31 C32 F32 -178(2) . . . .
Au2 C31 C32 F32 10(2) . . . .
Ag1 C31 C32 F32 -68.1(19) . . . .
C36 C31 C32 C33 0.0 . . . .
Au2 C31 C32 C33 -171.9(14) . . . .
Ag1 C31 C32 C33 110.1(10) . . . .
F32 C32 C33 F33 3(2) . . . .
C31 C32 C33 F33 -176(2) . . . .
F32 C32 C33 C34 178(2) . . . .
C31 C32 C33 C34 0.0 . . . .
F33 C33 C34 C35 176(2) . . . .
C32 C33 C34 C35 0.0 . . . .
F33 C33 C34 F34 -2(2) . . . .
C32 C33 C34 F34 -178(2) . . . .
C33 C34 C35 F35 -179(2) . . . .
F34 C34 C35 F35 -2(3) . . . .
C33 C34 C35 C36 0.0 . . . .
F34 C34 C35 C36 178(2) . . . .
F35 C35 C36 F36 1(2) . . . .
C34 C35 C36 F36 -178(2) . . . .
F35 C35 C36 C31 179(2) . . . .
C34 C35 C36 C31 0.0 . . . .
C32 C31 C36 F36 178(2) . . . .
Au2 C31 C36 F36 -10(2) . . . .
Ag1 C31 C36 F36 67.2(18) . . . .
C32 C31 C36 C35 0.0 . . . .
Au2 C31 C36 C35 171.6(14) . . . .
Ag1 C31 C36 C35 -111.0(10) . . . .
C31 Au2 C41 C42 -170(11) . . . .
Ag2 Au2 C41 C42 86.9(11) . . . .
Ag1 Au2 C41 C42 113.4(9) . . . .
Au3 Au2 C41 C42 -74.8(10) . . . .
C31 Au2 C41 C46 -6(12) . . . .
Ag2 Au2 C41 C46 -109.2(10) . . . .
Ag1 Au2 C41 C46 -82.6(9) . . . .
Au3 Au2 C41 C46 89.1(8) . . . .
C31 Au2 C41 Ag2 103(11) . . . .
Ag1 Au2 C41 Ag2 26.5(7) . . . .
Au3 Au2 C41 Ag2 -161.7(3) . . . .
O91 Ag2 C41 C42 109.6(11) . . . .
O92 Ag2 C41 C42 59.0(10) . . . .
C11 Ag2 C41 C42 -30.0(10) . . . .
Au2 Ag2 C41 C42 -122.3(11) . . . .
Au1 Ag2 C41 C42 -92.0(6) . . . .
Ag1 Ag2 C41 C42 -144.9(7) . . . .
O91 Ag2 C41 C46 -17.7(12) . . . .
O92 Ag2 C41 C46 -68.2(11) . . . .
C11 Ag2 C41 C46 -157.3(10) . . . .
Au2 Ag2 C41 C46 110.4(12) . . . .
Au1 Ag2 C41 C46 140.7(6) . . . .
Ag1 Ag2 C41 C46 87.8(8) . . . .
O91 Ag2 C41 Au2 -128.1(8) . . . .
O92 Ag2 C41 Au2 -178.6(9) . . . .
C11 Ag2 C41 Au2 92.4(7) . . . .
Au1 Ag2 C41 Au2 30.3(11) . . . .
Ag1 Ag2 C41 Au2 -22.6(6) . . . .
C46 C41 C42 F42 -178.6(18) . . . .
Au2 C41 C42 F42 -15.4(17) . . . .
Ag2 C41 C42 F42 58.3(14) . . . .
C46 C41 C42 C43 0.0 . . . .
Au2 C41 C42 C43 163.2(13) . . . .
Ag2 C41 C42 C43 -123.1(9) . . . .
F42 C42 C43 F43 -0.8(19) . . . .
C41 C42 C43 F43 -179.4(19) . . . .
F42 C42 C43 C44 178.7(18) . . . .
C41 C42 C43 C44 0.0 . . . .
F43 C43 C44 F44 -1(2) . . . .
C42 C43 C44 F44 -180.0(19) . . . .
F43 C43 C44 C45 179.4(19) . . . .
C42 C43 C44 C45 0.0 . . . .
F44 C44 C45 F45 0(2) . . . .
C43 C44 C45 F45 -179.7(19) . . . .
F44 C44 C45 C46 180(2) . . . .
C43 C44 C45 C46 0.0 . . . .
F45 C45 C46 F46 0(2) . . . .
C44 C45 C46 F46 -179.6(19) . . . .
F45 C45 C46 C41 180(2) . . . .
C44 C45 C46 C41 0.0 . . . .
C42 C41 C46 F46 180(2) . . . .
Au2 C41 C46 F46 15.2(18) . . . .
Ag2 C41 C46 F46 -66.2(18) . . . .
C42 C41 C46 C45 0.0 . . . .
Au2 C41 C46 C45 -164.5(12) . . . .
Ag2 C41 C46 C45 114.2(10) . . . .
C61 Au3 C51 C52 99(30) . . . .
Ag3 Au3 C51 C52 78.0(10) . . . .
Ag3 Au3 C51 C52 97.9(11) 4_655 . . .
Au2 Au3 C51 C52 -90.3(9) . . . .
C61 Au3 C51 C56 -89(30) . . . .
Ag3 Au3 C51 C56 -110.4(9) . . . .
Ag3 Au3 C51 C56 -90.5(11) 4_655 . . .
Au2 Au3 C51 C56 81.3(9) . . . .
C61 Au3 C51 Ag3 1(30) . . . 4_655
Ag3 Au3 C51 Ag3 -19.9(8) . . . 4_655
Au2 Au3 C51 Ag3 171.8(4) . . . 4_655
C56 C51 C52 F52 178.3(19) . . . .
Au3 C51 C52 F52 -10.1(17) . . . .
Ag3 C51 C52 F52 70.8(16) 4_655 . . .
C56 C51 C52 C53 0.0 . . . .
Au3 C51 C52 C53 171.6(13) . . . .
Ag3 C51 C52 C53 -107.5(10) 4_655 . . .
F52 C52 C53 F53 1(2) . . . .
C51 C52 C53 F53 179.6(19) . . . .
F52 C52 C53 C54 -178.3(19) . . . .
C51 C52 C53 C54 0.0 . . . .
F53 C53 C54 F54 1(2) . . . .
C52 C53 C54 F54 -180(2) . . . .
F53 C53 C54 C55 -179.6(19) . . . .
C52 C53 C54 C55 0.0 . . . .
F54 C54 C55 F55 -1(2) . . . .
C53 C54 C55 F55 179(2) . . . .
F54 C54 C55 C56 180(2) . . . .
C53 C54 C55 C56 0.0 . . . .
F55 C55 C56 F56 -1(2) . . . .
C54 C55 C56 F56 178.0(19) . . . .
F55 C55 C56 C51 -179(2) . . . .
C54 C55 C56 C51 0.0 . . . .
C52 C51 C56 F56 -178(2) . . . .
Au3 C51 C56 F56 10.7(19) . . . .
Ag3 C51 C56 F56 -66.9(17) 4_655 . . .
C52 C51 C56 C55 0.0 . . . .
Au3 C51 C56 C55 -171.5(13) . . . .
Ag3 C51 C56 C55 110.9(9) 4_655 . . .
C51 Au3 C61 C62 75(30) . . . .
Ag3 Au3 C61 C62 97.1(12) . . . .
Ag3 Au3 C61 C62 76.8(11) 4_655 . . .
Au2 Au3 C61 C62 -95.0(11) . . . .
C51 Au3 C61 C66 -111(30) . . . .
Ag3 Au3 C61 C66 -89.0(12) . . . .
Ag3 Au3 C61 C66 -109.3(11) 4_655 . . .
Au2 Au3 C61 C66 78.9(11) . . . .
C51 Au3 C61 Ag3 -22(30) . . . .
Ag3 Au3 C61 Ag3 -20.4(8) 4_655 . . .
Au2 Au3 C61 Ag3 167.9(4) . . . .
C51 Ag3 C61 C62 145.8(12) 4_655 . . .
O107 Ag3 C61 C62 12(2) . . . .
O103 Ag3 C61 C62 -21.9(15) . . . .
Au3 Ag3 C61 C62 -117.2(15) . . . .
Au3 Ag3 C61 C62 -155.0(7) 4_655 . . .
Ag3 Ag3 C61 C62 -99.7(9) 4_655 . . .
C51 Ag3 C61 C66 22.3(12) 4_655 . . .
O107 Ag3 C61 C66 -111(2) . . . .
O103 Ag3 C61 C66 -145.4(15) . . . .
Au3 Ag3 C61 C66 119.3(15) . . . .
Au3 Ag3 C61 C66 81.5(8) 4_655 . . .
Ag3 Ag3 C61 C66 136.8(9) 4_655 . . .
C51 Ag3 C61 Au3 -96.9(8) 4_655 . . .
O107 Ag3 C61 Au3 129(2) . . . .
O103 Ag3 C61 Au3 95.3(12) . . . .
Au3 Ag3 C61 Au3 -37.7(12) 4_655 . . .
Ag3 Ag3 C61 Au3 17.5(7) 4_655 . . .
C66 C61 C62 F62 180(2) . . . .
Au3 C61 C62 F62 -6(2) . . . .
Ag3 C61 C62 F62 72.5(18) . . . .
C66 C61 C62 C63 0.0 . . . .
Au3 C61 C62 C63 173.9(14) . . . .
Ag3 C61 C62 C63 -107.3(10) . . . .
F62 C62 C63 F63 -4(2) . . . .
C61 C62 C63 F63 175(2) . . . .
F62 C62 C63 C64 -180(2) . . . .
C61 C62 C63 C64 0.0 . . . .
F63 C63 C64 F64 -2(3) . . . .
C62 C63 C64 F64 173(2) . . . .
F63 C63 C64 C65 -175(2) . . . .
C62 C63 C64 C65 0.0 . . . .
F64 C64 C65 F65 4(3) . . . .
C63 C64 C65 F65 177(2) . . . .
F64 C64 C65 C66 -173(3) . . . .
C63 C64 C65 C66 0.0 . . . .
F65 C65 C66 F66 6(2) . . . .
C64 C65 C66 F66 -177(2) . . . .
F65 C65 C66 C61 -177(2) . . . .
C64 C65 C66 C61 0.0 . . . .
C62 C61 C66 F66 177(2) . . . .
Au3 C61 C66 F66 3(2) . . . .
Ag3 C61 C66 F66 -72.5(18) . . . .
C62 C61 C66 C65 0.0 . . . .
Au3 C61 C66 C65 -173.9(14) . . . .
Ag3 C61 C66 C65 111.0(10) . . . .
O83 N8 O81 Ag1 178(4) . . . .
O82 N8 O81 Ag1 5(5) . . . .
C21A Ag1 O81 N8 -83(3) . . . .
C31 Ag1 O81 N8 54(3) . . . .
C21 Ag1 O81 N8 -95(3) . . . .
Au2 Ag1 O81 N8 108(3) . . . .
Au1 Ag1 O81 N8 -127(3) . . . .
Ag2 Ag1 O81 N8 171(3) . . . .
O93 N9 O91 Ag2 -173(3) . . . .
O92 N9 O91 Ag2 8(5) . . . .
C41 Ag2 O91 N9 -80(3) . . . .
O92 Ag2 O91 N9 -4(3) . . . .
C11 Ag2 O91 N9 64(3) . . . .
Au2 Ag2 O91 N9 -126(2) . . . .
Au1 Ag2 O91 N9 113(2) . . . .
Ag1 Ag2 O91 N9 175(2) . . . .
O93 N9 O92 Ag2 174(4) . . . .
O91 N9 O92 Ag2 -7(5) . . . .
O91 Ag2 O92 N9 4(3) . . . .
C41 Ag2 O92 N9 115(3) . . . .
C11 Ag2 O92 N9 -119(3) . . . .
Au2 Ag2 O92 N9 114(3) . . . .
Au1 Ag2 O92 N9 -84(3) . . . .
Ag1 Ag2 O92 N9 1(4) . . . .
O103 O101 O103 O101 16(12) 4_655 . . 4_655
O108 O101 O103 O101 89(5) 4_655 . . 4_655
O108 O101 O103 O101 74(3) . . . 4_655
O101 O101 O103 O107 146(27) 4_655 . . .
O103 O101 O103 O107 162(19) 4_655 . . .
O108 O101 O103 O107 -125(23) 4_655 . . .
O108 O101 O103 O107 -139(27) . . . .
O101 O101 O103 O108 -74(3) 4_655 . . .
O103 O101 O103 O108 -59(12) 4_655 . . .
O108 O101 O103 O108 14(7) 4_655 . . .
O101 O101 O103 O103 -16(12) 4_655 . . 4_655
O108 O101 O103 O103 73(10) 4_655 . . 4_655
O108 O101 O103 O103 59(12) . . . 4_655
O101 O101 O103 Ag3 92(4) 4_655 . . .
O103 O101 O103 Ag3 108(11) 4_655 . . .
O108 O101 O103 Ag3 -179(3) 4_655 . . .
O108 O101 O103 Ag3 166(5) . . . .
C51 Ag3 O103 O101 118(6) 4_655 . . 4_655
O107 Ag3 O103 O101 -151(9) . . . 4_655
C61 Ag3 O103 O101 -76(6) . . . 4_655
Au3 Ag3 O103 O101 -29(7) . . . 4_655
Au3 Ag3 O103 O101 76(7) 4_655 . . 4_655
Ag3 Ag3 O103 O101 24(6) 4_655 . . 4_655
C51 Ag3 O103 O101 75(6) 4_655 . . .
O107 Ag3 O103 O101 166(9) . . . .
C61 Ag3 O103 O101 -119(6) . . . .
Au3 Ag3 O103 O101 -72(6) . . . .
Au3 Ag3 O103 O101 33(6) 4_655 . . .
Ag3 Ag3 O103 O101 -19(6) 4_655 . . .
C51 Ag3 O103 O107 -91(4) 4_655 . . .
C61 Ag3 O103 O107 75(4) . . . .
Au3 Ag3 O103 O107 123(3) . . . .
Au3 Ag3 O103 O107 -133(4) 4_655 . . .
Ag3 Ag3 O103 O107 175(4) 4_655 . . .
C51 Ag3 O103 O108 -173(15) 4_655 . . .
O107 Ag3 O103 O108 -81(16) . . . .
C61 Ag3 O103 O108 -6(16) . . . .
Au3 Ag3 O103 O108 41(16) . . . .
Au3 Ag3 O103 O108 146(15) 4_655 . . .
Ag3 Ag3 O103 O108 94(16) 4_655 . . .
C51 Ag3 O103 O103 96(5) 4_655 . . 4_655
O107 Ag3 O103 O103 -173(8) . . . 4_655
C61 Ag3 O103 O103 -98(5) . . . 4_655
Au3 Ag3 O103 O103 -50(5) . . . 4_655
Au3 Ag3 O103 O103 54(5) 4_655 . . 4_655
Ag3 Ag3 O103 O103 2(5) 4_655 . . 4_655
O107 O104 O105 O106 -172(9) . . . .
O107 O104 O106 O105 19(23) . . . .
O105 O104 O107 O103 176(14) . . . .
O106 O104 O107 O103 161(15) . . . .
O105 O104 O107 Ag3 -163(6) . . . .
O106 O104 O107 Ag3 -177(21) . . . .
O101 O103 O107 O104 96(22) 4_655 . . .
O101 O103 O107 O104 -35(37) . . . .
O108 O103 O107 O104 -173(15) . . . .
O103 O103 O107 O104 86(44) 4_655 . . .
Ag3 O103 O107 O104 23(17) . . . .
O101 O103 O107 Ag3 73(13) 4_655 . . .
O101 O103 O107 Ag3 -58(25) . . . .
O108 O103 O107 Ag3 164(5) . . . .
O103 O103 O107 Ag3 63(35) 4_655 . . .
C51 Ag3 O107 O104 -54(6) 4_655 . . .
C61 Ag3 O107 O104 80(5) . . . .
O103 Ag3 O107 O104 -170(8) . . . .
Au3 Ag3 O107 O104 120(5) . . . .
Au3 Ag3 O107 O104 -110(5) 4_655 . . .
Ag3 Ag3 O107 O104 -175(5) 4_655 . . .
C51 Ag3 O107 O103 116(4) 4_655 . . .
C61 Ag3 O107 O103 -110(4) . . . .
Au3 Ag3 O107 O103 -70(4) . . . .
Au3 Ag3 O107 O103 60(4) 4_655 . . .
Ag3 Ag3 O107 O103 -5(4) 4_655 . . .
O101 O103 O108 O108 -62(9) 4_655 . . 4_655
O101 O103 O108 O108 -20(9) . . . 4_655
O107 O103 O108 O108 149(8) . . . 4_655
O103 O103 O108 O108 -39(8) 4_655 . . 4_655
Ag3 O103 O108 O108 -134(13) . . . 4_655
O101 O103 O108 O101 42(5) . . . 4_655
O107 O103 O108 O101 -149(9) . . . 4_655
O103 O103 O108 O101 23(3) 4_655 . . 4_655
Ag3 O103 O108 O101 -72(15) . . . 4_655
O101 O103 O108 O101 -42(5) 4_655 . . .
O107 O103 O108 O101 169(9) . . . .
O103 O103 O108 O101 -19(3) 4_655 . . .
Ag3 O103 O108 O101 -114(17) . . . .
O101 O101 O108 O108 -128(16) 4_655 . . 4_655
O103 O101 O108 O108 -59(9) 4_655 . . 4_655
O103 O101 O108 O108 158(11) . . . 4_655
O101 O101 O108 O103 75(9) 4_655 . . .
O103 O101 O108 O103 144(6) 4_655 . . .
O108 O101 O108 O103 -158(11) 4_655 . . .
O103 O101 O108 O101 69(10) 4_655 . . 4_655
O103 O101 O108 O101 -75(9) . . . 4_655
O108 O101 O108 O101 128(16) 4_655 . . 4_655
C115 N11 C111 C112 58(9) . . . .
C119 N11 C111 C112 -49(10) . . . .
C123 N11 C111 C112 175(7) . . . .
N11 C111 C112 C113 156(7) . . . .
C111 C112 C113 C114 -144(11) . . . .
C119 N11 C115 C116 -76(17) . . . .
C123 N11 C115 C116 42(19) . . . .
C111 N11 C115 C116 159(15) . . . .
N11 C115 C116 C117 -138(14) . . . .
C115 C116 C117 C118 -149(11) . . . .
C115 N11 C119 C120 -178(9) . . . .
C123 N11 C119 C120 64(10) . . . .
C111 N11 C119 C120 -72(10) . . . .
N11 C119 C120 C121 162(17) . . . .
C119 C120 C121 C122 -3(37) . . . .
C115 N11 C123 C124 55(13) . . . .
C119 N11 C123 C124 167(10) . . . .
C111 N11 C123 C124 -53(13) . . . .
N11 C123 C124 C125 -132(9) . . . .
C123 C124 C125 C126 -136(12) . . . .
C149 N14 C141 C142 -57(10) . . . .
N14 N14 C141 C142 -160(8) 5_765 . . .
C145 N14 C141 C142 76(9) . . . .
N14 C141 C142 C143 -178(7) . . . .
C141 C142 C143 C144 173(7) . . . .
C149 N14 C145 C146 179(11) . . . .
N14 N14 C145 C146 -72(16) 5_765 . . .
C141 N14 C145 C146 58(14) . . . .
N14 C145 C146 C147 -160(10) . . . .
C145 C146 C147 C148 177(11) . . . .
N14 N14 C149 C150 60(14) 5_765 . . .
C145 N14 C149 C150 -179(9) . . . .
C141 N14 C149 C150 -63(13) . . . .
N14 C149 C150 C151 160(11) . . . .
C169 N16 C161 C162 -43(8) . . . .
C165 N16 C161 C162 74(7) . . . .
C173 N16 C161 C162 -160(6) . . . .
N16 C161 C162 C163 -89(14) . . . .
C161 C162 C163 C164 -118(10) . . . .
C169 N16 C165 C166 -180(4) . . . .
C161 N16 C165 C166 65(6) . . . .
C173 N16 C165 C166 -59(6) . . . .
N16 C165 C166 C167 -164(5) . . . .
C165 C166 C167 C168 84(7) . . . .
C161 N16 C169 C170 -43(7) . . . .
C165 N16 C169 C170 -164(5) . . . .
C173 N16 C169 C170 73(6) . . . .
N16 C169 C170 C171 -169(6) . . . .
C169 C170 C171 C172 163(5) . . . .
C169 N16 C173 C174 59(6) . . . .
C161 N16 C173 C174 174(5) . . . .
C165 N16 C173 C174 -60(6) . . . .
N16 C173 C174 C175 160(5) . . . .
C173 C174 C175 C176 106(13) . . . .
Au3 Ag3 Ag3 Au3 -128.39(12) . . 4_655 4_655
Au3 Ag3 Ag3 Au3 128.39(12) . 4_655 . 4_655
